data_4121831
loop_
_publ_author_name
'Yamada, Michio'
'Kurihara, Hiroki'
'Suzuki, Mitsuaki'
'Guo, Jing Dong'
'Waelchli, Markus'
'Olmstead, Marilyn M.'
'Balch, Alan L.'
'Nagase, Shigeru'
'Maeda, Yutaka'
'Hasegawa, Tadashi'
'Lu, Xing'
'Akasaka, Takeshi'

_publ_section_title
;
 Sc2@C66 Revisited: An Endohedral Fullerene with Scandium Ions Nestled
 within Two Unsaturated Linear Triquinanes.
;
_journal_issue 21
_journal_name_full 'Journal of the American Chemical Society'
_journal_page_first 7611
_journal_page_last 7614
_journal_paper_doi 10.1021/ja5035649
_journal_volume 136
_journal_year 2014
_chemical_absolute_configuration unk
_chemical_formula_moiety 4(Sc2C66),1.42(C8H10),1.0(CS2),0.58(C6H14)
_chemical_formula_sum 'C279.84 H22.32 S2 Sc8'
_chemical_formula_weight 3802.70
_chemical_name_common 4(Sc2@C66)/1.42(C8H10)/1.00(CS2)/0.58(C6H14)
_chemical_name_systematic
;
 ?
;
_space_group_crystal_system monoclinic
_space_group_IT_number 4
_space_group_name_Hall 'P 2yb'
_space_group_name_H-M_alt 'P 1 21 1'
_symmetry_space_group_name_Hall 'P 2yb'
_symmetry_space_group_name_H-M 'P 1 21 1'
_atom_sites_solution_hydrogens geom
_atom_sites_solution_primary direct
_atom_sites_solution_secondary difmap
_audit_creation_method SHELXL-2013
_cell_angle_alpha 90
_cell_angle_beta 99.656(2)
_cell_angle_gamma 90
_cell_formula_units_Z 2
_cell_length_a 18.864(3)
_cell_length_b 17.514(3)
_cell_length_c 20.244(3)
_cell_measurement_reflns_used 9940
_cell_measurement_temperature 90
_cell_measurement_theta_max 28.65
_cell_measurement_theta_min 2.19
_cell_volume 6593.5(18)
_computing_cell_refinement 'Bruker SAINT'
_computing_data_collection 'Bruker APEX2'
_computing_data_reduction 'Bruker SAINT'
_computing_molecular_graphics 'Bruker SHELXTL'
_computing_publication_material 'SHELXL-2013 (Sheldrick, 2013)'
_computing_structure_refinement 'SHELXL-2013 (Sheldrick, 2013)'
_computing_structure_solution 'SHELXS-97 (Sheldrick, 2008)'
_diffrn_ambient_temperature 90
_diffrn_detector_area_resol_mean 8.33
_diffrn_measured_fraction_theta_full 1.000
_diffrn_measured_fraction_theta_max 0.998
_diffrn_measurement_device_type 'Bruker Apex II CCD'
_diffrn_measurement_method \w
_diffrn_radiation_type MoK\a
_diffrn_radiation_wavelength 0.71073
_diffrn_reflns_av_R_equivalents 0.017
_diffrn_reflns_av_unetI/netI 0.0269
_diffrn_reflns_Laue_measured_fraction_full 1.000
_diffrn_reflns_Laue_measured_fraction_max 0.998
_diffrn_reflns_limit_h_max 25
_diffrn_reflns_limit_h_min -24
_diffrn_reflns_limit_k_max 24
_diffrn_reflns_limit_k_min -24
_diffrn_reflns_limit_l_max 28
_diffrn_reflns_limit_l_min -28
_diffrn_reflns_number 61844
_diffrn_reflns_point_group_measured_fraction_full 1.000
_diffrn_reflns_point_group_measured_fraction_max 0.999
_diffrn_reflns_theta_full 25.242
_diffrn_reflns_theta_max 29.584
_diffrn_reflns_theta_min 1.366
_diffrn_source 'fine focus sealed tube'
_exptl_absorpt_coefficient_mu 0.509
_exptl_absorpt_correction_T_max 0.756
_exptl_absorpt_correction_T_min 0.698
_exptl_absorpt_correction_type multi-scan
_exptl_absorpt_process_details 'SADABS (Sheldrick, 2012)'
_exptl_crystal_colour black
_exptl_crystal_density_diffrn 1.918
_exptl_crystal_description block
_exptl_crystal_F_000 3803
_exptl_crystal_size_max 0.255
_exptl_crystal_size_mid 0.076
_exptl_crystal_size_min 0.075
_refine_diff_density_max 1.234
_refine_diff_density_min -0.538
_refine_diff_density_rms 0.109
_refine_ls_abs_structure_details
;
 Refined as an inversion twin.
;
_refine_ls_abs_structure_Flack 0.55(2)
_refine_ls_extinction_method none
_refine_ls_goodness_of_fit_ref 1.021
_refine_ls_hydrogen_treatment constr
_refine_ls_matrix_type full
_refine_ls_number_parameters 2681
_refine_ls_number_reflns 36241
_refine_ls_number_restraints 957
_refine_ls_restrained_S_all 1.031
_refine_ls_R_factor_all 0.0687
_refine_ls_R_factor_gt 0.0622
_refine_ls_shift/su_max 0.001
_refine_ls_shift/su_mean 0.000
_refine_ls_structure_factor_coef Fsqd
_refine_ls_weighting_details 'w=1/[\s^2^(Fo^2^)+(0.0810P)^2^+15.3978P] where P=(Fo^2^+2Fc^2^)/3'
_refine_ls_weighting_scheme calc
_refine_ls_wR_factor_gt 0.1562
_refine_ls_wR_factor_ref 0.1624
_reflns_Friedel_coverage 0.942
_reflns_Friedel_fraction_full 1.000
_reflns_Friedel_fraction_max 0.999
_reflns_number_gt 33196
_reflns_number_total 36241
_reflns_threshold_expression 'I > 2\s(I)'
_cod_data_source_file ja5035649_si_002.cif
_cod_data_source_block Sc2C66
_cod_depositor_comments 'Adding full bibliography for 4121831.cif.'
_cod_original_cell_volume 6593.7(18)
_cod_database_code 4121831
_shelx_space_group_comment
;
The symmetry employed for this shelxl refinement is uniquely defined
by the following loop, which should always be used as a source of
symmetry information in preference to the above space-group names.
They are only intended as comments.
;
_shelx_estimated_absorpt_t_min 0.881
_shelx_estimated_absorpt_t_max 0.963
_shelxl_version_number 2013-4

loop_
_space_group_symop_operation_xyz
'x, y, z'
'-x, y+1/2, -z'

loop_
_atom_site_label
_atom_site_type_symbol
_atom_site_fract_x
_atom_site_fract_y
_atom_site_fract_z
_atom_site_U_iso_or_equiv
_atom_site_adp_type
_atom_site_occupancy
_atom_site_site_symmetry_order
_atom_site_calc_flag
_atom_site_refinement_flags_posn
_atom_site_refinement_flags_adp
_atom_site_refinement_flags_occupancy
_atom_site_disorder_assembly
_atom_site_disorder_group
Sc1A Sc -0.03833(5) 0.22695(6) 0.29490(5) 0.0197(2) Uani 1 1 d . . . A 1
Sc2A Sc 0.10501(5) 0.25399(7) 0.51912(5) 0.0242(2) Uani 1 1 d . . . A 1
C1A C -0.0962(4) 0.2856(5) 0.2057(3) 0.0394(17) Uani 1 1 d . . . A 1
C2A C -0.1444(3) 0.2352(5) 0.2297(3) 0.0413(17) Uani 1 1 d . . . A 1
C3A C -0.1113(5) 0.1579(5) 0.2223(4) 0.054(2) Uani 1 1 d . . . A 1
C4A C -0.0471(4) 0.1697(6) 0.1966(4) 0.055(2) Uani 1 1 d . . . A 1
C5A C -0.0346(4) 0.2481(6) 0.1866(3) 0.051(2) Uani 1 1 d . U . A 1
C6A C 0.0336(4) 0.2802(6) 0.2131(3) 0.0466(18) Uani 1 1 d . U . A 1
C7A C 0.0442(4) 0.3508(5) 0.2506(4) 0.0453(17) Uani 1 1 d . U . A 1
C8A C -0.0175(4) 0.3859(4) 0.2740(3) 0.0382(15) Uani 1 1 d . . . A 1
C9A C -0.0848(4) 0.3501(4) 0.2537(4) 0.0411(16) Uani 1 1 d . . . A 1
C10A C -0.1281(3) 0.3342(4) 0.3089(4) 0.0379(16) Uani 1 1 d . . . A 1
C11A C -0.1591(3) 0.2596(5) 0.2933(4) 0.0369(15) Uani 1 1 d . . . A 1
C12A C -0.1561(3) 0.2050(4) 0.3468(3) 0.0275(12) Uani 1 1 d . . . A 1
C13A C -0.1228(4) 0.1266(4) 0.3396(4) 0.0460(18) Uani 1 1 d . U . A 1
C14A C -0.0967(4) 0.1093(4) 0.2799(4) 0.0471(17) Uani 1 1 d . U . A 1
C15A C -0.0232(4) 0.0832(4) 0.2818(5) 0.055(2) Uani 1 1 d . U . A 1
C16A C 0.0108(4) 0.1232(5) 0.2356(4) 0.0461(19) Uani 1 1 d . . . A 1
C17A C 0.0816(4) 0.1541(5) 0.2539(3) 0.0435(19) Uani 1 1 d . . . A 1
C18A C 0.0942(3) 0.2306(4) 0.2406(3) 0.0356(9) Uani 1 1 d . U . A 1
C19A C 0.1437(3) 0.2790(4) 0.2885(3) 0.0335(8) Uani 1 1 d . U . A 1
C20A C 0.1102(3) 0.3493(4) 0.2919(3) 0.0349(9) Uani 1 1 d . U . A 1
C21A C 0.1266(4) 0.3905(4) 0.3564(4) 0.0388(15) Uani 1 1 d . U . A 1
C22A C 0.0683(4) 0.4296(3) 0.3757(4) 0.0386(14) Uani 1 1 d . U . A 1
C23A C -0.0046(3) 0.4202(3) 0.3364(3) 0.0256(11) Uani 1 1 d . . . A 1
C24A C -0.0526(4) 0.4139(3) 0.3857(4) 0.0358(14) Uani 1 1 d . . . A 1
C25A C -0.1116(3) 0.3611(4) 0.3751(4) 0.0328(9) Uani 1 1 d . U . A 1
C26A C -0.1275(3) 0.3143(4) 0.4267(3) 0.0316(8) Uani 1 1 d . U . A 1
C27A C -0.1458(3) 0.2333(4) 0.4132(3) 0.0299(9) Uani 1 1 d . U . A 1
C28A C -0.1137(3) 0.1938(5) 0.4713(4) 0.0384(16) Uani 1 1 d . . . A 1
C29A C -0.0839(4) 0.1244(4) 0.4647(4) 0.0425(17) Uani 1 1 d . . . A 1
C30A C -0.0849(3) 0.0916(3) 0.4035(5) 0.0398(18) Uani 1 1 d . . . A 1
C31A C -0.0161(4) 0.0533(3) 0.4013(4) 0.0399(16) Uani 1 1 d . . . A 1
C32A C 0.0213(4) 0.0542(3) 0.3476(4) 0.0380(16) Uani 1 1 d . . . A 1
C33A C 0.0941(4) 0.0691(4) 0.3513(5) 0.047(2) Uani 1 1 d . . . A 1
C34A C 0.1250(3) 0.1193(4) 0.3117(3) 0.0354(14) Uani 1 1 d . . . A 1
C35A C 0.1812(3) 0.1633(4) 0.3516(3) 0.0318(14) Uani 1 1 d . . . A 1
C36A C 0.1893(3) 0.2404(4) 0.3431(3) 0.0334(9) Uani 1 1 d . U . A 1
C37A C 0.2115(3) 0.2861(4) 0.3984(3) 0.0348(13) Uani 1 1 d . U . A 1
C38A C 0.1798(3) 0.3629(3) 0.4052(3) 0.0283(12) Uani 1 1 d . U . A 1
C39A C 0.1846(4) 0.3728(4) 0.4766(4) 0.0410(15) Uani 1 1 d . U . A 1
C40A C 0.1168(5) 0.4093(4) 0.4979(4) 0.0441(17) Uani 1 1 d . U . A 1
C41A C 0.0631(3) 0.4328(3) 0.4427(4) 0.0314(13) Uani 1 1 d . U . A 1
C42A C -0.0120(4) 0.4204(3) 0.4514(4) 0.0359(14) Uani 1 1 d . . . A 1
C43A C -0.0317(3) 0.3752(3) 0.5040(3) 0.0269(12) Uani 1 1 d . . . A 1
C44A C -0.0868(3) 0.3199(4) 0.4937(3) 0.0315(9) Uani 1 1 d . U . A 1
C45A C -0.0783(4) 0.2476(4) 0.5222(3) 0.0379(15) Uani 1 1 d . . . A 1
C46A C -0.0186(5) 0.2281(5) 0.5692(3) 0.048(2) Uani 1 1 d . . . A 1
C47A C 0.0149(4) 0.1512(5) 0.5627(4) 0.0445(17) Uani 1 1 d . . . A 1
C48A C -0.0172(4) 0.1060(4) 0.5114(4) 0.0382(17) Uani 1 1 d . . . A 1
C49A C 0.0245(5) 0.0608(4) 0.4673(4) 0.0472(18) Uani 1 1 d . . . A 1
C50A C 0.1021(3) 0.0697(3) 0.4757(4) 0.0324(14) Uani 1 1 d . . . A 1
C51A C 0.1371(4) 0.0756(4) 0.4220(4) 0.0403(16) Uani 1 1 d . . . A 1
C52A C 0.1907(3) 0.1301(4) 0.4192(3) 0.0342(13) Uani 1 1 d . . . A 1
C53A C 0.2177(3) 0.1717(5) 0.4774(3) 0.0374(16) Uani 1 1 d . U . A 1
C54A C 0.2316(3) 0.2520(5) 0.4656(3) 0.0363(14) Uani 1 1 d . U . A 1
C55A C 0.2197(3) 0.3110(5) 0.5129(3) 0.0411(15) Uani 1 1 d . U . A 1
C56A C 0.2072(4) 0.2923(5) 0.5777(3) 0.0450(15) Uani 1 1 d . U . A 1
C57A C 0.1474(5) 0.3302(6) 0.6025(4) 0.0545(17) Uani 1 1 d . U . A 1
C58A C 0.1003(4) 0.3838(5) 0.5583(4) 0.0482(17) Uani 1 1 d . U . A 1
C59A C 0.0274(4) 0.3623(5) 0.5564(4) 0.052(2) Uani 1 1 d . U . A 1
C60A C 0.0281(4) 0.2880(6) 0.5963(3) 0.053(2) Uani 1 1 d . U . A 1
C61A C 0.1026(4) 0.2775(6) 0.6270(3) 0.0553(19) Uani 1 1 d . U . A 1
C62A C 0.1338(4) 0.2052(6) 0.6211(3) 0.048(2) Uani 1 1 d . . . A 1
C63A C 0.0870(6) 0.1403(6) 0.5822(4) 0.064(3) Uani 1 1 d . . . A 1
C64A C 0.1293(4) 0.1067(4) 0.5367(3) 0.0345(15) Uani 1 1 d . . . A 1
C65A C 0.1938(3) 0.1525(5) 0.5400(3) 0.0365(16) Uani 1 1 d . . . A 1
C66A C 0.1975(3) 0.2103(5) 0.5914(3) 0.0358(14) Uani 1 1 d . U . A 1
Sc1B Sc 0.61499(5) 0.37361(6) 0.51433(5) 0.01836(18) Uani 1 1 d . . . B 2
Sc2B Sc 0.45264(5) 0.41033(6) 0.30045(5) 0.0197(2) Uani 1 1 d . . . B 2
C1B C 0.7300(3) 0.3584(4) 0.5623(3) 0.0339(14) Uani 1 1 d . . . B 2
C2B C 0.6892(3) 0.2942(4) 0.5780(3) 0.0352(14) Uani 1 1 d . . . B 2
C3B C 0.6355(4) 0.3201(4) 0.6140(3) 0.0367(15) Uani 1 1 d . . . B 2
C4B C 0.6425(4) 0.4051(5) 0.6215(3) 0.0361(15) Uani 1 1 d . . . B 2
C5B C 0.7016(3) 0.4268(4) 0.5875(3) 0.0290(13) Uani 1 1 d . . . B 2
C6B C 0.6890(3) 0.4884(4) 0.5412(3) 0.0289(12) Uani 1 1 d . . . B 2
C7B C 0.7092(3) 0.4865(5) 0.4756(3) 0.0356(15) Uani 1 1 d . . . B 2
C8B C 0.7316(3) 0.4185(4) 0.4492(3) 0.0310(13) Uani 1 1 d . . . B 2
C9B C 0.7378(3) 0.3524(4) 0.4915(3) 0.0340(15) Uani 1 1 d . . . B 2
C10B C 0.7021(3) 0.2812(4) 0.4669(3) 0.0357(15) Uani 1 1 d . . . B 2
C11B C 0.6676(3) 0.2499(4) 0.5187(3) 0.0321(12) Uani 1 1 d . . . B 2
C12B C 0.5958(4) 0.2226(3) 0.4987(3) 0.0332(13) Uani 1 1 d . U . B 2
C13B C 0.5383(3) 0.2529(4) 0.5379(3) 0.0355(13) Uani 1 1 d . U . B 2
C14B C 0.5604(4) 0.3048(4) 0.5903(3) 0.0372(14) Uani 1 1 d . U . B 2
C15B C 0.5210(3) 0.3751(4) 0.5897(3) 0.0329(13) Uani 1 1 d . U . B 2
C16B C 0.5717(3) 0.4384(4) 0.6041(3) 0.0307(12) Uani 1 1 d . . . B 2
C17B C 0.5617(4) 0.5064(4) 0.5645(3) 0.0324(13) Uani 1 1 d . . . B 2
C18B C 0.6225(3) 0.5331(4) 0.5352(3) 0.0282(12) Uani 1 1 d . . . B 2
C19B C 0.6075(3) 0.5673(3) 0.4718(3) 0.0268(12) Uani 1 1 d . . . B 2
C20B C 0.6621(3) 0.5390(4) 0.4328(3) 0.0322(13) Uani 1 1 d . . . B 2
C21B C 0.6463(3) 0.5285(3) 0.3626(3) 0.0303(12) Uani 1 1 d . . . B 2
C22B C 0.6740(3) 0.4641(4) 0.3374(3) 0.0306(13) Uani 1 1 d . . . B 2
C23B C 0.7115(3) 0.4057(4) 0.3793(3) 0.0283(12) Uani 1 1 d . . . B 2
C24B C 0.6885(3) 0.3321(4) 0.3528(3) 0.0268(11) Uani 1 1 d . . . B 2
C25B C 0.6774(3) 0.2727(3) 0.3981(3) 0.0209(10) Uani 1 1 d . . . B 2
C26B C 0.6147(3) 0.2254(3) 0.3783(3) 0.0319(13) Uani 1 1 d . . . B 2
C27B C 0.5716(3) 0.2027(3) 0.4322(3) 0.0288(12) Uani 1 1 d . . . B 2
C28B C 0.4985(3) 0.2045(3) 0.3988(3) 0.0287(12) Uani 1 1 d . . . B 2
C29B C 0.4461(3) 0.2319(3) 0.4344(3) 0.0309(12) Uani 1 1 d . . . B 2
C30B C 0.4676(3) 0.2577(3) 0.5019(3) 0.0236(11) Uani 1 1 d . . . B 2
C31B C 0.4215(3) 0.3226(4) 0.5074(3) 0.0323(13) Uani 1 1 d . U . B 2
C32B C 0.4529(3) 0.3875(4) 0.5482(3) 0.0316(12) Uani 1 1 d . U . B 2
C33B C 0.4358(3) 0.4626(4) 0.5234(3) 0.0294(12) Uani 1 1 d . U . B 2
C34B C 0.4903(3) 0.5207(4) 0.5265(3) 0.0294(13) Uani 1 1 d . . . B 2
C35B C 0.4784(3) 0.5632(3) 0.4677(3) 0.0291(12) Uani 1 1 d . . . B 2
C36B C 0.5368(3) 0.5847(3) 0.4353(4) 0.0322(13) Uani 1 1 d . . . B 2
C37B C 0.5244(4) 0.5860(3) 0.3629(4) 0.0334(14) Uani 1 1 d . . . B 2
C38B C 0.5811(4) 0.5591(4) 0.3300(4) 0.0401(16) Uani 1 1 d . . . B 2
C39B C 0.5430(4) 0.5268(4) 0.2654(3) 0.0359(14) Uani 1 1 d . . . B 2
C40B C 0.5706(4) 0.4569(5) 0.2422(3) 0.0397(17) Uani 1 1 d . . . B 2
C41B C 0.6328(3) 0.4241(4) 0.2790(3) 0.0306(12) Uani 1 1 d . . . B 2
C42B C 0.6400(3) 0.3456(4) 0.2905(3) 0.0305(13) Uani 1 1 d . . . B 2
C43B C 0.5801(4) 0.2942(4) 0.2731(3) 0.0335(13) Uani 1 1 d . . . B 2
C44B C 0.5664(3) 0.2362(3) 0.3181(3) 0.0298(11) Uani 1 1 d . . . B 2
C45B C 0.4938(3) 0.2201(3) 0.3301(3) 0.0274(12) Uani 1 1 d . . . B 2
C46B C 0.4323(3) 0.2604(3) 0.2925(3) 0.0296(11) Uani 1 1 d . U . B 2
C47B C 0.3763(3) 0.2907(4) 0.3291(4) 0.0348(14) Uani 1 1 d . U . B 2
C48B C 0.3879(3) 0.2768(3) 0.3994(4) 0.0337(14) Uani 1 1 d . U . B 2
C49B C 0.3745(3) 0.3342(4) 0.4460(3) 0.0321(14) Uani 1 1 d . . . B 2
C50B C 0.3554(3) 0.4073(4) 0.4227(3) 0.0262(11) Uani 1 1 d . . . B 2
C51B C 0.3881(3) 0.4736(4) 0.4617(3) 0.0335(14) Uani 1 1 d . . . B 2
C52B C 0.4124(3) 0.5384(3) 0.4263(4) 0.0337(15) Uani 1 1 d . . . B 2
C53B C 0.3981(3) 0.5456(3) 0.3571(4) 0.0330(13) Uani 1 1 d . . . B 2
C54B C 0.4563(3) 0.5737(3) 0.3251(3) 0.0324(13) Uani 1 1 d . . . B 2
C55B C 0.4679(4) 0.5423(4) 0.2636(4) 0.0407(17) Uani 1 1 d . . . B 2
C56B C 0.4128(4) 0.4942(5) 0.2217(3) 0.0450(18) Uani 1 1 d . U . B 2
C57B C 0.4413(4) 0.4276(5) 0.1913(3) 0.0440(16) Uani 1 1 d . U . B 2
C58B C 0.5161(4) 0.4046(5) 0.2080(3) 0.0375(14) Uani 1 1 d . U . B 2
C59B C 0.5183(4) 0.3259(4) 0.2296(3) 0.0358(14) Uani 1 1 d . . . B 2
C60B C 0.4440(4) 0.3020(4) 0.2336(3) 0.0337(13) Uani 1 1 d . . . B 2
C61B C 0.3973(3) 0.3588(5) 0.2056(3) 0.0356(15) Uani 1 1 d . U . B 2
C62B C 0.3438(3) 0.3924(4) 0.2408(3) 0.0366(15) Uani 1 1 d . . . B 2
C63B C 0.3372(3) 0.3603(4) 0.3045(3) 0.0349(15) Uani 1 1 d . U . B 2
C64B C 0.3369(3) 0.4230(4) 0.3532(3) 0.0244(11) Uani 1 1 d . . . B 2
C65B C 0.3506(3) 0.4909(4) 0.3210(4) 0.0375(15) Uani 1 1 d . . . B 2
C66B C 0.3539(3) 0.4729(4) 0.2510(3) 0.0355(14) Uani 1 1 d . . . B 2
Sc1C Sc 0.38019(6) 0.53462(5) 0.86367(5) 0.0215(2) Uani 1 1 d . . . C 3
Sc2C Sc 0.40432(5) 0.25597(5) 0.87165(5) 0.01612(18) Uani 1 1 d . . . C 3
C1C C 0.3919(4) 0.6402(3) 0.8055(4) 0.0368(15) Uani 1 1 d . U . C 3
C2C C 0.4355(4) 0.6468(4) 0.8710(4) 0.0390(16) Uani 1 1 d . U . C 3
C3C C 0.3859(5) 0.6436(4) 0.9196(4) 0.051(2) Uani 1 1 d . U . C 3
C4C C 0.3143(5) 0.6339(4) 0.8836(5) 0.052(2) Uani 1 1 d . U . C 3
C5C C 0.3161(4) 0.6305(4) 0.8121(4) 0.0429(17) Uani 1 1 d . U . C 3
C6C C 0.2783(4) 0.5695(4) 0.7767(4) 0.0430(17) Uani 1 1 d . U . C 3
C7C C 0.3097(4) 0.5239(4) 0.7285(4) 0.0355(15) Uani 1 1 d . U . C 3
C8C C 0.3859(3) 0.5297(4) 0.7255(3) 0.0278(12) Uani 1 1 d . U . C 3
C9C C 0.4260(4) 0.5854(3) 0.7678(3) 0.0298(13) Uani 1 1 d . U . C 3
C10C C 0.4916(3) 0.5605(3) 0.8100(3) 0.0274(12) Uani 1 1 d . U . C 3
C11C C 0.4937(4) 0.5937(4) 0.8758(3) 0.0368(15) Uani 1 1 d . U . C 3
C12C C 0.5129(4) 0.5444(4) 0.9336(3) 0.0410(17) Uani 1 1 d . U . C 3
C13C C 0.4630(5) 0.5411(4) 0.9832(3) 0.0459(17) Uani 1 1 d . U . C 3
C14C C 0.4001(5) 0.5868(4) 0.9720(4) 0.0453(15) Uani 1 1 d . U . C 3
C15C C 0.3305(5) 0.5494(4) 0.9726(4) 0.0437(15) Uani 1 1 d . U . C 3
C16C C 0.2794(5) 0.5736(4) 0.9157(4) 0.0470(15) Uani 1 1 d . U . C 3
C17C C 0.2342(4) 0.5193(4) 0.8777(4) 0.0421(14) Uani 1 1 d . U . C 3
C18C C 0.2323(3) 0.5187(4) 0.8068(5) 0.0434(17) Uani 1 1 d . U . C 3
C19C C 0.2267(3) 0.4474(4) 0.7704(4) 0.0406(17) Uani 1 1 d . U . C 3
C20C C 0.2746(4) 0.4511(4) 0.7224(4) 0.0393(16) Uani 1 1 d . U . C 3
C21C C 0.3093(4) 0.3845(4) 0.7044(3) 0.0384(12) Uani 1 1 d . U . C 3
C22C C 0.3822(4) 0.3914(4) 0.6961(3) 0.0324(13) Uani 1 1 d . U . C 3
C23C C 0.4206(4) 0.4613(4) 0.7110(3) 0.0288(12) Uani 1 1 d . U . C 3
C24C C 0.4916(4) 0.4428(4) 0.7456(3) 0.0300(13) Uani 1 1 d . U . C 3
C25C C 0.5248(3) 0.4885(4) 0.8004(3) 0.0266(12) Uani 1 1 d . U . C 3
C26C C 0.5623(3) 0.4517(4) 0.8588(4) 0.0358(15) Uani 1 1 d . U . C 3
C27C C 0.5536(4) 0.4788(5) 0.9243(4) 0.0411(18) Uani 1 1 d . U . C 3
C28C C 0.5528(3) 0.4116(5) 0.9659(4) 0.0425(18) Uani 1 1 d . U . C 3
C29C C 0.5065(4) 0.4087(5) 1.0134(3) 0.0423(18) Uani 1 1 d . U . C 3
C30C C 0.4600(5) 0.4717(4) 1.0191(3) 0.0435(16) Uani 1 1 d . U . C 3
C31C C 0.3935(5) 0.4392(4) 1.0313(3) 0.0410(14) Uani 1 1 d . U . C 3
C32C C 0.3270(5) 0.4741(4) 1.0013(4) 0.0412(14) Uani 1 1 d . U . C 3
C33C C 0.2696(4) 0.4260(4) 0.9729(4) 0.0369(13) Uani 1 1 d . U . C 3
C34C C 0.2254(4) 0.4471(4) 0.9094(4) 0.0389(14) Uani 1 1 d . U . C 3
C35C C 0.2107(3) 0.3779(4) 0.8706(4) 0.0383(16) Uani 1 1 d . U . C 3
C36C C 0.2141(3) 0.3765(4) 0.8016(4) 0.0410(17) Uani 1 1 d . U . C 3
C37C C 0.2396(4) 0.3091(4) 0.7751(4) 0.0385(15) Uani 1 1 d . U . C 3
C38C C 0.2867(4) 0.3119(4) 0.7277(3) 0.0385(11) Uani 1 1 d . U . C 3
C39C C 0.3331(4) 0.2482(4) 0.7358(3) 0.0382(14) Uani 1 1 d . U . C 3
C40C C 0.4082(5) 0.2565(4) 0.7331(3) 0.0409(16) Uani 1 1 d . U . C 3
C41C C 0.4325(4) 0.3298(4) 0.7149(3) 0.0360(14) Uani 1 1 d . U . C 3
C42C C 0.4980(4) 0.3619(4) 0.7477(3) 0.0353(14) Uani 1 1 d . U . C 3
C43C C 0.5386(3) 0.3251(4) 0.8055(4) 0.0390(15) Uani 1 1 d . U . C 3
C44C C 0.5688(3) 0.3708(5) 0.8601(4) 0.0401(16) Uani 1 1 d . U . C 3
C45C C 0.5647(3) 0.3454(5) 0.9281(4) 0.0426(18) Uani 1 1 d . U . C 3
C46C C 0.5361(3) 0.2737(5) 0.9418(4) 0.0397(17) Uani 1 1 d . U . C 3
C47C C 0.4870(3) 0.2699(4) 0.9921(3) 0.0362(15) Uani 1 1 d . U . C 3
C48C C 0.4722(4) 0.3387(4) 1.0236(3) 0.0368(15) Uani 1 1 d . U . C 3
C49C C 0.3995(4) 0.3573(4) 1.0330(3) 0.0364(14) Uani 1 1 d . U . C 3
C50C C 0.3407(4) 0.3104(3) 1.0060(3) 0.0270(12) Uani 1 1 d . U . C 3
C51C C 0.2760(4) 0.3443(3) 0.9745(4) 0.0323(13) Uani 1 1 d . U . C 3
C52C C 0.2379(3) 0.3149(4) 0.9132(4) 0.0306(13) Uani 1 1 d . U . C 3
C53C C 0.2579(3) 0.2452(4) 0.8864(3) 0.0283(12) Uani 1 1 d . U . C 3
C54C C 0.2561(3) 0.2406(4) 0.8149(3) 0.0319(13) Uani 1 1 d . U . C 3
C55C C 0.3095(4) 0.1992(4) 0.7869(3) 0.0365(15) Uani 1 1 d . U . C 3
C56C C 0.3577(4) 0.1476(4) 0.8261(3) 0.0362(15) Uani 1 1 d . U . C 3
C57C C 0.4331(5) 0.1530(4) 0.8190(4) 0.0411(17) Uani 1 1 d . U . C 3
C58C C 0.4584(5) 0.2114(4) 0.7777(4) 0.0404(16) Uani 1 1 d . U . C 3
C59C C 0.5191(4) 0.2482(4) 0.8188(4) 0.0414(15) Uani 1 1 d . U . C 3
C60C C 0.5257(4) 0.2192(4) 0.8867(4) 0.0422(17) Uani 1 1 d . U . C 3
C61C C 0.4774(4) 0.1564(4) 0.8855(4) 0.0392(16) Uani 1 1 d . U . C 3
C62C C 0.4286(4) 0.1522(4) 0.9336(3) 0.0325(14) Uani 1 1 d . U . C 3
C63C C 0.4312(3) 0.2120(3) 0.9830(3) 0.0258(11) Uani 1 1 d . U . C 3
C64C C 0.3575(3) 0.2363(3) 0.9825(3) 0.0230(10) Uani 1 1 d . U . C 3
C65C C 0.3119(3) 0.1996(3) 0.9274(3) 0.0218(10) Uani 1 1 d . U . C 3
C66C C 0.3559(4) 0.1464(3) 0.8973(3) 0.0293(12) Uani 1 1 d . U . C 3
Sc1D Sc 0.10452(5) 0.88022(5) 0.13338(5) 0.01683(18) Uani 1 1 d . . . D 4
Sc2D Sc 0.10981(5) 0.60063(5) 0.12825(5) 0.01738(18) Uani 1 1 d . . . D 4
C1D C 0.0854(5) 0.9834(3) 0.1916(4) 0.0408(18) Uani 1 1 d . . . D 4
C2D C 0.0385(4) 0.9855(4) 0.1274(4) 0.0395(17) Uani 1 1 d . . . D 4
C3D C 0.0829(4) 0.9873(4) 0.0758(4) 0.0374(16) Uani 1 1 d . . . D 4
C4D C 0.1571(4) 0.9878(3) 0.1089(3) 0.0306(13) Uani 1 1 d . . . D 4
C5D C 0.1597(5) 0.9833(3) 0.1813(3) 0.0392(18) Uani 1 1 d . . . D 4
C6D C 0.2065(4) 0.9271(4) 0.2162(3) 0.0334(14) Uani 1 1 d . . . D 4
C7D C 0.1829(4) 0.8778(4) 0.2671(3) 0.0330(14) Uani 1 1 d . . . D 4
C8D C 0.1082(4) 0.8745(4) 0.2738(3) 0.0337(14) Uani 1 1 d . . . D 4
C9D C 0.0587(4) 0.9245(4) 0.2318(4) 0.0382(17) Uani 1 1 d . . . D 4
C10D C -0.0046(4) 0.8932(4) 0.1930(4) 0.0350(14) Uani 1 1 d . U . D 4
C11D C -0.0140(4) 0.9262(4) 0.1257(4) 0.0386(17) Uani 1 1 d . . . D 4
C12D C -0.0313(3) 0.8749(4) 0.0686(4) 0.0362(16) Uani 1 1 d . . . D 4
C13D C 0.0151(3) 0.8767(4) 0.0157(3) 0.0307(13) Uani 1 1 d . . . D 4
C14D C 0.0753(4) 0.9311(4) 0.0251(3) 0.0310(13) Uani 1 1 d . . . D 4
C15D C 0.1466(3) 0.9011(3) 0.0211(3) 0.0216(10) Uani 1 1 d . . . D 4
C16D C 0.1970(3) 0.9318(3) 0.0759(3) 0.0226(10) Uani 1 1 d . U . D 4
C17D C 0.2491(3) 0.8828(3) 0.1131(3) 0.0229(10) Uani 1 1 d . U . D 4
C18D C 0.2560(3) 0.8816(4) 0.1848(3) 0.0273(12) Uani 1 1 d . U . D 4
C19D C 0.2696(3) 0.8118(4) 0.2205(3) 0.0301(13) Uani 1 1 d . . . D 4
C20D C 0.2243(4) 0.8088(4) 0.2712(3) 0.0323(14) Uani 1 1 d . . . D 4
C21D C 0.1972(3) 0.7379(4) 0.2916(2) 0.0269(11) Uani 1 1 d . . . D 4
C22D C 0.1256(3) 0.7361(4) 0.3037(2) 0.0260(11) Uani 1 1 d . . . D 4
C23D C 0.0803(4) 0.8017(4) 0.2898(3) 0.0285(13) Uani 1 1 d . . . D 4
C24D C 0.0108(3) 0.7754(3) 0.2576(3) 0.0247(11) Uani 1 1 d . U . D 4
C25D C -0.0294(3) 0.8169(4) 0.2037(3) 0.0309(11) Uani 1 1 d . U . D 4
C26D C -0.0655(3) 0.7768(4) 0.1477(3) 0.0302(12) Uani 1 1 d . U . D 4
C27D C -0.0636(3) 0.8039(5) 0.0803(4) 0.0357(15) Uani 1 1 d . . . D 4
C28D C -0.0586(3) 0.7396(5) 0.0404(3) 0.0351(15) Uani 1 1 d . . . D 4
C29D C -0.0152(3) 0.7416(4) -0.0101(3) 0.0317(13) Uani 1 1 d . . . D 4
C30D C 0.0245(3) 0.8100(4) -0.0193(3) 0.0316(14) Uani 1 1 d . . . D 4
C31D C 0.0941(3) 0.7848(4) -0.0335(2) 0.0248(11) Uani 1 1 d . . . D 4
C32D C 0.1568(3) 0.8278(3) -0.0070(2) 0.0192(10) Uani 1 1 d . . . D 4
C33D C 0.2204(3) 0.7871(3) 0.0200(3) 0.0198(10) Uani 1 1 d . . . D 4
C34D C 0.2637(3) 0.8128(3) 0.0816(3) 0.0210(10) Uani 1 1 d . . . D 4
C35D C 0.2879(2) 0.7454(4) 0.1188(3) 0.0267(11) Uani 1 1 d . . . D 4
C36D C 0.2886(2) 0.7442(4) 0.1898(3) 0.0293(12) Uani 1 1 d . . . D 4
C37D C 0.2720(3) 0.6713(4) 0.2177(3) 0.0322(14) Uani 1 1 d . . . D 4
C38D C 0.2269(3) 0.6704(4) 0.2690(3) 0.0278(12) Uani 1 1 d . . . D 4
C39D C 0.1874(3) 0.5997(4) 0.2620(3) 0.0271(12) Uani 1 1 d . . . D 4
C40D C 0.1126(3) 0.5993(3) 0.2686(3) 0.0222(10) Uani 1 1 d . . . D 4
C41D C 0.0824(3) 0.6683(3) 0.2876(2) 0.0216(10) Uani 1 1 d . . . D 4
C42D C 0.0118(3) 0.6931(3) 0.2563(3) 0.0210(10) Uani 1 1 d . . . D 4
C43D C -0.0260(3) 0.6528(4) 0.2004(3) 0.0223(10) Uani 1 1 d . U . D 4
C44D C -0.0636(3) 0.6946(4) 0.1464(3) 0.0274(11) Uani 1 1 d . U . D 4
C45D C -0.0609(3) 0.6711(4) 0.0775(3) 0.0302(13) Uani 1 1 d . U . D 4
C46D C -0.0263(3) 0.6034(4) 0.0634(3) 0.0311(14) Uani 1 1 d . . . D 4
C47D C 0.0202(4) 0.6054(4) 0.0111(3) 0.0339(14) Uani 1 1 d . U . D 4
C48D C 0.0264(4) 0.6769(4) -0.0223(3) 0.0338(14) Uani 1 1 d . U . D 4
C49D C 0.0957(4) 0.7041(4) -0.0347(3) 0.0294(13) Uani 1 1 d . U . D 4
C50D C 0.1593(4) 0.6649(3) -0.0105(3) 0.0304(14) Uani 1 1 d . . . D 4
C51D C 0.2226(3) 0.7053(3) 0.0182(3) 0.0285(13) Uani 1 1 d . . . D 4
C52D C 0.2663(3) 0.6799(4) 0.0782(4) 0.0308(13) Uani 1 1 d . . . D 4
C53D C 0.2539(3) 0.6077(4) 0.1066(4) 0.0341(14) Uani 1 1 d . . . D 4
C54D C 0.2604(3) 0.6040(4) 0.1787(4) 0.0379(16) Uani 1 1 d . . . D 4
C55D C 0.2126(3) 0.5558(4) 0.2100(4) 0.0343(14) Uani 1 1 d . . . D 4
C56D C 0.1687(4) 0.4988(3) 0.1723(4) 0.0377(16) Uani 1 1 d . . . D 4
C57D C 0.0953(4) 0.4938(3) 0.1828(4) 0.0322(13) Uani 1 1 d . . . D 4
C58D C 0.0659(3) 0.5486(3) 0.2254(3) 0.0226(11) Uani 1 1 d . . . D 4
C59D C 0.0006(3) 0.5790(4) 0.1868(3) 0.0236(11) Uani 1 1 d . . . D 4
C60D C -0.0073(3) 0.5493(4) 0.1179(3) 0.0310(13) Uani 1 1 d . . . D 4
C61D C 0.0461(4) 0.4925(4) 0.1173(3) 0.0353(15) Uani 1 1 d . . . D 4
C62D C 0.0915(4) 0.4961(4) 0.0663(4) 0.0386(16) Uani 1 1 d . . . D 4
C63D C 0.0813(5) 0.5554(4) 0.0173(3) 0.0391(17) Uani 1 1 d . . . D 4
C64D C 0.1516(4) 0.5888(4) 0.0140(3) 0.0354(15) Uani 1 1 d . . . D 4
C65D C 0.2037(4) 0.5576(3) 0.0684(4) 0.0381(17) Uani 1 1 d . . . D 4
C66D C 0.1673(5) 0.4978(3) 0.1004(4) 0.0416(18) Uani 1 1 d . . . D 4
S1 S 0.27865(8) 0.55890(11) 0.57185(7) 0.0332(3) Uani 1 1 d . . . . .
S2 S 0.21501(9) 0.57890(10) 0.42177(7) 0.0305(3) Uani 1 1 d . . . . .
C67 C 0.2472(3) 0.5684(4) 0.4972(3) 0.0206(8) Uani 1 1 d . . . . .
C68 C 0.7257(3) 0.4131(4) 0.1256(3) 0.0286(12) Uani 1 1 d . . . . .
C69 C 0.7593(3) 0.4415(4) 0.1875(3) 0.0324(14) Uani 1 1 d . . . . .
H69 H 0.7566 0.4121 0.2264 0.039 Uiso 1 1 calc R U . . .
C70 C 0.7958(4) 0.5096(4) 0.1953(4) 0.0370(15) Uani 1 1 d . . . . .
C71 C 0.8013(4) 0.5505(4) 0.1358(4) 0.0346(14) Uani 1 1 d . . . . .
H71 H 0.8277 0.5969 0.1385 0.042 Uiso 1 1 calc R U . . .
C72 C 0.7685(4) 0.5233(4) 0.0737(4) 0.0398(16) Uani 1 1 d . . . . .
H72 H 0.7725 0.5513 0.0342 0.048 Uiso 1 1 calc R U . . .
C73 C 0.7301(4) 0.4556(4) 0.0689(3) 0.0325(13) Uani 1 1 d . . . . .
H73 H 0.7066 0.4382 0.0264 0.039 Uiso 1 1 calc R U . . .
C74 C 0.6855(3) 0.3377(3) 0.1191(3) 0.0269(12) Uani 1 1 d . . . . .
H74A H 0.6348 0.3468 0.1217 0.040 Uiso 1 1 calc R U . . .
H74B H 0.7065 0.3036 0.1555 0.040 Uiso 1 1 calc R U . . .
H74C H 0.6893 0.3142 0.0759 0.040 Uiso 1 1 calc R U . . .
C75 C 0.8295(4) 0.5407(5) 0.2642(5) 0.047(2) Uani 1 1 d . . . . .
H75A H 0.8244 0.5028 0.2988 0.070 Uiso 1 1 calc R U . . .
H75B H 0.8051 0.5880 0.2732 0.070 Uiso 1 1 calc R U . . .
H75C H 0.8806 0.5512 0.2647 0.070 Uiso 1 1 calc R U . . .
C76 C 0.2330(5) 0.2245(6) 0.1304(5) 0.0131(19) Uani 0.42 1 d D U P E 1
C77 C 0.2624(5) 0.1954(7) 0.1942(5) 0.0082(17) Uani 0.42 1 d . U P E 1
H77 H 0.2573 0.2237 0.2331 0.010 Uiso 0.42 1 calc R U P E 1
C78 C 0.2983(7) 0.1266(7) 0.2008(6) 0.013(2) Uani 0.42 1 d D U P E 1
C79 C 0.3075(7) 0.0845(8) 0.1471(7) 0.025(3) Uani 0.42 1 d . U P E 1
H79 H 0.3335 0.0379 0.1531 0.029 Uiso 0.42 1 calc R U P E 1
C80 C 0.2783(7) 0.1098(8) 0.0821(7) 0.025(3) Uani 0.42 1 d . U P E 1
H80 H 0.2844 0.0806 0.0439 0.030 Uiso 0.42 1 calc R U P E 1
C81 C 0.2394(7) 0.1798(7) 0.0748(7) 0.019(2) Uani 0.42 1 d . U P E 1
H81 H 0.2176 0.1963 0.0314 0.023 Uiso 0.42 1 calc R U P E 1
C82 C 0.1901(17) 0.2959(13) 0.1096(12) 0.013(4) Uani 0.42 1 d D U P E 1
H82A H 0.2222 0.3356 0.0976 0.020 Uiso 0.42 1 calc R U P E 1
H82B H 0.1674 0.3138 0.1469 0.020 Uiso 0.42 1 calc R U P E 1
H82C H 0.1529 0.2846 0.0709 0.020 Uiso 0.42 1 calc R U P E 1
C83 C 0.3283(11) 0.0935(10) 0.2687(8) 0.026(4) Uani 0.42 1 d D U P E 1
H83A H 0.3021 0.0466 0.2758 0.039 Uiso 0.42 1 calc R U P E 1
H83B H 0.3228 0.1306 0.3037 0.039 Uiso 0.42 1 calc R U P E 1
H83C H 0.3794 0.0816 0.2707 0.039 Uiso 0.42 1 calc R U P E 1
C84 C 0.1950(14) 0.3017(12) 0.1237(9) 0.021(4) Uani 0.58 1 d . U P F 2
H84A H 0.1952 0.2929 0.1715 0.031 Uiso 0.58 1 calc R U P F 2
H84B H 0.1512 0.3293 0.1044 0.031 Uiso 0.58 1 calc R U P F 2
H84C H 0.2372 0.3320 0.1180 0.031 Uiso 0.58 1 calc R U P F 2
C85 C 0.1975(4) 0.2192(5) 0.0852(4) 0.0183(15) Uani 0.58 1 d . U P F 2
H85A H 0.1544 0.1887 0.0899 0.022 Uiso 0.58 1 calc R U P F 2
H85B H 0.1975 0.2277 0.0369 0.022 Uiso 0.58 1 calc R U P F 2
C86 C 0.2647(4) 0.1766(5) 0.1159(4) 0.0163(14) Uani 0.58 1 d . U P F 2
H86A H 0.3071 0.2084 0.1116 0.020 Uiso 0.58 1 calc R U P F 2
H86B H 0.2681 0.1292 0.0900 0.020 Uiso 0.58 1 calc R U P F 2
C87 C 0.2680(5) 0.1554(6) 0.1900(4) 0.0142(14) Uani 0.58 1 d . U P F 2
H87A H 0.2721 0.2027 0.2172 0.017 Uiso 0.58 1 calc R U P F 2
H87B H 0.2228 0.1295 0.1957 0.017 Uiso 0.58 1 calc R U P F 2
C88 C 0.3308(5) 0.1038(5) 0.2152(4) 0.0166(15) Uani 0.58 1 d . U P F 2
H88A H 0.3759 0.1304 0.2101 0.020 Uiso 0.58 1 calc R U P F 2
H88B H 0.3271 0.0573 0.1871 0.020 Uiso 0.58 1 calc R U P F 2
C89 C 0.3350(8) 0.0798(8) 0.2894(6) 0.026(2) Uani 0.58 1 d . U P F 2
H89A H 0.3398 0.1254 0.3179 0.038 Uiso 0.58 1 calc R U P F 2
H89B H 0.3768 0.0466 0.3026 0.038 Uiso 0.58 1 calc R U P F 2
H89C H 0.2911 0.0522 0.2948 0.038 Uiso 0.58 1 calc R U P F 2

loop_
_atom_site_aniso_label
_atom_site_aniso_U_11
_atom_site_aniso_U_22
_atom_site_aniso_U_33
_atom_site_aniso_U_23
_atom_site_aniso_U_13
_atom_site_aniso_U_12
Sc1A 0.0177(4) 0.0241(5) 0.0142(4) -0.0066(3) -0.0067(3) 0.0031(3)
Sc2A 0.0221(4) 0.0378(6) 0.0099(4) -0.0055(4) -0.0053(3) 0.0087(4)
C1A 0.030(3) 0.067(5) 0.015(2) 0.004(3) -0.011(2) 0.013(3)
C2A 0.022(3) 0.065(5) 0.030(3) -0.006(3) -0.015(2) -0.001(3)
C3A 0.066(5) 0.055(5) 0.029(3) -0.014(3) -0.023(3) -0.020(4)
C4A 0.038(4) 0.090(7) 0.031(3) -0.036(4) -0.014(3) 0.009(4)
C5A 0.041(3) 0.094(6) 0.014(2) -0.005(3) -0.002(2) 0.023(4)
C6A 0.037(3) 0.087(5) 0.016(2) 0.022(3) 0.003(2) 0.006(3)
C7A 0.042(3) 0.061(4) 0.038(3) 0.031(3) 0.022(3) 0.009(3)
C8A 0.046(4) 0.035(3) 0.036(3) 0.019(3) 0.010(3) 0.007(3)
C9A 0.042(4) 0.040(4) 0.036(3) 0.018(3) -0.009(3) 0.008(3)
C10A 0.017(2) 0.040(4) 0.059(4) 0.020(3) 0.011(3) 0.018(2)
C11A 0.008(2) 0.056(4) 0.043(3) 0.006(3) -0.007(2) 0.001(2)
C12A 0.009(2) 0.035(3) 0.037(3) -0.004(2) 0.0000(19) -0.007(2)
C13A 0.039(4) 0.034(3) 0.071(5) -0.024(3) 0.028(3) -0.026(3)
C14A 0.034(3) 0.036(3) 0.070(4) -0.031(3) 0.005(3) -0.014(3)
C15A 0.022(3) 0.035(3) 0.105(6) -0.048(4) 0.000(3) -0.004(3)
C16A 0.045(4) 0.048(4) 0.045(4) -0.034(3) 0.007(3) 0.008(3)
C17A 0.032(3) 0.074(5) 0.026(3) -0.031(3) 0.008(2) 0.005(3)
C18A 0.0309(17) 0.052(2) 0.0276(17) 0.0075(17) 0.0163(15) 0.0021(17)
C19A 0.0282(15) 0.050(2) 0.0273(15) 0.0107(15) 0.0181(13) -0.0002(15)
C20A 0.0326(18) 0.047(2) 0.0290(18) 0.0124(17) 0.0180(15) -0.0016(17)
C21A 0.030(3) 0.025(3) 0.061(4) 0.017(3) 0.006(3) -0.014(2)
C22A 0.042(3) 0.015(2) 0.060(4) 0.006(2) 0.012(3) -0.007(2)
C23A 0.026(3) 0.015(2) 0.036(3) 0.014(2) 0.006(2) 0.006(2)
C24A 0.036(3) 0.018(2) 0.053(4) 0.000(2) 0.005(3) 0.008(2)
C25A 0.0139(15) 0.035(2) 0.049(2) -0.0126(17) 0.0046(15) 0.0077(15)
C26A 0.0122(12) 0.0374(18) 0.0461(19) -0.0144(15) 0.0078(12) 0.0068(12)
C27A 0.0093(14) 0.037(2) 0.045(2) -0.0119(17) 0.0084(14) 0.0040(15)
C28A 0.018(2) 0.060(4) 0.042(4) 0.015(3) 0.018(2) -0.003(3)
C29A 0.036(3) 0.033(3) 0.066(5) 0.015(3) 0.028(3) -0.010(3)
C30A 0.019(2) 0.012(2) 0.090(6) 0.003(3) 0.015(3) -0.008(2)
C31A 0.035(3) 0.013(2) 0.073(5) 0.001(3) 0.014(3) -0.006(2)
C32A 0.034(3) 0.016(3) 0.068(5) -0.024(3) 0.020(3) -0.007(2)
C33A 0.034(3) 0.018(3) 0.095(6) -0.022(3) 0.033(4) 0.000(2)
C34A 0.032(3) 0.036(3) 0.039(3) -0.015(3) 0.010(3) 0.008(2)
C35A 0.012(2) 0.046(4) 0.039(3) -0.014(3) 0.011(2) 0.009(2)
C36A 0.0258(17) 0.049(2) 0.0297(18) 0.0091(17) 0.0173(15) 0.0004(17)
C37A 0.014(2) 0.046(3) 0.046(3) 0.008(3) 0.008(2) -0.006(2)
C38A 0.017(2) 0.024(3) 0.044(3) 0.000(2) 0.007(2) -0.016(2)
C39A 0.038(3) 0.037(3) 0.044(3) -0.005(3) -0.005(3) -0.031(3)
C40A 0.063(4) 0.021(3) 0.046(4) -0.018(3) 0.001(3) -0.013(3)
C41A 0.034(3) 0.008(2) 0.050(4) -0.010(2) 0.001(3) -0.002(2)
C42A 0.039(3) 0.020(3) 0.047(4) -0.010(2) 0.002(3) 0.008(2)
C43A 0.033(3) 0.021(3) 0.029(3) -0.013(2) 0.011(2) 0.010(2)
C44A 0.0142(15) 0.038(2) 0.044(2) -0.0158(17) 0.0112(15) 0.0059(15)
C45A 0.046(3) 0.037(3) 0.042(3) -0.003(3) 0.039(3) 0.002(3)
C46A 0.064(5) 0.063(5) 0.028(3) 0.013(3) 0.035(3) 0.017(4)
C47A 0.051(4) 0.052(4) 0.036(3) 0.024(3) 0.021(3) 0.001(3)
C48A 0.031(3) 0.030(3) 0.060(4) 0.028(3) 0.027(3) 0.006(3)
C49A 0.057(5) 0.019(3) 0.067(5) 0.018(3) 0.014(4) -0.006(3)
C50A 0.033(3) 0.017(3) 0.047(4) 0.019(2) 0.006(3) 0.010(2)
C51A 0.050(4) 0.024(3) 0.051(4) 0.013(3) 0.024(3) 0.028(3)
C52A 0.026(3) 0.036(3) 0.041(3) 0.004(3) 0.007(2) 0.019(2)
C53A 0.015(2) 0.072(5) 0.023(3) -0.001(3) 0.000(2) 0.026(3)
C54A 0.0049(17) 0.066(4) 0.036(3) 0.014(3) 0.0004(18) 0.000(2)
C55A 0.020(2) 0.062(4) 0.035(3) -0.002(3) -0.013(2) -0.013(3)
C56A 0.034(3) 0.068(3) 0.025(2) -0.008(3) -0.019(2) -0.007(3)
C57A 0.049(3) 0.074(4) 0.031(3) -0.031(3) -0.021(3) 0.014(3)
C58A 0.047(4) 0.059(4) 0.035(3) -0.030(3) -0.004(3) 0.006(3)
C59A 0.040(3) 0.067(5) 0.046(4) -0.045(4) 0.000(3) 0.012(3)
C60A 0.049(4) 0.099(6) 0.012(2) -0.002(3) 0.009(2) 0.033(4)
C61A 0.049(4) 0.096(5) 0.018(3) -0.016(3) -0.004(2) 0.024(4)
C62A 0.034(3) 0.098(7) 0.011(2) 0.007(3) -0.001(2) 0.018(4)
C63A 0.084(6) 0.076(6) 0.042(4) 0.046(4) 0.042(4) 0.041(5)
C64A 0.042(3) 0.036(3) 0.027(3) 0.022(3) 0.009(2) 0.020(3)
C65A 0.027(3) 0.055(4) 0.025(3) 0.010(3) -0.003(2) 0.025(3)
C66A 0.025(3) 0.064(4) 0.014(2) 0.004(2) -0.0101(19) 0.004(3)
Sc1B 0.0187(4) 0.0225(5) 0.0116(4) 0.0029(3) -0.0042(3) 0.0003(4)
Sc2B 0.0199(4) 0.0202(5) 0.0153(4) 0.0055(3) -0.0081(3) -0.0030(4)
C1B 0.024(3) 0.046(4) 0.025(3) -0.003(2) -0.015(2) 0.016(3)
C2B 0.027(3) 0.051(4) 0.024(3) 0.009(3) -0.006(2) 0.016(3)
C3B 0.037(3) 0.053(4) 0.017(2) 0.014(3) -0.004(2) 0.007(3)
C4B 0.031(3) 0.065(5) 0.010(2) -0.002(2) -0.004(2) 0.009(3)
C5B 0.015(2) 0.047(4) 0.021(3) -0.012(2) -0.0078(19) -0.002(2)
C6B 0.020(2) 0.038(3) 0.025(3) -0.011(2) -0.005(2) -0.009(2)
C7B 0.017(2) 0.055(4) 0.031(3) -0.003(3) -0.005(2) -0.015(3)
C8B 0.007(2) 0.048(4) 0.038(3) -0.009(3) 0.0034(19) -0.003(2)
C9B 0.012(2) 0.054(4) 0.034(3) -0.021(3) -0.001(2) 0.011(2)
C10B 0.030(3) 0.047(4) 0.028(3) -0.001(3) 0.000(2) 0.033(3)
C11B 0.033(3) 0.028(3) 0.033(3) 0.005(2) 0.000(2) 0.013(2)
C12B 0.048(3) 0.017(2) 0.031(3) 0.010(2) -0.003(2) 0.006(2)
C13B 0.036(3) 0.027(3) 0.041(3) 0.024(2) 0.001(2) -0.002(2)
C14B 0.050(4) 0.043(3) 0.022(3) 0.018(2) 0.016(2) 0.010(3)
C15B 0.033(3) 0.056(4) 0.015(2) -0.001(2) 0.017(2) -0.004(3)
C16B 0.030(3) 0.048(4) 0.014(2) -0.007(2) 0.006(2) 0.008(3)
C17B 0.038(3) 0.035(3) 0.027(3) -0.014(2) 0.014(2) -0.003(3)
C18B 0.024(3) 0.033(3) 0.028(3) -0.016(2) 0.003(2) -0.010(2)
C19B 0.026(3) 0.015(2) 0.038(3) -0.008(2) -0.002(2) -0.005(2)
C20B 0.034(3) 0.029(3) 0.035(3) -0.003(2) 0.007(2) -0.022(2)
C21B 0.028(3) 0.029(3) 0.037(3) 0.003(2) 0.013(2) -0.015(2)
C22B 0.020(2) 0.044(4) 0.032(3) 0.009(3) 0.017(2) -0.007(2)
C23B 0.014(2) 0.039(3) 0.036(3) -0.006(2) 0.014(2) -0.006(2)
C24B 0.015(2) 0.041(3) 0.027(3) -0.010(2) 0.0088(18) 0.003(2)
C25B 0.012(2) 0.024(3) 0.027(3) -0.006(2) 0.0070(18) 0.0084(18)
C26B 0.025(3) 0.020(3) 0.048(4) -0.015(2) 0.000(2) 0.011(2)
C27B 0.027(3) 0.012(2) 0.044(3) 0.003(2) -0.003(2) 0.008(2)
C28B 0.033(3) 0.012(2) 0.041(3) 0.002(2) 0.004(2) -0.004(2)
C29B 0.037(3) 0.018(2) 0.038(3) 0.007(2) 0.006(2) -0.014(2)
C30B 0.022(2) 0.025(3) 0.026(3) 0.011(2) 0.0098(19) -0.004(2)
C31B 0.022(2) 0.042(3) 0.037(3) 0.019(3) 0.018(2) -0.001(2)
C32B 0.036(3) 0.038(3) 0.029(3) 0.006(2) 0.029(2) 0.010(2)
C33B 0.024(2) 0.038(3) 0.029(3) -0.006(2) 0.014(2) 0.009(2)
C34B 0.021(2) 0.028(3) 0.042(3) -0.022(2) 0.012(2) 0.003(2)
C35B 0.030(3) 0.020(2) 0.037(3) -0.011(2) 0.002(2) 0.007(2)
C36B 0.034(3) 0.010(2) 0.048(4) -0.004(2) -0.006(3) 0.000(2)
C37B 0.038(3) 0.015(2) 0.049(4) 0.014(2) 0.013(3) 0.001(2)
C38B 0.043(4) 0.022(3) 0.057(4) 0.021(3) 0.015(3) -0.012(3)
C39B 0.048(4) 0.030(3) 0.031(3) 0.019(2) 0.009(3) -0.005(3)
C40B 0.037(3) 0.067(5) 0.019(3) 0.016(3) 0.015(2) -0.004(3)
C41B 0.032(3) 0.042(3) 0.022(3) -0.003(2) 0.017(2) -0.008(2)
C42B 0.018(2) 0.060(4) 0.016(2) -0.007(2) 0.0091(18) 0.010(2)
C43B 0.051(4) 0.029(3) 0.027(3) -0.011(2) 0.025(3) 0.000(3)
C44B 0.033(3) 0.026(3) 0.031(3) -0.013(2) 0.007(2) 0.005(2)
C45B 0.024(2) 0.021(3) 0.036(3) -0.013(2) 0.003(2) -0.003(2)
C46B 0.029(3) 0.027(3) 0.031(3) -0.013(2) 0.002(2) -0.010(2)
C47B 0.017(2) 0.024(3) 0.063(4) -0.018(3) 0.005(2) -0.012(2)
C48B 0.016(2) 0.022(3) 0.062(4) 0.009(3) 0.006(2) -0.0117(19)
C49B 0.010(2) 0.038(3) 0.049(4) 0.018(3) 0.009(2) -0.003(2)
C50B 0.0075(19) 0.038(3) 0.035(3) 0.004(2) 0.0077(19) 0.0025(19)
C51B 0.017(2) 0.052(4) 0.032(3) -0.008(3) 0.006(2) 0.017(3)
C52B 0.012(2) 0.019(2) 0.067(4) -0.011(3) -0.003(2) 0.0082(19)
C53B 0.026(3) 0.022(3) 0.048(4) 0.003(2) -0.003(2) 0.011(2)
C54B 0.038(3) 0.019(2) 0.038(3) 0.016(2) 0.000(2) 0.010(2)
C55B 0.044(4) 0.030(3) 0.048(4) 0.031(3) 0.009(3) 0.004(3)
C56B 0.060(4) 0.047(4) 0.022(3) 0.015(3) -0.013(3) 0.019(3)
C57B 0.041(3) 0.075(4) 0.012(2) 0.013(3) -0.006(2) 0.005(3)
C58B 0.041(3) 0.060(4) 0.013(2) 0.001(2) 0.008(2) -0.006(3)
C59B 0.041(3) 0.050(4) 0.015(2) -0.019(2) 0.001(2) 0.001(3)
C60B 0.039(3) 0.036(3) 0.023(3) -0.012(2) -0.003(2) -0.004(3)
C61B 0.025(3) 0.062(4) 0.015(2) -0.002(3) -0.011(2) -0.004(3)
C62B 0.026(3) 0.042(4) 0.034(3) -0.011(3) -0.019(2) 0.007(2)
C63B 0.008(2) 0.053(4) 0.041(3) -0.019(3) -0.005(2) -0.004(2)
C64B 0.010(2) 0.033(3) 0.028(3) -0.004(2) -0.0045(18) 0.0071(19)
C65B 0.028(3) 0.035(3) 0.049(4) 0.011(3) 0.005(3) 0.018(3)
C66B 0.031(3) 0.038(3) 0.032(3) 0.009(3) -0.012(2) 0.007(3)
Sc1C 0.0323(5) 0.0095(4) 0.0272(5) -0.0008(3) 0.0179(4) -0.0028(4)
Sc2C 0.0211(4) 0.0123(4) 0.0159(4) 0.0007(3) 0.0057(3) 0.0063(3)
C1C 0.059(4) 0.013(2) 0.045(4) 0.011(2) 0.030(3) 0.001(3)
C2C 0.063(4) 0.014(3) 0.045(4) -0.005(2) 0.023(3) -0.017(3)
C3C 0.099(6) 0.012(3) 0.053(4) -0.013(3) 0.050(4) -0.015(3)
C4C 0.085(6) 0.008(2) 0.079(5) 0.007(3) 0.056(5) 0.008(3)
C5C 0.051(4) 0.017(3) 0.067(5) 0.015(3) 0.027(4) 0.015(3)
C6C 0.035(3) 0.028(3) 0.067(5) 0.029(3) 0.011(3) 0.014(3)
C7C 0.034(3) 0.030(3) 0.038(3) 0.022(3) -0.005(3) 0.004(2)
C8C 0.038(3) 0.026(3) 0.019(2) 0.012(2) 0.003(2) -0.004(2)
C9C 0.046(3) 0.019(3) 0.030(3) 0.006(2) 0.020(3) -0.005(2)
C10C 0.035(3) 0.023(3) 0.027(3) 0.001(2) 0.014(2) -0.016(2)
C11C 0.050(4) 0.027(3) 0.035(3) -0.008(2) 0.012(3) -0.030(3)
C12C 0.051(4) 0.042(4) 0.029(3) -0.010(3) 0.001(3) -0.039(3)
C13C 0.084(5) 0.032(3) 0.022(3) -0.014(2) 0.013(3) -0.036(3)
C14C 0.091(4) 0.018(2) 0.035(3) -0.017(2) 0.035(3) -0.019(3)
C15C 0.081(4) 0.015(2) 0.048(3) -0.011(2) 0.051(3) -0.003(3)
C16C 0.067(4) 0.017(2) 0.072(4) 0.005(3) 0.056(3) 0.013(3)
C17C 0.033(2) 0.023(2) 0.080(4) 0.016(2) 0.040(3) 0.020(2)
C18C 0.020(2) 0.031(3) 0.082(5) 0.028(3) 0.018(3) 0.016(2)
C19C 0.012(2) 0.038(3) 0.066(4) 0.025(3) -0.013(3) 0.003(2)
C20C 0.033(3) 0.041(3) 0.035(3) 0.021(3) -0.019(3) -0.009(3)
C21C 0.052(3) 0.039(2) 0.0154(18) 0.0064(17) -0.0211(18) -0.016(2)
C22C 0.060(4) 0.030(3) 0.008(2) 0.0001(19) 0.007(2) -0.008(3)
C23C 0.051(4) 0.026(3) 0.013(2) 0.008(2) 0.016(2) -0.002(3)
C24C 0.038(3) 0.035(3) 0.024(3) 0.005(2) 0.025(2) 0.002(3)
C25C 0.020(2) 0.033(3) 0.032(3) 0.010(2) 0.016(2) -0.007(2)
C26C 0.010(2) 0.050(4) 0.047(4) 0.015(3) 0.006(2) -0.011(2)
C27C 0.028(3) 0.053(4) 0.037(3) 0.012(3) -0.012(2) -0.029(3)
C28C 0.023(3) 0.062(4) 0.036(3) 0.016(3) -0.016(2) -0.021(3)
C29C 0.046(4) 0.059(4) 0.015(2) 0.003(3) -0.015(2) -0.028(3)
C30C 0.077(4) 0.040(3) 0.011(2) -0.011(2) 0.001(3) -0.027(3)
C31C 0.081(4) 0.033(3) 0.014(2) -0.012(2) 0.023(2) -0.022(3)
C32C 0.074(4) 0.024(3) 0.039(3) -0.008(2) 0.046(3) -0.002(3)
C33C 0.051(3) 0.020(2) 0.054(3) 0.003(2) 0.049(2) 0.005(2)
C34C 0.030(3) 0.023(2) 0.074(4) 0.011(3) 0.038(3) 0.010(2)
C35C 0.008(2) 0.028(3) 0.081(5) 0.019(3) 0.012(2) 0.002(2)
C36C 0.011(2) 0.040(4) 0.064(4) 0.023(3) -0.015(2) -0.005(2)
C37C 0.029(3) 0.040(3) 0.037(3) 0.009(3) -0.021(2) -0.017(2)
C38C 0.051(2) 0.038(2) 0.0167(17) 0.0052(17) -0.0220(17) -0.018(2)
C39C 0.066(4) 0.033(3) 0.013(2) -0.008(2) -0.001(2) -0.020(3)
C40C 0.083(5) 0.024(3) 0.021(3) -0.012(2) 0.023(3) -0.006(3)
C41C 0.069(4) 0.027(3) 0.018(2) -0.003(2) 0.026(2) 0.001(3)
C42C 0.047(3) 0.035(3) 0.033(3) 0.000(2) 0.033(3) 0.009(3)
C43C 0.027(3) 0.044(3) 0.055(4) 0.012(3) 0.032(3) 0.016(2)
C44C 0.012(2) 0.051(4) 0.062(4) 0.020(3) 0.018(2) 0.008(2)
C45C 0.005(2) 0.061(5) 0.058(4) 0.028(4) -0.005(2) 0.002(2)
C46C 0.012(2) 0.056(4) 0.048(4) 0.020(3) -0.004(2) 0.013(2)
C47C 0.030(3) 0.047(4) 0.026(3) 0.022(3) -0.010(2) -0.004(3)
C48C 0.047(4) 0.047(4) 0.011(2) 0.007(2) -0.011(2) -0.016(3)
C49C 0.067(4) 0.036(3) 0.009(2) -0.002(2) 0.013(2) -0.016(3)
C50C 0.046(3) 0.024(3) 0.017(2) 0.000(2) 0.022(2) -0.010(2)
C51C 0.040(3) 0.019(2) 0.047(3) 0.006(2) 0.036(3) -0.001(2)
C52C 0.012(2) 0.024(3) 0.061(4) 0.010(3) 0.020(2) -0.0034(19)
C53C 0.019(2) 0.022(3) 0.042(3) 0.002(2) 0.001(2) -0.010(2)
C54C 0.032(3) 0.019(2) 0.040(3) 0.000(2) -0.009(2) -0.013(2)
C55C 0.060(4) 0.020(3) 0.027(3) -0.011(2) -0.003(3) -0.019(3)
C56C 0.062(4) 0.014(2) 0.035(3) -0.008(2) 0.014(3) -0.005(3)
C57C 0.069(5) 0.014(3) 0.047(4) -0.005(2) 0.030(3) 0.013(3)
C58C 0.070(4) 0.021(3) 0.039(3) -0.002(2) 0.036(3) 0.015(3)
C59C 0.040(3) 0.037(3) 0.056(4) 0.008(3) 0.035(3) 0.025(3)
C60C 0.029(3) 0.039(3) 0.063(4) 0.019(3) 0.021(3) 0.024(3)
C61C 0.047(4) 0.024(3) 0.051(4) 0.012(3) 0.019(3) 0.025(3)
C62C 0.043(3) 0.021(3) 0.036(3) 0.015(2) 0.014(3) 0.020(2)
C63C 0.032(3) 0.022(2) 0.022(2) 0.012(2) -0.001(2) 0.004(2)
C64C 0.036(3) 0.019(2) 0.015(2) 0.0062(19) 0.0075(19) -0.001(2)
C65C 0.028(2) 0.013(2) 0.026(3) 0.0037(19) 0.009(2) -0.0040(19)
C66C 0.045(3) 0.009(2) 0.035(3) 0.004(2) 0.011(3) -0.001(2)
Sc1D 0.0266(5) 0.0096(4) 0.0163(4) -0.0003(3) 0.0092(3) 0.0042(4)
Sc2D 0.0233(4) 0.0100(4) 0.0217(4) -0.0032(3) 0.0119(3) -0.0041(3)
C1D 0.078(5) 0.010(2) 0.043(4) -0.007(2) 0.037(4) 0.004(3)
C2D 0.056(4) 0.019(3) 0.050(4) 0.009(3) 0.030(3) 0.019(3)
C3D 0.061(4) 0.016(3) 0.040(3) 0.015(2) 0.023(3) 0.016(3)
C4D 0.059(4) 0.010(2) 0.029(3) -0.002(2) 0.023(3) 0.000(2)
C5D 0.084(5) 0.011(2) 0.030(3) -0.010(2) 0.029(3) -0.012(3)
C6D 0.057(4) 0.022(3) 0.021(3) -0.010(2) 0.005(3) -0.022(3)
C7D 0.060(4) 0.025(3) 0.013(2) -0.011(2) 0.004(2) -0.018(3)
C8D 0.068(4) 0.023(3) 0.015(2) -0.011(2) 0.019(3) -0.009(3)
C9D 0.069(5) 0.019(3) 0.036(3) -0.008(2) 0.039(3) 0.003(3)
C10D 0.041(3) 0.029(3) 0.042(3) 0.007(2) 0.031(3) 0.021(2)
C11D 0.038(3) 0.032(3) 0.053(4) 0.016(3) 0.027(3) 0.029(3)
C12D 0.025(3) 0.042(4) 0.042(3) 0.027(3) 0.008(2) 0.023(3)
C13D 0.024(3) 0.040(3) 0.027(3) 0.019(3) -0.001(2) 0.013(2)
C14D 0.036(3) 0.030(3) 0.028(3) 0.019(2) 0.009(2) 0.011(2)
C15D 0.031(3) 0.018(2) 0.018(2) 0.0068(19) 0.012(2) -0.003(2)
C16D 0.033(3) 0.015(2) 0.024(2) -0.0009(19) 0.013(2) -0.007(2)
C17D 0.022(2) 0.023(2) 0.024(2) 0.002(2) 0.0058(18) -0.017(2)
C18D 0.027(3) 0.028(3) 0.025(2) -0.002(2) -0.003(2) -0.022(2)
C19D 0.017(2) 0.040(3) 0.029(3) 0.005(2) -0.010(2) -0.014(2)
C20D 0.038(3) 0.040(3) 0.014(2) -0.002(2) -0.012(2) -0.022(3)
C21D 0.030(2) 0.034(3) 0.012(2) 0.007(2) -0.0095(18) -0.012(2)
C22D 0.042(3) 0.029(3) 0.0061(19) 0.0011(19) 0.0009(18) -0.007(2)
C23D 0.049(3) 0.028(3) 0.013(2) -0.011(2) 0.015(2) -0.007(3)
C24D 0.034(3) 0.027(3) 0.020(2) 0.0008(19) 0.021(2) 0.005(2)
C25D 0.030(2) 0.036(3) 0.034(2) 0.005(2) 0.026(2) 0.015(2)
C26D 0.0098(19) 0.044(3) 0.039(3) 0.013(2) 0.0095(19) 0.008(2)
C27D 0.009(2) 0.057(4) 0.041(3) 0.020(3) 0.002(2) 0.010(2)
C28D 0.012(2) 0.061(4) 0.027(3) 0.012(3) -0.0115(19) -0.007(3)
C29D 0.025(2) 0.052(4) 0.014(2) 0.008(2) -0.0110(18) -0.015(3)
C30D 0.031(3) 0.046(4) 0.013(2) 0.014(2) -0.009(2) -0.011(3)
C31D 0.032(3) 0.036(3) 0.0060(19) 0.0006(19) 0.0039(18) -0.010(2)
C32D 0.029(3) 0.018(2) 0.013(2) 0.0019(17) 0.0098(18) -0.007(2)
C33D 0.023(2) 0.017(2) 0.024(2) -0.0052(19) 0.019(2) -0.0056(19)
C34D 0.012(2) 0.021(2) 0.031(3) 0.003(2) 0.0080(19) -0.0076(18)
C35D 0.0078(18) 0.035(3) 0.039(3) 0.006(2) 0.0099(18) 0.002(2)
C36D 0.0054(17) 0.038(3) 0.042(3) 0.013(3) -0.0040(18) -0.003(2)
C37D 0.010(2) 0.041(3) 0.043(3) 0.020(3) -0.004(2) 0.004(2)
C38D 0.015(2) 0.035(3) 0.029(3) 0.017(2) -0.008(2) -0.001(2)
C39D 0.023(2) 0.028(3) 0.028(3) 0.018(2) -0.003(2) 0.004(2)
C40D 0.031(3) 0.021(2) 0.014(2) 0.0100(19) 0.0027(19) -0.001(2)
C41D 0.029(3) 0.026(3) 0.010(2) 0.0019(18) 0.0020(18) -0.004(2)
C42D 0.025(2) 0.029(3) 0.013(2) 0.0022(19) 0.0131(18) -0.002(2)
C43D 0.012(2) 0.033(3) 0.024(2) 0.001(2) 0.0094(17) -0.0060(19)
C44D 0.0084(18) 0.047(3) 0.028(2) 0.003(2) 0.0061(17) -0.0048(19)
C45D 0.012(2) 0.053(3) 0.024(3) 0.003(2) -0.0034(18) -0.015(2)
C46D 0.026(3) 0.048(4) 0.018(2) -0.003(2) 0.000(2) -0.027(3)
C47D 0.046(3) 0.041(3) 0.014(2) -0.012(2) 0.002(2) -0.025(3)
C48D 0.046(3) 0.047(3) 0.007(2) -0.004(2) 0.001(2) -0.031(3)
C49D 0.051(3) 0.032(3) 0.007(2) -0.0069(19) 0.011(2) -0.019(3)
C50D 0.053(4) 0.022(3) 0.025(3) -0.014(2) 0.030(3) -0.015(3)
C51D 0.038(3) 0.019(2) 0.037(3) -0.004(2) 0.031(3) -0.004(2)
C52D 0.022(3) 0.026(3) 0.052(4) 0.001(3) 0.027(3) 0.004(2)
C53D 0.024(3) 0.028(3) 0.056(4) 0.006(3) 0.025(3) 0.012(2)
C54D 0.026(3) 0.027(3) 0.063(4) 0.015(3) 0.014(3) 0.020(2)
C55D 0.026(3) 0.022(3) 0.056(4) 0.018(3) 0.011(3) 0.016(2)
C56D 0.048(4) 0.012(2) 0.061(4) 0.010(3) 0.030(3) 0.008(2)
C57D 0.046(3) 0.012(2) 0.044(4) 0.003(2) 0.020(3) -0.006(2)
C58D 0.029(3) 0.018(2) 0.024(2) 0.008(2) 0.013(2) -0.004(2)
C59D 0.022(2) 0.032(3) 0.019(2) -0.003(2) 0.0105(19) -0.015(2)
C60D 0.034(3) 0.036(3) 0.023(3) -0.006(2) 0.009(2) -0.025(3)
C61D 0.060(4) 0.019(3) 0.033(3) -0.009(2) 0.027(3) -0.024(3)
C62D 0.062(4) 0.018(3) 0.043(4) -0.015(2) 0.029(3) -0.016(3)
C63D 0.072(5) 0.026(3) 0.024(3) -0.017(2) 0.025(3) -0.026(3)
C64D 0.063(4) 0.022(3) 0.030(3) -0.014(2) 0.032(3) -0.008(3)
C65D 0.053(4) 0.016(3) 0.057(4) -0.008(3) 0.042(3) 0.003(3)
C66D 0.065(5) 0.009(2) 0.061(4) -0.007(3) 0.043(4) 0.002(3)
S1 0.0296(7) 0.0515(10) 0.0181(6) -0.0063(6) 0.0030(5) 0.0044(7)
S2 0.0342(7) 0.0389(8) 0.0191(6) 0.0003(6) 0.0068(5) 0.0048(6)
C67 0.0175(19) 0.024(2) 0.023(2) -0.0083(16) 0.0081(16) -0.0016(16)
C68 0.025(3) 0.024(3) 0.040(3) -0.002(2) 0.015(2) 0.002(2)
C69 0.018(2) 0.046(4) 0.033(3) 0.000(3) 0.006(2) 0.005(2)
C70 0.032(3) 0.034(3) 0.048(4) 0.000(3) 0.012(3) 0.019(3)
C71 0.034(3) 0.019(3) 0.056(4) 0.001(3) 0.022(3) -0.001(2)
C72 0.055(4) 0.023(3) 0.049(4) 0.001(3) 0.032(3) 0.005(3)
C73 0.037(3) 0.028(3) 0.037(3) -0.007(2) 0.017(3) 0.003(2)
C74 0.032(3) 0.017(2) 0.032(3) -0.004(2) 0.005(2) -0.007(2)
C75 0.021(3) 0.034(4) 0.083(6) 0.013(4) 0.000(3) 0.002(3)
C76 0.012(3) 0.013(3) 0.016(3) 0.001(3) 0.009(3) 0.000(3)
C77 0.009(3) 0.005(3) 0.012(3) -0.002(3) 0.006(3) 0.001(3)
C78 0.009(3) 0.010(3) 0.019(4) 0.002(3) 0.000(3) 0.006(3)
C79 0.023(4) 0.022(4) 0.031(4) 0.000(3) 0.012(3) 0.000(3)
C80 0.028(4) 0.022(4) 0.027(4) -0.006(3) 0.013(3) 0.002(3)
C81 0.021(4) 0.017(4) 0.021(4) -0.004(3) 0.011(3) -0.005(3)
C82 0.012(6) 0.016(6) 0.010(8) -0.004(5) -0.001(6) 0.002(5)
C83 0.026(6) 0.019(6) 0.030(8) 0.007(6) -0.004(6) 0.004(5)
C84 0.022(6) 0.026(6) 0.014(7) 0.000(5) 0.004(6) 0.001(5)
C85 0.016(3) 0.017(3) 0.021(3) 0.004(3) 0.000(3) -0.002(3)
C86 0.015(3) 0.020(3) 0.015(3) 0.003(3) 0.003(3) 0.004(3)
C87 0.016(3) 0.011(4) 0.015(3) 0.005(3) 0.003(3) 0.008(3)
C88 0.018(3) 0.017(3) 0.014(3) 0.001(3) 0.000(3) 0.006(3)
C89 0.032(6) 0.033(6) 0.013(5) 0.006(4) 0.003(4) 0.001(4)

loop_
_atom_type_symbol
_atom_type_description
_atom_type_scat_dispersion_real
_atom_type_scat_dispersion_imag
_atom_type_scat_source
C C 0.0033 0.0016 'International Tables Vol C Tables 4.2.6.8 and 6.1.1.4'
Sc Sc 0.2519 0.3716 'International Tables Vol C Tables 4.2.6.8 and 6.1.1.4'
S S 0.1246 0.1234 'International Tables Vol C Tables 4.2.6.8 and 6.1.1.4'
H H 0.0000 0.0000 'International Tables Vol C Tables 4.2.6.8 and 6.1.1.4'

loop_
_geom_angle_atom_site_label_1
_geom_angle_atom_site_label_2
_geom_angle_atom_site_label_3
_geom_angle
C3A Sc1A C1A 62.6(3)
C3A Sc1A C2A 40.0(3)
C1A Sc1A C2A 37.3(3)
C3A Sc1A C4A 37.3(3)
C1A Sc1A C4A 61.4(3)
C2A Sc1A C4A 64.4(3)
C3A Sc1A C5A 63.6(4)
C1A Sc1A C5A 37.9(3)
C2A Sc1A C5A 65.0(3)
C4A Sc1A C5A 37.1(4)
C3A Sc1A C14A 36.7(3)
C1A Sc1A C14A 98.5(3)
C2A Sc1A C14A 67.6(3)
C4A Sc1A C14A 61.3(4)
C5A Sc1A C14A 96.4(4)
C3A Sc1A C11A 68.1(3)
C1A Sc1A C11A 61.8(3)
C2A Sc1A C11A 36.4(3)
C4A Sc1A C11A 99.9(3)
C5A Sc1A C11A 97.8(2)
C14A Sc1A C11A 77.1(3)
C3A Sc1A C9A 96.3(3)
C1A Sc1A C9A 37.0(3)
C2A Sc1A C9A 59.8(3)
C4A Sc1A C9A 97.3(3)
C5A Sc1A C9A 65.4(3)
C14A Sc1A C9A 127.3(3)
C11A Sc1A C9A 58.9(3)
C3A Sc1A C16A 60.6(3)
C1A Sc1A C16A 96.9(3)
C2A Sc1A C16A 97.8(3)
C4A Sc1A C16A 36.7(3)
C5A Sc1A C16A 64.2(3)
C14A Sc1A C16A 59.3(3)
C11A Sc1A C16A 128.5(3)
C9A Sc1A C16A 129.7(3)
C3A Sc1A C6A 96.4(3)
C1A Sc1A C6A 62.0(2)
C2A Sc1A C6A 96.8(3)
C4A Sc1A C6A 62.5(3)
C5A Sc1A C6A 34.5(3)
C14A Sc1A C6A 122.8(3)
C11A Sc1A C6A 122.4(2)
C9A Sc1A C6A 69.2(3)
C16A Sc1A C6A 70.0(3)
C3A Sc1A C15A 57.1(3)
C1A Sc1A C15A 115.1(3)
C2A Sc1A C15A 96.2(3)
C4A Sc1A C15A 56.7(4)
C5A Sc1A C15A 92.2(4)
C14A Sc1A C15A 34.3(2)
C11A Sc1A C15A 111.4(3)
C9A Sc1A C15A 152.0(3)
C16A Sc1A C15A 32.6(3)
C6A Sc1A C15A 102.5(3)
C3A Sc1A C10A 97.2(3)
C1A Sc1A C10A 60.4(3)
C2A Sc1A C10A 58.1(3)
C4A Sc1A C10A 118.6(3)
C5A Sc1A C10A 96.7(3)
C14A Sc1A C10A 110.7(3)
C11A Sc1A C10A 33.7(3)
C9A Sc1A C10A 35.2(2)
C16A Sc1A C10A 155.0(3)
C6A Sc1A C10A 104.0(3)
C15A Sc1A C10A 144.8(2)
C56A Sc2A C57A 39.1(3)
C56A Sc2A C62A 63.8(3)
C57A Sc2A C62A 61.1(4)
C56A Sc2A C66A 39.2(3)
C57A Sc2A C66A 63.7(3)
C62A Sc2A C66A 37.8(2)
C56A Sc2A C61A 64.8(3)
C57A Sc2A C61A 36.8(4)
C62A Sc2A C61A 37.0(3)
C66A Sc2A C61A 63.9(3)
C56A Sc2A C60A 98.4(3)
C57A Sc2A C60A 61.7(3)
C62A Sc2A C60A 64.3(3)
C66A Sc2A C60A 98.8(2)
C61A Sc2A C60A 36.5(3)
C56A Sc2A C55A 35.3(3)
C57A Sc2A C55A 64.7(3)
C62A Sc2A C55A 97.3(3)
C66A Sc2A C55A 64.0(3)
C61A Sc2A C55A 98.1(3)
C60A Sc2A C55A 125.7(3)
C56A Sc2A C58A 67.2(3)
C57A Sc2A C58A 37.2(3)
C62A Sc2A C58A 94.3(3)
C66A Sc2A C58A 100.2(3)
C61A Sc2A C58A 59.8(3)
C60A Sc2A C58A 59.3(3)
C55A Sc2A C58A 73.1(3)
C56A Sc2A C63A 98.9(4)
C57A Sc2A C63A 99.2(4)
C62A Sc2A C63A 39.2(4)
C66A Sc2A C63A 62.1(3)
C61A Sc2A C63A 66.9(4)
C60A Sc2A C63A 72.8(3)
C55A Sc2A C63A 125.2(3)
C58A Sc2A C63A 125.8(3)
C56A Sc2A C65A 67.2(3)
C57A Sc2A C65A 99.2(3)
C62A Sc2A C65A 60.1(3)
C66A Sc2A C65A 35.9(3)
C61A Sc2A C65A 95.2(3)
C60A Sc2A C65A 123.2(3)
C55A Sc2A C65A 73.4(3)
C58A Sc2A C65A 134.0(3)
C63A Sc2A C65A 57.3(3)
C56A Sc2A C59A 96.2(3)
C57A Sc2A C59A 58.7(3)
C62A Sc2A C59A 94.2(3)
C66A Sc2A C59A 118.8(3)
C61A Sc2A C59A 58.2(3)
C60A Sc2A C59A 35.6(3)
C55A Sc2A C59A 105.6(3)
C58A Sc2A C59A 32.8(3)
C63A Sc2A C59A 108.2(3)
C65A Sc2A C59A 153.3(2)
C56A Sc2A C64A 96.2(3)
C57A Sc2A C64A 117.3(3)
C62A Sc2A C64A 59.1(3)
C66A Sc2A C64A 58.2(3)
C61A Sc2A C64A 94.6(3)
C60A Sc2A C64A 105.5(3)
C55A Sc2A C64A 106.0(3)
C58A Sc2A C64A 153.3(2)
C63A Sc2A C64A 32.8(2)
C65A Sc2A C64A 32.9(2)
C59A Sc2A C64A 140.7(3)
C2A C1A C5A 113.7(8)
C2A C1A C9A 106.4(6)
C5A C1A C9A 119.2(7)
C2A C1A Sc1A 71.6(4)
C5A C1A Sc1A 72.4(4)
C9A C1A Sc1A 79.7(3)
C1A C2A C11A 111.0(7)
C1A C2A C3A 103.0(7)
C11A C2A C3A 120.3(7)
C1A C2A Sc1A 71.0(3)
C11A C2A Sc1A 77.0(3)
C3A C2A Sc1A 69.7(3)
C4A C3A C14A 109.1(8)
C4A C3A C2A 107.5(8)
C14A C3A C2A 118.5(7)
C4A C3A Sc1A 71.7(4)
C14A C3A Sc1A 76.7(4)
C2A C3A Sc1A 70.3(3)
C3A C4A C5A 111.7(8)
C3A C4A C16A 109.0(9)
C5A C4A C16A 119.0(7)
C3A C4A Sc1A 71.0(4)
C5A C4A Sc1A 72.5(4)
C16A C4A Sc1A 80.3(4)
C4A C5A C6A 119.4(7)
C4A C5A C1A 104.0(8)
C6A C5A C1A 115.9(8)
C4A C5A Sc1A 70.4(4)
C6A C5A Sc1A 82.6(4)
C1A C5A Sc1A 69.7(3)
C5A C6A C7A 124.8(7)
C5A C6A C18A 120.4(8)
C7A C6A C18A 106.1(6)
C5A C6A Sc1A 62.9(4)
C7A C6A Sc1A 90.7(4)
C18A C6A Sc1A 90.2(4)
C20A C7A C6A 109.5(7)
C20A C7A C8A 119.9(7)
C6A C7A C8A 118.9(7)
C23A C8A C9A 118.0(6)
C23A C8A C7A 116.8(7)
C9A C8A C7A 116.3(7)
C23A C8A Sc1A 107.2(4)
C9A C8A Sc1A 58.1(3)
C7A C8A Sc1A 77.0(4)
C8A C9A C1A 123.5(7)
C8A C9A C10A 115.9(6)
C1A C9A C10A 107.8(6)
C8A C9A Sc1A 92.3(4)
C1A C9A Sc1A 63.3(3)
C10A C9A Sc1A 77.9(3)
C25A C10A C11A 122.0(6)
C25A C10A C9A 125.4(6)
C11A C10A C9A 104.7(6)
C25A C10A Sc1A 107.7(4)
C11A C10A Sc1A 64.3(3)
C9A C10A Sc1A 66.9(3)
C2A C11A C12A 119.5(7)
C2A C11A C10A 109.6(7)
C12A C11A C10A 118.1(6)
C2A C11A Sc1A 66.7(3)
C12A C11A Sc1A 85.0(3)
C10A C11A Sc1A 82.0(3)
C27A C12A C11A 117.7(6)
C27A C12A C13A 114.4(6)
C11A C12A C13A 119.2(6)
C27A C12A Sc1A 109.7(3)
C11A C12A Sc1A 62.1(3)
C13A C12A Sc1A 72.8(3)
C14A C13A C30A 117.9(7)
C14A C13A C12A 119.0(8)
C30A C13A C12A 115.3(6)
C14A C13A Sc1A 62.1(4)
C30A C13A Sc1A 109.9(4)
C12A C13A Sc1A 73.5(3)
C13A C14A C3A 121.5(8)
C13A C14A C15A 120.8(8)
C3A C14A C15A 105.0(8)
C13A C14A Sc1A 85.6(4)
C3A C14A Sc1A 66.6(4)
C15A C14A Sc1A 81.1(4)
C16A C15A C14A 111.5(8)
C16A C15A C32A 119.8(6)
C14A C15A C32A 120.4(8)
C16A C15A Sc1A 69.5(4)
C14A C15A Sc1A 64.6(4)
C32A C15A Sc1A 106.9(4)
C15A C16A C17A 121.8(7)
C15A C16A C4A 104.5(7)
C17A C16A C4A 120.2(8)
C15A C16A Sc1A 77.9(4)
C17A C16A Sc1A 90.3(4)
C4A C16A Sc1A 63.0(3)
C18A C17A C16A 119.7(7)
C18A C17A C34A 118.1(6)
C16A C17A C34A 115.3(8)
C18A C17A Sc1A 78.2(4)
C16A C17A Sc1A 59.4(3)
C34A C17A Sc1A 108.9(4)
C17A C18A C6A 119.7(6)
C17A C18A C19A 121.8(6)
C6A C18A C19A 105.8(7)
C20A C19A C36A 126.3(6)
C20A C19A C18A 107.1(6)
C36A C19A C18A 117.3(6)
C7A C20A C19A 111.0(7)
C7A C20A C21A 124.1(7)
C19A C20A C21A 116.4(6)
C38A C21A C22A 118.8(7)
C38A C21A C20A 119.0(7)
C22A C21A C20A 115.2(6)
C41A C22A C21A 118.8(7)
C41A C22A C23A 108.8(6)
C21A C22A C23A 119.7(7)
C8A C23A C24A 123.9(6)
C8A C23A C22A 123.1(6)
C24A C23A C22A 105.6(6)
C42A C24A C25A 118.3(7)
C42A C24A C23A 109.5(6)
C25A C24A C23A 120.0(6)
C26A C25A C10A 118.3(6)
C26A C25A C24A 121.6(6)
C10A C25A C24A 113.7(6)
C25A C26A C44A 120.8(6)
C25A C26A C27A 119.8(6)
C44A C26A C27A 108.1(6)
C28A C27A C12A 126.3(6)
C28A C27A C26A 105.2(6)
C12A C27A C26A 120.3(6)
C29A C28A C27A 119.0(7)
C29A C28A C45A 119.8(7)
C27A C28A C45A 110.6(7)
C28A C29A C30A 121.7(7)
C28A C29A C48A 117.1(7)
C30A C29A C48A 111.7(7)
C29A C30A C31A 110.1(7)
C29A C30A C13A 123.0(6)
C31A C30A C13A 117.1(7)
C32A C31A C49A 117.8(7)
C32A C31A C30A 125.8(7)
C49A C31A C30A 105.4(7)
C33A C32A C31A 126.0(7)
C33A C32A C15A 112.0(7)
C31A C32A C15A 114.0(6)
C34A C33A C32A 126.8(8)
C34A C33A C51A 106.6(6)
C32A C33A C51A 115.5(7)
C33A C34A C35A 111.0(7)
C33A C34A C17A 120.0(7)
C35A C34A C17A 119.3(7)
C36A C35A C34A 122.8(6)
C36A C35A C52A 120.4(6)
C34A C35A C52A 105.8(6)
C35A C36A C37A 119.5(6)
C35A C36A C19A 119.3(6)
C37A C36A C19A 114.1(6)
C36A C37A C54A 120.5(7)
C36A C37A C38A 121.7(6)
C54A C37A C38A 109.0(6)
C21A C38A C39A 126.5(7)
C21A C38A C37A 120.5(6)
C39A C38A C37A 104.0(6)
C55A C39A C38A 112.1(7)
C55A C39A C40A 120.5(7)
C38A C39A C40A 114.3(6)
C55A C39A Sc2A 59.7(3)
C38A C39A Sc2A 105.9(4)
C40A C39A Sc2A 73.2(4)
C58A C40A C41A 123.1(8)
C58A C40A C39A 115.4(7)
C41A C40A C39A 113.9(6)
C58A C40A Sc2A 60.7(4)
C41A C40A Sc2A 109.7(4)
C39A C40A Sc2A 74.3(4)
C22A C41A C40A 126.8(7)
C22A C41A C42A 109.9(6)
C40A C41A C42A 115.5(7)
C24A C42A C43A 119.1(6)
C24A C42A C41A 106.1(6)
C43A C42A C41A 123.3(6)
C44A C43A C59A 117.8(7)
C44A C43A C42A 123.3(6)
C59A C43A C42A 112.0(7)
C45A C44A C43A 122.3(6)
C45A C44A C26A 109.5(6)
C43A C44A C26A 116.7(6)
C46A C45A C44A 122.2(7)
C46A C45A C28A 122.8(7)
C44A C45A C28A 106.6(6)
C45A C46A C60A 117.5(7)
C45A C46A C47A 117.7(8)
C60A C46A C47A 116.9(7)
C45A C46A Sc2A 110.4(4)
C60A C46A Sc2A 60.5(4)
C47A C46A Sc2A 73.6(4)
C63A C47A C48A 115.8(8)
C63A C47A C46A 120.9(9)
C48A C47A C46A 116.5(7)
C63A C47A Sc2A 62.6(4)
C48A C47A Sc2A 111.0(4)
C46A C47A Sc2A 74.4(4)
C47A C48A C29A 125.7(7)
C47A C48A C49A 123.0(6)
C29A C48A C49A 102.0(7)
C31A C49A C50A 119.3(7)
C31A C49A C48A 110.6(7)
C50A C49A C48A 119.3(7)
C51A C50A C64A 120.5(7)
C51A C50A C49A 121.8(7)
C64A C50A C49A 111.2(7)
C50A C51A C52A 122.2(7)
C50A C51A C33A 119.2(7)
C52A C51A C33A 106.7(6)
C51A C52A C53A 118.9(6)
C51A C52A C35A 109.3(6)
C53A C52A C35A 123.1(7)
C52A C53A C65A 119.2(7)
C52A C53A C54A 114.4(6)
C65A C53A C54A 117.1(6)
C52A C53A Sc2A 109.3(4)
C65A C53A Sc2A 59.7(3)
C54A C53A Sc2A 73.7(3)
C55A C54A C53A 121.8(6)
C55A C54A C37A 106.0(6)
C53A C54A C37A 121.1(6)
C55A C54A Sc2A 59.8(3)
C53A C54A Sc2A 76.1(3)
C37A C54A Sc2A 104.5(3)
C39A C55A C56A 121.8(8)
C39A C55A C54A 108.2(6)
C56A C55A C54A 121.1(7)
C39A C55A Sc2A 89.9(4)
C56A C55A Sc2A 64.1(4)
C54A C55A Sc2A 88.8(4)
C55A C56A C57A 118.1(7)
C55A C56A C66A 116.4(7)
C57A C56A C66A 104.4(7)
C55A C56A Sc2A 80.6(3)
C57A C56A Sc2A 70.5(4)
C66A C56A Sc2A 71.2(4)
C61A C57A C56A 111.6(8)
C61A C57A C58A 107.2(7)
C56A C57A C58A 119.7(8)
C61A C57A Sc2A 73.0(4)
C56A C57A Sc2A 70.4(4)
C58A C57A Sc2A 79.4(4)
C40A C58A C59A 114.9(7)
C40A C58A C57A 122.4(8)
C59A C58A C57A 109.1(9)
C40A C58A Sc2A 89.3(4)
C59A C58A Sc2A 80.2(5)
C57A C58A Sc2A 63.4(4)
C58A C59A C43A 127.7(9)
C58A C59A C60A 106.8(7)
C43A C59A C60A 117.7(7)
C58A C59A Sc2A 67.0(4)
C43A C59A Sc2A 108.1(4)
C60A C59A Sc2A 64.9(4)
C46A C60A C61A 124.5(9)
C46A C60A C59A 118.3(6)
C61A C60A C59A 104.8(8)
C46A C60A Sc2A 88.2(4)
C61A C60A Sc2A 66.1(4)
C59A C60A Sc2A 79.5(4)
C57A C61A C62A 106.1(7)
C57A C61A C60A 111.5(8)
C62A C61A C60A 117.7(8)
C57A C61A Sc2A 70.3(4)
C62A C61A Sc2A 70.9(4)
C60A C61A Sc2A 77.4(4)
C61A C62A C66A 111.7(8)
C61A C62A C63A 119.1(6)
C66A C62A C63A 106.0(6)
C61A C62A Sc2A 72.1(4)
C66A C62A Sc2A 71.1(4)
C63A C62A Sc2A 77.5(3)
C47A C63A C64A 120.2(9)
C47A C63A C62A 119.7(8)
C64A C63A C62A 106.9(8)
C47A C63A Sc2A 87.4(4)
C64A C63A Sc2A 81.8(4)
C62A C63A Sc2A 63.3(4)
C50A C64A C63A 125.9(7)
C50A C64A C65A 118.2(6)
C63A C64A C65A 107.2(8)
C50A C64A Sc2A 107.5(4)
C63A C64A Sc2A 65.4(4)
C65A C64A Sc2A 65.8(4)
C66A C65A C64A 111.1(6)
C66A C65A C53A 118.7(7)
C64A C65A C53A 118.0(6)
C66A C65A Sc2A 63.9(3)
C64A C65A Sc2A 81.3(3)
C53A C65A Sc2A 89.1(4)
C62A C66A C65A 108.3(7)
C62A C66A C56A 106.2(7)
C65A C66A C56A 122.6(6)
C62A C66A Sc2A 71.1(3)
C65A C66A Sc2A 80.2(3)
C56A C66A Sc2A 69.6(4)
C3B Sc1B C4B 39.8(3)
C3B Sc1B C5B 64.6(3)
C4B Sc1B C5B 38.4(2)
C3B Sc1B C2B 37.4(2)
C4B Sc1B C2B 64.3(3)
C5B Sc1B C2B 63.5(3)
C3B Sc1B C1B 62.8(3)
C4B Sc1B C1B 63.5(2)
C5B Sc1B C1B 37.7(2)
C2B Sc1B C1B 37.3(3)
C3B Sc1B C14B 37.0(3)
C4B Sc1B C14B 62.5(3)
C5B Sc1B C14B 97.8(3)
C2B Sc1B C14B 66.3(2)
C1B Sc1B C14B 99.0(3)
C3B Sc1B C11B 64.5(3)
C4B Sc1B C11B 99.4(3)
C5B Sc1B C11B 95.8(2)
C2B Sc1B C11B 36.0(2)
C1B Sc1B C11B 60.5(2)
C14B Sc1B C11B 74.4(2)
C3B Sc1B C16B 62.4(3)
C4B Sc1B C16B 36.2(2)
C5B Sc1B C16B 66.5(2)
C2B Sc1B C16B 96.7(2)
C1B Sc1B C16B 99.0(2)
C14B Sc1B C16B 60.0(2)
C11B Sc1B C16B 126.5(2)
C3B Sc1B C6B 98.1(3)
C4B Sc1B C6B 63.1(3)
C5B Sc1B C6B 35.0(2)
C2B Sc1B C6B 96.0(2)
C1B Sc1B C6B 61.8(2)
C14B Sc1B C6B 125.2(2)
C11B Sc1B C6B 121.3(2)
C16B Sc1B C6B 72.4(2)
C3B Sc1B C9B 94.7(3)
C4B Sc1B C9B 98.5(2)
C5B Sc1B C9B 65.0(2)
C2B Sc1B C9B 59.6(2)
C1B Sc1B C9B 36.0(2)
C14B Sc1B C9B 125.5(3)
C11B Sc1B C9B 58.0(2)
C16B Sc1B C9B 131.5(2)
C6B Sc1B C9B 69.4(2)
C3B Sc1B C15B 58.9(2)
C4B Sc1B C15B 58.6(2)
C5B Sc1B C15B 96.0(2)
C2B Sc1B C15B 95.4(2)
C1B Sc1B C15B 117.8(2)
C14B Sc1B C15B 34.2(2)
C11B Sc1B C15B 108.5(2)
C16B Sc1B C15B 34.4(2)
C6B Sc1B C15B 106.7(2)
C9B Sc1B C15B 153.1(2)
C3B Sc1B C10B 92.8(2)
C4B Sc1B C10B 117.2(2)
C5B Sc1B C10B 93.9(2)
C2B Sc1B C10B 56.6(2)
C1B Sc1B C10B 57.3(2)
C14B Sc1B C10B 107.3(2)
C11B Sc1B C10B 33.0(2)
C16B Sc1B C10B 152.8(2)
C6B Sc1B C10B 102.7(2)
C9B Sc1B C10B 33.5(2)
C15B Sc1B C10B 141.2(2)
C57B Sc2B C56B 38.7(3)
C57B Sc2B C61B 40.1(3)
C56B Sc2B C61B 65.9(3)
C57B Sc2B C62B 63.2(3)
C56B Sc2B C62B 61.9(3)
C61B Sc2B C62B 38.2(3)
C57B Sc2B C66B 63.4(3)
C56B Sc2B C66B 36.5(3)
C61B Sc2B C66B 65.0(3)
C62B Sc2B C66B 37.4(3)
C57B Sc2B C60B 62.8(3)
C56B Sc2B C60B 98.1(3)
C61B Sc2B C60B 35.5(3)
C62B Sc2B C60B 66.4(2)
C66B Sc2B C60B 99.6(2)
C57B Sc2B C63B 98.6(3)
C56B Sc2B C63B 93.9(3)
C61B Sc2B C63B 64.9(2)
C62B Sc2B C63B 36.2(3)
C66B Sc2B C63B 59.8(3)
C60B Sc2B C63B 75.0(2)
C57B Sc2B C58B 36.6(3)
C56B Sc2B C58B 67.4(3)
C61B Sc2B C58B 61.9(2)
C62B Sc2B C58B 96.1(3)
C66B Sc2B C58B 99.1(3)
C60B Sc2B C58B 60.3(3)
C63B Sc2B C58B 126.7(2)
C57B Sc2B C55B 64.1(3)
C56B Sc2B C55B 36.7(3)
C61B Sc2B C55B 100.5(3)
C62B Sc2B C55B 96.4(3)
C66B Sc2B C55B 62.4(2)
C60B Sc2B C55B 126.3(3)
C63B Sc2B C55B 121.0(3)
C58B Sc2B C55B 72.7(3)
C57B Sc2B C65B 98.2(3)
C56B Sc2B C65B 64.0(3)
C61B Sc2B C65B 96.4(3)
C62B Sc2B C65B 59.9(3)
C66B Sc2B C65B 35.7(2)
C60B Sc2B C65B 125.7(2)
C63B Sc2B C65B 57.2(3)
C58B Sc2B C65B 131.4(3)
C55B Sc2B C65B 69.5(2)
C57B Sc2B C59B 59.1(3)
C56B Sc2B C59B 96.9(3)
C61B Sc2B C59B 58.3(2)
C62B Sc2B C59B 96.0(2)
C66B Sc2B C59B 118.8(2)
C60B Sc2B C59B 35.2(2)
C63B Sc2B C59B 110.2(2)
C58B Sc2B C59B 34.1(3)
C55B Sc2B C59B 106.5(3)
C65B Sc2B C59B 153.9(2)
C57B Sc2B C64B 116.9(2)
C56B Sc2B C64B 91.8(3)
C61B Sc2B C64B 94.9(2)
C62B Sc2B C64B 58.1(2)
C66B Sc2B C64B 56.6(2)
C60B Sc2B C64B 109.1(2)
C63B Sc2B C64B 34.3(2)
C58B Sc2B C64B 153.3(2)
C55B Sc2B C64B 101.1(2)
C65B Sc2B C64B 31.9(2)
C59B Sc2B C64B 144.2(2)
C2B C1B C5B 109.3(6)
C2B C1B C9B 107.9(6)
C5B C1B C9B 120.6(6)
C2B C1B Sc1B 70.8(3)
C5B C1B Sc1B 70.4(3)
C9B C1B Sc1B 80.4(3)
C3B C2B C1B 108.8(6)
C3B C2B C11B 118.5(6)
C1B C2B C11B 109.2(6)
C3B C2B Sc1B 70.3(3)
C1B C2B Sc1B 71.9(3)
C11B C2B Sc1B 77.9(3)
C2B C3B C14B 121.1(6)
C2B C3B C4B 108.1(6)
C14B C3B C4B 106.5(6)
C2B C3B Sc1B 72.3(3)
C14B C3B Sc1B 76.3(3)
C4B C3B Sc1B 70.7(3)
C16B C4B C5B 121.9(6)
C16B C4B C3B 108.2(6)
C5B C4B C3B 105.8(6)
C16B C4B Sc1B 78.8(3)
C5B C4B Sc1B 70.9(3)
C3B C4B Sc1B 69.5(3)
C6B C5B C1B 115.4(5)
C6B C5B C4B 117.0(6)
C1B C5B C4B 108.0(6)
C6B C5B Sc1B 81.7(3)
C1B C5B Sc1B 71.9(3)
C4B C5B Sc1B 70.7(3)
C5B C6B C7B 123.2(6)
C5B C6B C18B 120.4(6)
C7B C6B C18B 106.9(6)
C5B C6B Sc1B 63.3(3)
C7B C6B Sc1B 90.3(4)
C18B C6B Sc1B 88.4(3)
C8B C7B C6B 121.1(7)
C8B C7B C20B 120.1(6)
C6B C7B C20B 107.7(6)
C8B C7B Sc1B 76.0(4)
C6B C7B Sc1B 59.4(3)
C20B C7B Sc1B 104.8(3)
C7B C8B C23B 117.9(6)
C7B C8B C9B 117.2(6)
C23B C8B C9B 116.8(6)
C7B C8B Sc1B 75.6(3)
C23B C8B Sc1B 108.6(3)
C9B C8B Sc1B 59.5(3)
C8B C9B C1B 121.0(6)
C8B C9B C10B 119.9(5)
C1B C9B C10B 106.1(6)
C8B C9B Sc1B 90.4(3)
C1B C9B Sc1B 63.6(3)
C10B C9B Sc1B 78.4(3)
C25B C10B C11B 124.9(7)
C25B C10B C9B 119.0(6)
C11B C10B C9B 108.4(6)
C25B C10B Sc1B 107.9(3)
C11B C10B Sc1B 64.9(3)
C9B C10B Sc1B 68.1(3)
C10B C11B C12B 116.5(6)
C10B C11B C2B 107.9(6)
C12B C11B C2B 122.7(6)
C10B C11B Sc1B 82.1(4)
C12B C11B Sc1B 85.6(3)
C2B C11B Sc1B 66.1(3)
C27B C12B C11B 119.9(6)
C27B C12B C13B 116.0(6)
C11B C12B C13B 117.1(6)
C27B C12B Sc1B 112.2(4)
C11B C12B Sc1B 62.2(3)
C13B C12B Sc1B 72.1(3)
C14B C13B C30B 119.1(6)
C14B C13B C12B 117.7(6)
C30B C13B C12B 116.2(6)
C14B C13B Sc1B 61.2(3)
C30B C13B Sc1B 111.0(4)
C12B C13B Sc1B 74.3(3)
C13B C14B C15B 117.4(6)
C13B C14B C3B 121.4(6)
C15B C14B C3B 108.7(7)
C13B C14B Sc1B 86.8(4)
C15B C14B Sc1B 80.6(3)
C3B C14B Sc1B 66.7(3)
C32B C15B C14B 123.2(6)
C32B C15B C16B 119.7(6)
C14B C15B C16B 109.2(6)
C32B C15B Sc1B 107.4(3)
C14B C15B Sc1B 65.3(3)
C16B C15B Sc1B 68.1(3)
C17B C16B C4B 120.1(6)
C17B C16B C15B 120.0(5)
C4B C16B C15B 106.8(6)
C17B C16B Sc1B 89.9(3)
C4B C16B Sc1B 64.9(3)
C15B C16B Sc1B 77.5(3)
C16B C17B C18B 117.2(6)
C16B C17B C34B 117.5(6)
C18B C17B C34B 116.9(6)
C16B C17B Sc1B 59.2(3)
C18B C17B Sc1B 76.3(4)
C34B C17B Sc1B 107.9(4)
C19B C18B C17B 117.3(6)
C19B C18B C6B 110.1(5)
C17B C18B C6B 121.1(6)
C19B C18B Sc1B 106.8(4)
C17B C18B Sc1B 73.7(4)
C6B C18B Sc1B 60.3(3)
C18B C19B C36B 125.8(6)
C18B C19B C20B 107.0(5)
C36B C19B C20B 117.5(6)
C21B C20B C7B 121.3(6)
C21B C20B C19B 122.0(6)
C7B C20B C19B 107.6(5)
C22B C21B C38B 119.7(6)
C22B C21B C20B 116.7(6)
C38B C21B C20B 116.3(6)
C21B C22B C23B 122.9(6)
C21B C22B C41B 120.2(6)
C23B C22B C41B 106.1(6)
C8B C23B C24B 121.9(6)
C8B C23B C22B 120.0(6)
C24B C23B C22B 109.2(5)
C25B C24B C23B 118.8(5)
C25B C24B C42B 122.7(5)
C23B C24B C42B 106.7(6)
C10B C25B C24B 120.2(6)
C10B C25B C26B 117.1(6)
C24B C25B C26B 116.2(5)
C44B C26B C25B 123.0(6)
C44B C26B C27B 108.1(5)
C25B C26B C27B 117.6(5)
C12B C27B C28B 125.8(6)
C12B C27B C26B 120.1(6)
C28B C27B C26B 104.1(5)
C29B C28B C45B 120.6(5)
C29B C28B C27B 118.1(6)
C45B C28B C27B 111.6(5)
C28B C29B C30B 119.1(5)
C28B C29B C48B 118.7(6)
C30B C29B C48B 111.7(6)
C13B C30B C29B 124.5(6)
C13B C30B C31B 122.4(6)
C29B C30B C31B 104.1(5)
C49B C31B C30B 109.9(6)
C49B C31B C32B 121.1(6)
C30B C31B C32B 117.3(5)
C33B C32B C15B 118.4(6)
C33B C32B C31B 117.9(6)
C15B C32B C31B 116.9(6)
C51B C33B C32B 120.5(6)
C51B C33B C34B 106.5(6)
C32B C33B C34B 121.2(6)
C35B C34B C33B 109.2(5)
C35B C34B C17B 123.1(6)
C33B C34B C17B 119.5(6)
C34B C35B C36B 120.6(5)
C34B C35B C52B 109.6(6)
C36B C35B C52B 118.1(6)
C35B C36B C19B 115.4(6)
C35B C36B C37B 117.6(5)
C19B C36B C37B 120.1(6)
C54B C37B C38B 112.7(7)
C54B C37B C36B 122.1(6)
C38B C37B C36B 117.3(6)
C21B C38B C37B 125.0(7)
C21B C38B C39B 121.6(7)
C37B C38B C39B 104.1(6)
C55B C39B C40B 124.2(7)
C55B C39B C38B 106.2(6)
C40B C39B C38B 117.4(6)
C55B C39B Sc2B 60.6(3)
C40B C39B Sc2B 74.6(4)
C38B C39B Sc2B 106.0(4)
C41B C40B C39B 119.4(7)
C41B C40B C58B 117.1(7)
C39B C40B C58B 114.9(6)
C41B C40B Sc2B 108.0(4)
C39B C40B Sc2B 75.7(4)
C58B C40B Sc2B 58.1(3)
C42B C41B C40B 122.8(6)
C42B C41B C22B 108.0(6)
C40B C41B C22B 120.8(6)
C41B C42B C43B 121.6(6)
C41B C42B C24B 109.6(6)
C43B C42B C24B 117.8(6)
C44B C43B C42B 120.7(6)
C44B C43B C59B 116.8(6)
C42B C43B C59B 115.2(6)
C26B C44B C43B 119.5(6)
C26B C44B C45B 108.7(6)
C43B C44B C45B 121.5(6)
C28B C45B C44B 107.3(5)
C28B C45B C46B 121.6(5)
C44B C45B C46B 120.5(6)
C60B C46B C45B 117.2(5)
C60B C46B C47B 116.8(6)
C45B C46B C47B 118.8(6)
C60B C46B Sc2B 60.7(3)
C45B C46B Sc2B 110.6(3)
C47B C46B Sc2B 74.0(3)
C48B C47B C63B 117.8(6)
C48B C47B C46B 115.7(6)
C63B C47B C46B 119.0(6)
C48B C47B Sc2B 110.7(4)
C63B C47B Sc2B 62.1(3)
C46B C47B Sc2B 73.5(3)
C47B C48B C49B 121.6(6)
C47B C48B C29B 124.3(6)
C49B C48B C29B 105.4(6)
C50B C49B C31B 121.3(6)
C50B C49B C48B 119.2(6)
C31B C49B C48B 108.9(6)
C49B C50B C64B 121.5(6)
C49B C50B C51B 118.7(5)
C64B C50B C51B 112.8(6)
C33B C51B C52B 109.4(6)
C33B C51B C50B 120.4(6)
C52B C51B C50B 119.1(6)
C53B C52B C35B 124.1(6)
C53B C52B C51B 123.0(6)
C35B C52B C51B 105.1(6)
C52B C53B C65B 117.0(6)
C52B C53B C54B 116.7(6)
C65B C53B C54B 117.2(6)
C37B C54B C55B 106.2(6)
C37B C54B C53B 120.2(6)
C55B C54B C53B 120.1(6)
C54B C55B C39B 110.4(6)
C54B C55B C56B 121.8(7)
C39B C55B C56B 119.9(7)
C54B C55B Sc2B 93.2(4)
C39B C55B Sc2B 88.8(4)
C56B C55B Sc2B 62.3(3)
C66B C56B C57B 109.9(7)
C66B C56B C55B 116.1(7)
C57B C56B C55B 114.9(7)
C66B C56B Sc2B 73.4(4)
C57B C56B Sc2B 70.6(4)
C55B C56B Sc2B 81.1(3)
C58B C57B C56B 122.3(7)
C58B C57B C61B 106.0(7)
C56B C57B C61B 107.6(6)
C58B C57B Sc2B 78.5(3)
C56B C57B Sc2B 70.7(3)
C61B C57B Sc2B 70.4(3)
C59B C58B C57B 108.3(6)
C59B C58B C40B 118.1(6)
C57B C58B C40B 121.1(7)
C59B C58B Sc2B 78.2(3)
C57B C58B Sc2B 64.9(3)
C40B C58B Sc2B 90.5(4)
C58B C59B C43B 122.0(6)
C58B C59B C60B 107.9(6)
C43B C59B C60B 122.1(6)
C58B C59B Sc2B 67.7(3)
C43B C59B Sc2B 107.5(3)
C60B C59B Sc2B 64.8(3)
C61B C60B C46B 121.7(6)
C61B C60B C59B 108.5(6)
C46B C60B C59B 117.7(5)
C61B C60B Sc2B 68.2(4)
C46B C60B Sc2B 86.4(3)
C59B C60B Sc2B 79.9(3)
C60B C61B C62B 122.4(6)
C60B C61B C57B 108.6(6)
C62B C61B C57B 102.6(7)
C60B C61B Sc2B 76.4(3)
C62B C61B Sc2B 71.1(3)
C57B C61B Sc2B 69.5(3)
C66B C62B C63B 106.7(6)
C66B C62B C61B 112.4(7)
C63B C62B C61B 117.0(6)
C66B C62B Sc2B 72.2(3)
C63B C62B Sc2B 77.2(3)
C61B C62B Sc2B 70.7(3)
C62B C63B C47B 121.2(6)
C62B C63B C64B 108.6(6)
C47B C63B C64B 116.7(6)
C62B C63B Sc2B 66.6(3)
C47B C63B Sc2B 84.7(3)
C64B C63B Sc2B 81.6(3)
C65B C64B C50B 126.3(6)
C65B C64B C63B 107.4(6)
C50B C64B C63B 119.3(6)
C65B C64B Sc2B 69.4(3)
C50B C64B Sc2B 107.9(3)
C63B C64B Sc2B 64.1(3)
C64B C65B C53B 118.8(6)
C64B C65B C66B 108.0(6)
C53B C65B C66B 121.0(6)
C64B C65B Sc2B 78.7(3)
C53B C65B Sc2B 91.7(4)
C66B C65B Sc2B 63.5(3)
C56B C66B C62B 107.4(7)
C56B C66B C65B 121.3(6)
C62B C66B C65B 109.0(6)
C56B C66B Sc2B 70.1(3)
C62B C66B Sc2B 70.4(3)
C65B C66B Sc2B 80.8(3)
C4C Sc1C C3C 37.8(4)
C4C Sc1C C2C 64.2(3)
C3C Sc1C C2C 38.7(3)
C4C Sc1C C1C 63.4(3)
C3C Sc1C C1C 63.4(3)
C2C Sc1C C1C 37.9(3)
C4C Sc1C C5C 38.3(3)
C3C Sc1C C5C 64.2(3)
C2C Sc1C C5C 64.9(3)
C1C Sc1C C5C 38.6(3)
C4C Sc1C C14C 62.0(4)
C3C Sc1C C14C 36.8(3)
C2C Sc1C C14C 66.0(3)
C1C Sc1C C14C 99.0(3)
C5C Sc1C C14C 97.7(3)
C4C Sc1C C11C 99.4(3)
C3C Sc1C C11C 66.5(3)
C2C Sc1C C11C 36.3(3)
C1C Sc1C C11C 61.3(3)
C5C Sc1C C11C 97.5(3)
C14C Sc1C C11C 74.4(3)
C4C Sc1C C16C 36.2(2)
C3C Sc1C C16C 60.6(3)
C2C Sc1C C16C 96.7(3)
C1C Sc1C C16C 98.7(2)
C5C Sc1C C16C 65.6(3)
C14C Sc1C C16C 59.9(3)
C11C Sc1C C16C 126.7(3)
C4C Sc1C C9C 98.3(2)
C3C Sc1C C9C 95.7(2)
C2C Sc1C C9C 60.1(2)
C1C Sc1C C9C 35.9(2)
C5C Sc1C C9C 65.5(3)
C14C Sc1C C9C 125.7(2)
C11C Sc1C C9C 58.8(2)
C16C Sc1C C9C 131.1(2)
C4C Sc1C C6C 62.6(3)
C3C Sc1C C6C 96.7(3)
C2C Sc1C C6C 97.5(3)
C1C Sc1C C6C 63.2(3)
C5C Sc1C C6C 34.7(3)
C14C Sc1C C6C 123.8(3)
C11C Sc1C C6C 123.6(2)
C16C Sc1C C6C 70.4(3)
C9C Sc1C C6C 71.1(2)
C4C Sc1C C15C 57.6(3)
C3C Sc1C C15C 57.6(2)
C2C Sc1C C15C 95.1(2)
C1C Sc1C C15C 117.2(2)
C5C Sc1C C15C 94.5(3)
C14C Sc1C C15C 34.6(3)
C11C Sc1C C15C 109.0(3)
C16C Sc1C C15C 33.5(3)
C9C Sc1C C15C 152.6(2)
C6C Sc1C C15C 103.8(3)
C4C Sc1C C10C 117.6(2)
C3C Sc1C C10C 95.2(3)
C2C Sc1C C10C 57.4(2)
C1C Sc1C C10C 57.8(2)
C5C Sc1C C10C 95.0(2)
C14C Sc1C C10C 108.2(2)
C11C Sc1C C10C 33.9(2)
C16C Sc1C C10C 153.4(2)
C9C Sc1C C10C 33.6(2)
C6C Sc1C C10C 104.5(2)
C15C Sc1C C10C 142.7(2)
C57C Sc2C C61C 38.6(3)
C57C Sc2C C62C 63.8(3)
C61C Sc2C C62C 38.3(2)
C57C Sc2C C66C 63.4(3)
C61C Sc2C C66C 64.0(3)
C62C Sc2C C66C 38.1(3)
C57C Sc2C C56C 38.3(3)
C61C Sc2C C56C 64.8(3)
C62C Sc2C C56C 64.2(3)
C66C Sc2C C56C 38.0(2)
C57C Sc2C C60C 61.7(3)
C61C Sc2C C60C 36.2(3)
C62C Sc2C C60C 66.2(3)
C66C Sc2C C60C 99.3(3)
C56C Sc2C C60C 97.4(3)
C57C Sc2C C63C 99.4(3)
C61C Sc2C C63C 65.9(2)
C62C Sc2C C63C 36.7(2)
C66C Sc2C C63C 61.7(2)
C56C Sc2C C63C 97.1(2)
C60C Sc2C C63C 74.8(2)
C57C Sc2C C58C 36.0(2)
C61C Sc2C C58C 60.8(3)
C62C Sc2C C58C 96.0(2)
C66C Sc2C C58C 98.5(2)
C56C Sc2C C58C 65.8(3)
C60C Sc2C C58C 59.0(3)
C63C Sc2C C58C 126.3(2)
C57C Sc2C C65C 98.4(2)
C61C Sc2C C65C 95.8(2)
C62C Sc2C C65C 60.1(2)
C66C Sc2C C65C 35.8(2)
C56C Sc2C C65C 65.4(2)
C60C Sc2C C65C 125.9(2)
C63C Sc2C C65C 58.7(2)
C58C Sc2C C65C 131.2(2)
C57C Sc2C C55C 62.9(3)
C61C Sc2C C55C 97.7(3)
C62C Sc2C C55C 96.9(3)
C66C Sc2C C55C 62.4(2)
C56C Sc2C C55C 34.9(3)
C60C Sc2C C55C 123.8(3)
C63C Sc2C C55C 123.2(2)
C58C Sc2C C55C 71.2(3)
C65C Sc2C C55C 70.6(2)
C57C Sc2C C64C 117.4(2)
C61C Sc2C C64C 94.7(2)
C62C Sc2C C64C 57.5(2)
C66C Sc2C C64C 57.7(2)
C56C Sc2C C64C 94.5(2)
C60C Sc2C C64C 108.7(2)
C63C Sc2C C64C 33.95(19)
C58C Sc2C C64C 152.9(2)
C65C Sc2C C64C 33.31(19)
C55C Sc2C C64C 103.8(2)
C57C Sc2C C59C 57.6(3)
C61C Sc2C C59C 57.4(3)
C62C Sc2C C59C 94.8(2)
C66C Sc2C C59C 117.3(2)
C56C Sc2C C59C 94.8(3)
C60C Sc2C C59C 33.9(2)
C63C Sc2C C59C 108.6(2)
C58C Sc2C C59C 33.5(3)
C65C Sc2C C59C 152.5(2)
C55C Sc2C C59C 104.6(3)
C64C Sc2C C59C 142.4(2)
C2C C1C C9C 107.7(6)
C2C C1C C5C 109.9(6)
C9C C1C C5C 119.9(6)
C2C C1C Sc1C 70.8(3)
C9C C1C Sc1C 79.6(3)
C5C C1C Sc1C 70.8(3)
C11C C2C C1C 108.8(6)
C11C C2C C3C 120.0(7)
C1C C2C C3C 106.4(7)
C11C C2C Sc1C 77.0(3)
C1C C2C Sc1C 71.2(3)
C3C C2C Sc1C 70.5(3)
C4C C3C C14C 109.5(7)
C4C C3C C2C 108.5(7)
C14C C3C C2C 117.2(8)
C4C C3C Sc1C 71.1(4)
C14C C3C Sc1C 76.7(4)
C2C C3C Sc1C 70.8(3)
C3C C4C C16C 108.6(8)
C3C C4C C5C 109.5(7)
C16C C4C C5C 120.2(8)
C3C C4C Sc1C 71.1(4)
C16C C4C Sc1C 79.7(4)
C5C C4C Sc1C 71.3(4)
C6C C5C C4C 116.3(7)
C6C C5C C1C 117.2(6)
C4C C5C C1C 105.7(8)
C6C C5C Sc1C 81.6(4)
C4C C5C Sc1C 70.4(4)
C1C C5C Sc1C 70.6(4)
C5C C6C C18C 122.6(8)
C5C C6C C7C 121.8(6)
C18C C6C C7C 106.5(7)
C5C C6C Sc1C 63.7(4)
C18C C6C Sc1C 89.8(4)
C7C C6C Sc1C 89.3(4)
C20C C7C C8C 120.4(6)
C20C C7C C6C 108.1(7)
C8C C7C C6C 120.2(7)
C20C C7C Sc1C 106.1(4)
C8C C7C Sc1C 74.2(3)
C6C C7C Sc1C 59.8(4)
C23C C8C C9C 118.9(6)
C23C C8C C7C 116.3(6)
C9C C8C C7C 116.9(6)
C23C C8C Sc1C 109.1(3)
C9C C8C Sc1C 59.3(3)
C7C C8C Sc1C 76.0(4)
C8C C9C C1C 122.2(6)
C8C C9C C10C 117.6(6)
C1C C9C C10C 107.5(6)
C8C C9C Sc1C 90.3(3)
C1C C9C Sc1C 64.5(3)
C10C C9C Sc1C 78.5(3)
C25C C10C C9C 122.2(6)
C25C C10C C11C 122.1(6)
C9C C10C C11C 108.1(6)
C25C C10C Sc1C 108.0(3)
C9C C10C Sc1C 67.9(3)
C11C C10C Sc1C 65.0(3)
C2C C11C C10C 107.3(6)
C2C C11C C12C 121.8(7)
C10C C11C C12C 117.9(6)
C2C C11C Sc1C 66.7(4)
C10C C11C Sc1C 81.1(3)
C12C C11C Sc1C 85.6(4)
C27C C12C C11C 116.4(6)
C27C C12C C13C 118.5(7)
C11C C12C C13C 117.8(8)
C27C C12C Sc1C 111.1(4)
C11C C12C Sc1C 61.6(4)
C13C C12C Sc1C 73.2(4)
C14C C13C C30C 117.4(7)
C14C C13C C12C 118.5(7)
C30C C13C C12C 117.6(8)
C14C C13C Sc1C 62.0(4)
C30C C13C Sc1C 111.2(4)
C12C C13C Sc1C 74.3(4)
C13C C14C C3C 123.5(7)
C13C C14C C15C 118.1(6)
C3C C14C C15C 104.9(8)
C13C C14C Sc1C 85.8(4)
C3C C14C Sc1C 66.5(4)
C15C C14C Sc1C 80.3(4)
C16C C15C C32C 121.3(7)
C16C C15C C14C 110.0(6)
C32C C15C C14C 120.7(8)
C16C C15C Sc1C 68.4(3)
C32C C15C Sc1C 107.6(4)
C14C C15C Sc1C 65.1(3)
C17C C16C C15C 120.0(6)
C17C C16C C4C 121.4(8)
C15C C16C C4C 106.2(8)
C17C C16C Sc1C 91.1(4)
C15C C16C Sc1C 78.2(4)
C4C C16C Sc1C 64.0(4)
C16C C17C C18C 117.6(6)
C16C C17C C34C 116.8(8)
C18C C17C C34C 117.1(7)
C16C C17C Sc1C 58.9(3)
C18C C17C Sc1C 76.2(4)
C34C C17C Sc1C 108.4(4)
C17C C18C C19C 120.4(6)
C17C C18C C6C 120.2(8)
C19C C18C C6C 108.3(7)
C17C C18C Sc1C 74.7(4)
C19C C18C Sc1C 105.9(4)
C6C C18C Sc1C 59.6(4)
C36C C19C C20C 120.5(7)
C36C C19C C18C 121.9(8)
C20C C19C C18C 107.8(6)
C21C C20C C7C 121.8(7)
C21C C20C C19C 120.6(6)
C7C C20C C19C 108.5(7)
C20C C21C C22C 117.5(6)
C20C C21C C38C 117.7(7)
C22C C21C C38C 117.3(7)
C21C C22C C23C 121.0(6)
C21C C22C C41C 120.8(6)
C23C C22C C41C 107.4(6)
C8C C23C C22C 122.1(6)
C8C C23C C24C 120.8(6)
C22C C23C C24C 107.9(6)
C42C C24C C25C 120.8(6)
C42C C24C C23C 107.8(6)
C25C C24C C23C 120.3(6)
C24C C25C C26C 119.0(6)
C24C C25C C10C 117.0(6)
C26C C25C C10C 116.9(6)
C44C C26C C25C 119.6(7)
C44C C26C C27C 109.5(6)
C25C C26C C27C 119.8(7)
C12C C27C C26C 122.5(6)
C12C C27C C28C 121.6(7)
C26C C27C C28C 106.3(7)
C29C C28C C45C 120.7(7)
C29C C28C C27C 119.7(8)
C45C C28C C27C 109.2(7)
C28C C29C C48C 118.8(8)
C28C C29C C30C 119.4(7)
C48C C29C C30C 110.9(7)
C13C C30C C29C 122.8(7)
C13C C30C C31C 122.6(8)
C29C C30C C31C 105.9(6)
C30C C31C C32C 119.0(7)
C30C C31C C49C 109.4(8)
C32C C31C C49C 119.6(7)
C33C C32C C31C 118.2(6)
C33C C32C C15C 117.6(8)
C31C C32C C15C 117.5(7)
C32C C33C C51C 121.9(7)
C32C C33C C34C 119.5(6)
C51C C33C C34C 107.8(7)
C17C C34C C35C 121.3(7)
C17C C34C C33C 121.6(7)
C35C C34C C33C 107.2(5)
C36C C35C C52C 120.6(7)
C36C C35C C34C 121.2(6)
C52C C35C C34C 107.5(7)
C35C C36C C37C 117.7(6)
C35C C36C C19C 117.4(7)
C37C C36C C19C 117.8(7)
C36C C37C C38C 121.3(6)
C36C C37C C54C 122.5(7)
C38C C37C C54C 107.7(7)
C39C C38C C37C 110.0(6)
C39C C38C C21C 121.4(7)
C37C C38C C21C 120.5(7)
C38C C39C C40C 120.8(6)
C38C C39C C55C 106.7(7)
C40C C39C C55C 120.3(7)
C38C C39C Sc2C 104.9(4)
C40C C39C Sc2C 74.0(3)
C55C C39C Sc2C 59.9(3)
C41C C40C C58C 116.8(7)
C41C C40C C39C 117.5(7)
C58C C40C C39C 118.2(6)
C41C C40C Sc2C 108.8(4)
C58C C40C Sc2C 59.7(3)
C39C C40C Sc2C 76.8(3)
C42C C41C C40C 121.8(7)
C42C C41C C22C 107.9(6)
C40C C41C C22C 120.9(7)
C41C C42C C24C 108.6(6)
C41C C42C C43C 120.4(6)
C24C C42C C43C 120.1(7)
C44C C43C C59C 118.1(7)
C44C C43C C42C 118.3(7)
C59C C43C C42C 117.0(7)
C43C C44C C26C 122.1(7)
C43C C44C C45C 119.2(7)
C26C C44C C45C 107.5(7)
C46C C45C C28C 121.1(7)
C46C C45C C44C 122.5(8)
C28C C45C C44C 107.2(7)
C45C C46C C60C 116.1(7)
C45C C46C C47C 118.4(7)
C60C C46C C47C 118.4(6)
C45C C46C Sc2C 110.6(4)
C60C C46C Sc2C 61.4(3)
C47C C46C Sc2C 74.2(3)
C48C C47C C63C 117.5(6)
C48C C47C C46C 117.5(6)
C63C C47C C46C 117.7(7)
C48C C47C Sc2C 111.1(4)
C63C C47C Sc2C 61.4(3)
C46C C47C Sc2C 73.4(4)
C47C C48C C29C 123.0(7)
C47C C48C C49C 120.8(6)
C29C C48C C49C 106.8(7)
C50C C49C C31C 121.0(7)
C50C C49C C48C 121.1(6)
C31C C49C C48C 107.0(6)
C51C C50C C49C 119.6(6)
C51C C50C C64C 117.0(6)
C49C C50C C64C 116.7(6)
C50C C51C C52C 121.0(5)
C50C C51C C33C 119.6(7)
C52C C51C C33C 108.2(7)
C53C C52C C51C 121.3(6)
C53C C52C C35C 121.5(7)
C51C C52C C35C 108.8(6)
C52C C53C C65C 117.8(6)
C52C C53C C54C 118.1(6)
C65C C53C C54C 116.2(6)
C52C C53C Sc2C 108.1(3)
C65C C53C Sc2C 59.4(3)
C54C C53C Sc2C 76.0(3)
C55C C54C C53C 121.6(6)
C55C C54C C37C 107.4(6)
C53C C54C C37C 118.4(6)
C55C C54C Sc2C 60.0(3)
C53C C54C Sc2C 74.5(3)
C37C C54C Sc2C 104.5(4)
C56C C55C C54C 121.8(6)
C56C C55C C39C 121.4(7)
C54C C55C C39C 107.5(6)
C56C C55C Sc2C 63.2(3)
C54C C55C Sc2C 89.9(3)
C39C C55C Sc2C 89.1(4)
C55C C56C C66C 116.3(6)
C55C C56C C57C 116.5(6)
C66C C56C C57C 106.6(6)
C55C C56C Sc2C 82.0(4)
C66C C56C Sc2C 70.9(3)
C57C C56C Sc2C 70.2(4)
C58C C57C C56C 121.6(7)
C58C C57C C61C 108.0(7)
C56C C57C C61C 109.2(6)
C58C C57C Sc2C 80.4(4)
C56C C57C Sc2C 71.5(3)
C61C C57C Sc2C 70.8(3)
C40C C58C C59C 119.5(6)
C40C C58C C57C 120.4(7)
C59C C58C C57C 106.8(7)
C40C C58C Sc2C 89.8(4)
C59C C58C Sc2C 78.7(4)
C57C C58C Sc2C 63.5(3)
C43C C59C C58C 120.9(7)
C43C C59C C60C 121.5(8)
C58C C59C C60C 108.7(6)
C43C C59C Sc2C 106.8(4)
C58C C59C Sc2C 67.9(3)
C60C C59C Sc2C 64.5(3)
C61C C60C C59C 107.6(7)
C61C C60C C46C 121.5(6)
C59C C60C C46C 118.3(7)
C61C C60C Sc2C 66.7(3)
C59C C60C Sc2C 81.6(4)
C46C C60C Sc2C 85.6(3)
C60C C61C C62C 120.2(7)
C60C C61C C57C 108.2(6)
C62C C61C C57C 106.6(6)
C60C C61C Sc2C 77.1(4)
C62C C61C Sc2C 70.9(3)
C57C C61C Sc2C 70.5(3)
C63C C62C C66C 108.8(5)
C63C C62C C61C 118.5(6)
C66C C62C C61C 108.5(6)
C63C C62C Sc2C 77.1(3)
C66C C62C Sc2C 71.4(3)
C61C C62C Sc2C 70.9(3)
C62C C63C C47C 122.4(6)
C62C C63C C64C 106.7(5)
C47C C63C C64C 118.0(6)
C62C C63C Sc2C 66.3(3)
C47C C63C Sc2C 85.9(3)
C64C C63C Sc2C 81.1(3)
C50C C64C C65C 121.5(5)
C50C C64C C63C 121.8(5)
C65C C64C C63C 108.7(5)
C50C C64C Sc2C 107.1(3)
C65C C64C Sc2C 68.4(3)
C63C C64C Sc2C 64.9(3)
C64C C65C C53C 118.1(5)
C64C C65C C66C 107.6(5)
C53C C65C C66C 120.8(5)
C64C C65C Sc2C 78.3(3)
C53C C65C Sc2C 90.0(3)
C66C C65C Sc2C 63.9(3)
C62C C66C C65C 107.6(5)
C62C C66C C56C 109.0(6)
C65C C66C C56C 121.4(6)
C62C C66C Sc2C 70.5(3)
C65C C66C Sc2C 80.2(3)
C56C C66C Sc2C 71.1(3)
C3D Sc1D C2D 38.1(2)
C3D Sc1D C1D 63.7(3)
C2D Sc1D C1D 38.0(3)
C3D Sc1D C4D 38.1(3)
C2D Sc1D C4D 63.3(3)
C1D Sc1D C4D 63.0(2)
C3D Sc1D C5D 64.7(3)
C2D Sc1D C5D 64.3(3)
C1D Sc1D C5D 38.1(3)
C4D Sc1D C5D 38.4(2)
C3D Sc1D C14D 35.9(3)
C2D Sc1D C14D 65.9(3)
C1D Sc1D C14D 98.8(3)
C4D Sc1D C14D 60.9(3)
C5D Sc1D C14D 96.8(3)
C3D Sc1D C11D 65.6(3)
C2D Sc1D C11D 36.3(3)
C1D Sc1D C11D 61.3(3)
C4D Sc1D C11D 98.6(3)
C5D Sc1D C11D 96.9(3)
C14D Sc1D C11D 74.8(2)
C3D Sc1D C16D 61.0(2)
C2D Sc1D C16D 96.1(2)
C1D Sc1D C16D 98.3(2)
C4D Sc1D C16D 36.4(2)
C5D Sc1D C16D 65.5(2)
C14D Sc1D C16D 59.1(2)
C11D Sc1D C16D 126.3(2)
C3D Sc1D C9D 95.9(2)
C2D Sc1D C9D 60.3(3)
C1D Sc1D C9D 36.2(2)
C4D Sc1D C9D 98.4(2)
C5D Sc1D C9D 65.7(2)
C14D Sc1D C9D 125.8(2)
C11D Sc1D C9D 58.7(3)
C16D Sc1D C9D 131.1(2)
C3D Sc1D C6D 97.5(3)
C2D Sc1D C6D 97.3(3)
C1D Sc1D C6D 63.0(3)
C4D Sc1D C6D 62.9(2)
C5D Sc1D C6D 34.9(3)
C14D Sc1D C6D 122.9(2)
C11D Sc1D C6D 123.6(3)
C16D Sc1D C6D 70.2(2)
C9D Sc1D C6D 71.4(3)
C3D Sc1D C15D 57.8(2)
C2D Sc1D C15D 95.1(2)
C1D Sc1D C15D 117.2(2)
C4D Sc1D C15D 57.6(2)
C5D Sc1D C15D 94.6(2)
C14D Sc1D C15D 34.3(2)
C11D Sc1D C15D 109.0(2)
C16D Sc1D C15D 33.45(19)
C9D Sc1D C15D 152.9(2)
C6D Sc1D C15D 103.5(2)
C3D Sc1D C10D 94.7(2)
C2D Sc1D C10D 57.6(2)
C1D Sc1D C10D 57.6(3)
C4D Sc1D C10D 116.9(2)
C5D Sc1D C10D 94.4(3)
C14D Sc1D C10D 109.0(2)
C11D Sc1D C10D 34.3(2)
C16D Sc1D C10D 152.9(2)
C9D Sc1D C10D 33.0(3)
C6D Sc1D C10D 104.2(2)
C15D Sc1D C10D 143.1(2)
C56D Sc2D C57D 38.0(2)
C56D Sc2D C62D 65.2(3)
C57D Sc2D C62D 64.1(3)
C56D Sc2D C66D 38.3(3)
C57D Sc2D C66D 63.2(2)
C62D Sc2D C66D 39.0(3)
C56D Sc2D C61D 65.2(3)
C57D Sc2D C61D 39.0(3)
C62D Sc2D C61D 38.0(2)
C66D Sc2D C61D 64.2(3)
C56D Sc2D C63D 97.6(3)
C57D Sc2D C63D 99.4(2)
C62D Sc2D C63D 36.2(3)
C66D Sc2D C63D 61.9(3)
C61D Sc2D C63D 65.6(2)
C56D Sc2D C60D 97.4(3)
C57D Sc2D C60D 62.0(3)
C62D Sc2D C60D 65.2(3)
C66D Sc2D C60D 99.1(3)
C61D Sc2D C60D 35.8(3)
C63D Sc2D C60D 74.1(2)
C56D Sc2D C65D 65.9(2)
C57D Sc2D C65D 98.5(2)
C62D Sc2D C65D 61.2(2)
C66D Sc2D C65D 36.3(2)
C61D Sc2D C65D 96.5(2)
C63D Sc2D C65D 59.2(3)
C60D Sc2D C65D 126.0(2)
C56D Sc2D C58D 65.7(2)
C57D Sc2D C58D 36.2(2)
C62D Sc2D C58D 96.1(2)
C66D Sc2D C58D 98.5(2)
C61D Sc2D C58D 60.8(2)
C63D Sc2D C58D 126.1(2)
C60D Sc2D C58D 59.3(2)
C65D Sc2D C58D 131.5(2)
C56D Sc2D C55D 35.3(3)
C57D Sc2D C55D 62.8(2)
C62D Sc2D C55D 98.5(3)
C66D Sc2D C55D 63.2(3)
C61D Sc2D C55D 98.4(3)
C63D Sc2D C55D 124.2(3)
C60D Sc2D C55D 124.0(2)
C65D Sc2D C55D 71.2(3)
C58D Sc2D C55D 70.9(2)
C56D Sc2D C59D 94.7(2)
C57D Sc2D C59D 58.0(2)
C62D Sc2D C59D 94.5(2)
C66D Sc2D C59D 117.4(2)
C61D Sc2D C59D 57.4(2)
C63D Sc2D C59D 108.5(2)
C60D Sc2D C59D 34.41(19)
C65D Sc2D C59D 153.2(2)
C58D Sc2D C59D 33.42(19)
C55D Sc2D C59D 104.2(2)
C56D Sc2D C64D 95.1(3)
C57D Sc2D C64D 117.6(2)
C62D Sc2D C64D 57.8(2)
C66D Sc2D C64D 58.1(3)
C61D Sc2D C64D 94.8(2)
C63D Sc2D C64D 34.1(2)
C60D Sc2D C64D 108.2(2)
C65D Sc2D C64D 33.6(3)
C58D Sc2D C64D 153.2(2)
C55D Sc2D C64D 104.7(2)
C59D Sc2D C64D 142.4(2)
C2D C1D C5D 109.5(6)
C2D C1D C9D 107.6(7)
C5D C1D C9D 120.8(7)
C2D C1D Sc1D 70.9(3)
C5D C1D Sc1D 71.1(3)
C9D C1D Sc1D 79.7(3)
C11D C2D C1D 108.8(6)
C11D C2D C3D 118.7(7)
C1D C2D C3D 107.9(7)
C11D C2D Sc1D 77.2(3)
C1D C2D Sc1D 71.1(3)
C3D C2D Sc1D 70.6(3)
C14D C3D C4D 108.3(6)
C14D C3D C2D 120.7(7)
C4D C3D C2D 107.3(6)
C14D C3D Sc1D 77.3(3)
C4D C3D Sc1D 71.5(3)
C2D C3D Sc1D 71.2(3)
C3D C4D C5D 109.4(6)
C3D C4D C16D 108.4(5)
C5D C4D C16D 119.2(6)
C3D C4D Sc1D 70.4(3)
C5D C4D Sc1D 70.9(3)
C16D C4D Sc1D 79.4(3)
C6D C5D C1D 117.6(6)
C6D C5D C4D 116.6(6)
C1D C5D C4D 105.8(7)
C6D C5D Sc1D 82.0(3)
C1D C5D Sc1D 70.8(4)
C4D C5D Sc1D 70.8(3)
C5D C6D C18D 123.4(6)
C5D C6D C7D 121.1(7)
C18D C6D C7D 106.2(6)
C5D C6D Sc1D 63.0(4)
C18D C6D Sc1D 90.3(3)
C7D C6D Sc1D 89.3(4)
C20D C7D C8D 119.6(6)
C20D C7D C6D 108.0(6)
C8D C7D C6D 120.5(6)
C20D C7D Sc1D 104.9(3)
C8D C7D Sc1D 74.4(3)
C6D C7D Sc1D 59.8(3)
C23D C8D C7D 117.3(6)
C23D C8D C9D 116.4(7)
C7D C8D C9D 117.7(6)
C23D C8D Sc1D 108.0(3)
C7D C8D Sc1D 76.3(3)
C9D C8D Sc1D 59.0(3)
C10D C9D C8D 119.3(6)
C10D C9D C1D 107.5(7)
C8D C9D C1D 120.5(7)
C10D C9D Sc1D 78.8(3)
C8D C9D Sc1D 90.3(4)
C1D C9D Sc1D 64.1(3)
C9D C10D C25D 122.5(6)
C9D C10D C11D 108.8(6)
C25D C10D C11D 120.8(7)
C9D C10D Sc1D 68.2(3)
C25D C10D Sc1D 107.1(3)
C11D C10D Sc1D 65.1(3)
C2D C11D C12D 121.9(6)
C2D C11D C10D 106.8(7)
C12D C11D C10D 118.1(6)
C2D C11D Sc1D 66.5(4)
C12D C11D Sc1D 85.7(3)
C10D C11D Sc1D 80.7(4)
C27D C12D C11D 116.8(6)
C27D C12D C13D 117.3(7)
C11D C12D C13D 118.5(6)
C27D C12D Sc1D 110.5(4)
C11D C12D Sc1D 61.4(3)
C13D C12D Sc1D 73.9(3)
C30D C13D C14D 116.6(6)
C30D C13D C12D 119.1(6)
C14D C13D C12D 117.1(6)
C30D C13D Sc1D 110.9(4)
C14D C13D Sc1D 60.9(3)
C12D C13D Sc1D 73.7(3)
C3D C14D C15D 108.1(6)
C3D C14D C13D 121.8(6)
C15D C14D C13D 117.3(6)
C3D C14D Sc1D 66.8(3)
C15D C14D Sc1D 80.8(3)
C13D C14D Sc1D 85.9(3)
C32D C15D C16D 121.8(5)
C32D C15D C14D 122.2(5)
C16D C15D C14D 108.5(5)
C32D C15D Sc1D 107.9(3)
C16D C15D Sc1D 68.3(3)
C14D C15D Sc1D 64.9(3)
C17D C16D C15D 119.5(5)
C17D C16D C4D 121.7(5)
C15D C16D C4D 106.2(5)
C17D C16D Sc1D 90.6(3)
C15D C16D Sc1D 78.2(3)
C4D C16D Sc1D 64.2(3)
C16D C17D C34D 116.6(5)
C16D C17D C18D 118.9(6)
C34D C17D C18D 116.5(5)
C16D C17D Sc1D 59.2(3)
C34D C17D Sc1D 108.3(3)
C18D C17D Sc1D 77.3(3)
C19D C18D C17D 120.4(6)
C19D C18D C6D 108.8(5)
C17D C18D C6D 118.6(6)
C19D C18D Sc1D 105.1(3)
C17D C18D Sc1D 73.6(3)
C6D C18D Sc1D 59.3(3)
C36D C19D C18D 122.3(6)
C36D C19D C20D 120.5(6)
C18D C19D C20D 108.5(6)
C21D C20D C7D 122.1(6)
C21D C20D C19D 121.4(6)
C7D C20D C19D 108.0(5)
C22D C21D C38D 118.7(5)
C22D C21D C20D 117.9(6)
C38D C21D C20D 116.8(5)
C21D C22D C23D 120.4(5)
C21D C22D C41D 119.8(6)
C23D C22D C41D 108.6(5)
C22D C23D C8D 121.9(6)
C22D C23D C24D 107.6(5)
C8D C23D C24D 121.5(6)
C25D C24D C23D 120.9(6)
C25D C24D C42D 120.3(6)
C23D C24D C42D 108.2(5)
C26D C25D C24D 119.2(6)
C26D C25D C10D 117.8(6)
C24D C25D C10D 116.3(6)
C25D C26D C44D 120.2(6)
C25D C26D C27D 120.5(6)
C44D C26D C27D 107.7(6)
C28D C27D C12D 122.4(6)
C28D C27D C26D 107.1(6)
C12D C27D C26D 121.5(7)
C27D C28D C29D 120.0(6)
C27D C28D C45D 111.4(6)
C29D C28D C45D 118.4(7)
C28D C29D C48D 120.6(6)
C28D C29D C30D 119.3(7)
C48D C29D C30D 109.1(5)
C13D C30D C29D 121.3(6)
C13D C30D C31D 123.4(6)
C29D C30D C31D 106.1(6)
C49D C31D C32D 121.0(6)
C49D C31D C30D 109.1(6)
C32D C31D C30D 118.8(5)
C33D C32D C31D 118.2(5)
C33D C32D C15D 117.3(5)
C31D C32D C15D 117.7(5)
C32D C33D C51D 121.0(5)
C32D C33D C34D 119.6(5)
C51D C33D C34D 108.6(6)
C17D C34D C35D 122.6(5)
C17D C34D C33D 122.0(5)
C35D C34D C33D 106.4(5)
C52D C35D C34D 108.9(5)
C52D C35D C36D 121.3(6)
C34D C35D C36D 119.2(6)
C19D C36D C35D 118.0(6)
C19D C36D C37D 118.5(6)
C35D C36D C37D 115.8(6)
C54D C37D C38D 109.7(6)
C54D C37D C36D 122.6(6)
C38D C37D C36D 118.7(6)
C21D C38D C39D 121.6(5)
C21D C38D C37D 122.3(5)
C39D C38D C37D 107.1(6)
C38D C39D C40D 119.6(6)
C38D C39D C55D 107.6(5)
C40D C39D C55D 120.8(6)
C38D C39D Sc2D 105.3(3)
C40D C39D Sc2D 74.5(3)
C55D C39D Sc2D 59.5(3)
C41D C40D C58D 117.3(5)
C41D C40D C39D 117.7(5)
C58D C40D C39D 117.1(5)
C41D C40D Sc2D 108.9(3)
C58D C40D Sc2D 59.3(3)
C39D C40D Sc2D 76.1(3)
C40D C41D C42D 121.4(5)
C40D C41D C22D 121.7(5)
C42D C41D C22D 107.2(5)
C43D C42D C41D 120.3(5)
C43D C42D C24D 120.3(5)
C41D C42D C24D 108.0(5)
C44D C43D C42D 118.8(6)
C44D C43D C59D 117.9(5)
C42D C43D C59D 117.2(5)
C43D C44D C26D 121.2(6)
C43D C44D C45D 120.1(6)
C26D C44D C45D 107.7(6)
C46D C45D C28D 123.3(6)
C46D C45D C44D 121.5(6)
C28D C45D C44D 105.9(6)
C45D C46D C60D 117.4(5)
C45D C46D C47D 118.3(6)
C60D C46D C47D 117.2(6)
C45D C46D Sc2D 110.8(4)
C60D C46D Sc2D 61.5(3)
C47D C46D Sc2D 73.6(3)
C63D C47D C48D 116.4(6)
C63D C47D C46D 119.0(6)
C48D C47D C46D 117.5(7)
C63D C47D Sc2D 61.6(3)
C48D C47D Sc2D 110.8(4)
C46D C47D Sc2D 74.2(3)
C29D C48D C47D 121.4(6)
C29D C48D C49D 107.9(5)
C47D C48D C49D 121.0(7)
C50D C49D C31D 120.3(6)
C50D C49D C48D 121.5(6)
C31D C49D C48D 107.6(6)
C49D C50D C51D 120.6(6)
C49D C50D C64D 116.5(6)
C51D C50D C64D 116.5(7)
C52D C51D C50D 121.2(5)
C52D C51D C33D 107.8(6)
C50D C51D C33D 118.8(6)
C51D C52D C53D 120.8(6)
C51D C52D C35D 108.0(5)
C53D C52D C35D 122.0(6)
C65D C53D C52D 118.0(7)
C65D C53D C54D 117.2(6)
C52D C53D C54D 117.1(6)
C65D C53D Sc2D 59.1(3)
C52D C53D Sc2D 109.2(4)
C54D C53D Sc2D 76.3(3)
C37D C54D C53D 120.3(6)
C37D C54D C55D 106.8(6)
C53D C54D C55D 120.8(7)
C37D C54D Sc2D 105.5(4)
C53D C54D Sc2D 74.2(4)
C55D C54D Sc2D 59.5(3)
C56D C55D C39D 121.8(6)
C56D C55D C54D 121.2(7)
C39D C55D C54D 108.1(6)
C56D C55D Sc2D 62.9(4)
C39D C55D Sc2D 90.1(3)
C54D C55D Sc2D 89.9(4)
C55D C56D C57D 116.6(6)
C55D C56D C66D 117.0(6)
C57D C56D C66D 107.0(7)
C55D C56D Sc2D 81.9(3)
C57D C56D Sc2D 71.1(4)
C66D C56D Sc2D 71.4(4)
C56D C57D C58D 121.3(6)
C56D C57D C61D 110.0(6)
C58D C57D C61D 107.1(6)
C56D C57D Sc2D 70.9(3)
C58D C57D Sc2D 80.2(3)
C61D C57D Sc2D 71.3(3)
C40D C58D C59D 118.7(5)
C40D C58D C57D 120.6(5)
C59D C58D C57D 107.3(5)
C40D C58D Sc2D 90.2(3)
C59D C58D Sc2D 78.5(3)
C57D C58D Sc2D 63.6(3)
C43D C59D C58D 121.6(5)
C43D C59D C60D 121.3(6)
C58D C59D C60D 108.8(5)
C43D C59D Sc2D 106.9(3)
C58D C59D Sc2D 68.1(3)
C60D C59D Sc2D 64.9(3)
C61D C60D C46D 122.5(6)
C61D C60D C59D 107.3(6)
C46D C60D C59D 117.5(6)
C61D C60D Sc2D 67.2(3)
C46D C60D Sc2D 85.8(3)
C59D C60D Sc2D 80.6(3)
C60D C61D C62D 118.7(6)
C60D C61D C57D 108.7(5)
C62D C61D C57D 106.2(6)
C60D C61D Sc2D 77.0(3)
C62D C61D Sc2D 70.2(3)
C57D C61D Sc2D 69.7(3)
C63D C62D C61D 120.1(7)
C63D C62D C66D 108.5(6)
C61D C62D C66D 108.0(6)
C63D C62D Sc2D 77.4(3)
C61D C62D Sc2D 71.8(3)
C66D C62D Sc2D 70.9(3)
C62D C63D C47D 121.1(6)
C62D C63D C64D 107.8(7)
C47D C63D C64D 118.2(6)
C62D C63D Sc2D 66.4(3)
C47D C63D Sc2D 85.9(3)
C64D C63D Sc2D 81.1(4)
C50D C64D C65D 121.1(6)
C50D C64D C63D 122.1(7)
C65D C64D C63D 108.5(6)
C50D C64D Sc2D 107.5(3)
C65D C64D Sc2D 67.6(3)
C63D C64D Sc2D 64.8(3)
C53D C65D C64D 118.9(6)
C53D C65D C66D 121.4(7)
C64D C65D C66D 107.3(7)
C53D C65D Sc2D 90.7(3)
C64D C65D Sc2D 78.7(4)
C66D C65D Sc2D 64.2(3)
C56D C66D C65D 120.4(7)
C56D C66D C62D 108.7(6)
C65D C66D C62D 107.2(7)
C56D C66D Sc2D 70.4(3)
C65D C66D Sc2D 79.5(3)
C62D C66D Sc2D 70.1(4)
S1 C67 S2 179.4(5)
C73 C68 C69 118.1(6)
C73 C68 C74 119.7(6)
C69 C68 C74 122.2(6)
C70 C69 C68 123.8(7)
C70 C69 H69 118.1
C68 C69 H69 118.1
C69 C70 C71 116.6(7)
C69 C70 C75 122.5(7)
C71 C70 C75 120.9(7)
C72 C71 C70 120.6(6)
C72 C71 H71 119.7
C70 C71 H71 119.7
C73 C72 C71 120.3(7)
C73 C72 H72 119.8
C71 C72 H72 119.8
C68 C73 C72 120.5(7)
C68 C73 H73 119.8
C72 C73 H73 119.8
C68 C74 H74A 109.5
C68 C74 H74B 109.5
H74A C74 H74B 109.5
C68 C74 H74C 109.5
H74A C74 H74C 109.5
H74B C74 H74C 109.5
C70 C75 H75A 109.5
C70 C75 H75B 109.5
H75A C75 H75B 109.5
C70 C75 H75C 109.5
H75A C75 H75C 109.5
H75B C75 H75C 109.5
C81 C76 C77 117.5(11)
C81 C76 C82 110.8(13)
C77 C76 C82 131.5(13)
C78 C77 C76 121.1(10)
C78 C77 H77 119.5
C76 C77 H77 119.5
C79 C78 C77 121.7(12)
C79 C78 C83 116.4(14)
C77 C78 C83 121.8(12)
C78 C79 C80 119.9(13)
C78 C79 H79 120.0
C80 C79 H79 120.0
C79 C80 C81 118.8(12)
C79 C80 H80 120.6
C81 C80 H80 120.6
C76 C81 C80 120.9(12)
C76 C81 H81 119.6
C80 C81 H81 119.6
C76 C82 H82A 109.5
C76 C82 H82B 109.5
H82A C82 H82B 109.5
C76 C82 H82C 109.5
H82A C82 H82C 109.5
H82B C82 H82C 109.5
C78 C83 H83A 109.5
C78 C83 H83B 109.5
H83A C83 H83B 109.5
C78 C83 H83C 109.5
H83A C83 H83C 109.5
H83B C83 H83C 109.5
C85 C84 H84A 109.5
C85 C84 H84B 109.5
H84A C84 H84B 109.5
C85 C84 H84C 109.5
H84A C84 H84C 109.5
H84B C84 H84C 109.5
C86 C85 C84 109.1(9)
C86 C85 H85A 109.9
C84 C85 H85A 109.9
C86 C85 H85B 109.9
C84 C85 H85B 109.9
H85A C85 H85B 108.3
C85 C86 C87 114.4(7)
C85 C86 H86A 108.7
C87 C86 H86A 108.7
C85 C86 H86B 108.7
C87 C86 H86B 108.7
H86A C86 H86B 107.6
C88 C87 C86 112.0(7)
C88 C87 H87A 109.2
C86 C87 H87A 109.2
C88 C87 H87B 109.2
C86 C87 H87B 109.2
H87A C87 H87B 107.9
C87 C88 C89 113.6(8)
C87 C88 H88A 108.8
C89 C88 H88A 108.8
C87 C88 H88B 108.8
C89 C88 H88B 108.8
H88A C88 H88B 107.7
C88 C89 H89A 109.5
C88 C89 H89B 109.5
H89A C89 H89B 109.5
C88 C89 H89C 109.5
H89A C89 H89C 109.5
H89B C89 H89C 109.5

loop_
_geom_bond_atom_site_label_1
_geom_bond_atom_site_label_2
_geom_bond_distance
Sc1A C3A 2.200(6)
Sc1A C1A 2.201(6)
Sc1A C2A 2.209(5)
Sc1A C4A 2.209(7)
Sc1A C5A 2.236(7)
Sc1A C14A 2.333(7)
Sc1A C11A 2.344(6)
Sc1A C9A 2.423(7)
Sc1A C16A 2.445(6)
Sc1A C6A 2.492(7)
Sc1A C15A 2.552(7)
Sc1A C10A 2.577(6)
Sc2A C56A 2.193(6)
Sc2A C57A 2.195(7)
Sc2A C62A 2.216(6)
Sc2A C66A 2.216(6)
Sc2A C61A 2.230(7)
Sc2A C60A 2.380(7)
Sc2A C55A 2.405(7)
Sc2A C58A 2.414(8)
Sc2A C63A 2.420(8)
Sc2A C65A 2.431(6)
Sc2A C59A 2.585(7)
Sc2A C64A 2.634(7)
C1A C2A 1.411(11)
C1A C5A 1.442(10)
C1A C9A 1.484(11)
C2A C11A 1.426(10)
C2A C3A 1.508(13)
C3A C4A 1.410(13)
C3A C14A 1.434(13)
C4A C5A 1.414(14)
C4A C16A 1.481(12)
C5A C6A 1.424(11)
C6A C7A 1.448(13)
C6A C18A 1.469(10)
C7A C20A 1.378(10)
C7A C8A 1.462(10)
C8A C23A 1.383(10)
C8A C9A 1.414(10)
C9A C10A 1.517(10)
C10A C25A 1.405(10)
C10A C11A 1.445(11)
C11A C12A 1.440(10)
C12A C27A 1.414(9)
C12A C13A 1.528(10)
C13A C14A 1.411(11)
C13A C30A 1.501(13)
C14A C15A 1.455(10)
C15A C16A 1.405(14)
C15A C32A 1.538(13)
C16A C17A 1.432(10)
C17A C18A 1.394(12)
C17A C34A 1.446(11)
C18A C19A 1.493(10)
C19A C20A 1.393(10)
C19A C36A 1.447(9)
C20A C21A 1.477(11)
C21A C38A 1.373(9)
C21A C22A 1.407(10)
C22A C41A 1.377(10)
C22A C23A 1.477(9)
C23A C24A 1.460(9)
C24A C42A 1.424(10)
C24A C25A 1.435(9)
C25A C26A 1.401(10)
C26A C44A 1.445(9)
C26A C27A 1.474(9)
C27A C28A 1.410(10)
C28A C29A 1.355(11)
C28A C45A 1.471(11)
C29A C30A 1.362(12)
C29A C48A 1.477(11)
C30A C31A 1.469(9)
C31A C32A 1.390(10)
C31A C49A 1.430(12)
C32A C33A 1.388(9)
C33A C34A 1.382(11)
C33A C51A 1.527(12)
C34A C35A 1.443(9)
C35A C36A 1.374(10)
C35A C52A 1.472(10)
C36A C37A 1.383(10)
C37A C54A 1.476(9)
C37A C38A 1.488(10)
C38A C39A 1.443(10)
C39A C55A 1.409(11)
C39A C40A 1.555(12)
C40A C58A 1.383(12)
C40A C41A 1.437(10)
C41A C42A 1.473(10)
C42A C43A 1.425(10)
C43A C44A 1.410(9)
C43A C59A 1.422(10)
C44A C45A 1.390(10)
C45A C46A 1.390(11)
C46A C60A 1.420(14)
C46A C47A 1.504(11)
C47A C63A 1.364(12)
C47A C48A 1.364(12)
C48A C49A 1.509(11)
C49A C50A 1.454(10)
C50A C51A 1.367(9)
C50A C64A 1.414(11)
C51A C52A 1.398(11)
C52A C53A 1.405(10)
C53A C65A 1.455(9)
C53A C54A 1.457(12)
C54A C55A 1.452(11)
C55A C56A 1.409(10)
C56A C57A 1.469(12)
C56A C66A 1.479(12)
C57A C61A 1.396(14)
C57A C58A 1.486(12)
C58A C59A 1.421(11)
C59A C60A 1.531(14)
C60A C61A 1.451(10)
C61A C62A 1.410(13)
C62A C66A 1.434(10)
C62A C63A 1.567(15)
C63A C64A 1.443(10)
C64A C65A 1.448(11)
C65A C66A 1.445(11)
Sc1B C3B 2.199(6)
Sc1B C4B 2.215(6)
Sc1B C5B 2.218(5)
Sc1B C2B 2.224(6)
Sc1B C1B 2.239(5)
Sc1B C14B 2.326(6)
Sc1B C11B 2.379(6)
Sc1B C16B 2.399(5)
Sc1B C6B 2.456(6)
Sc1B C9B 2.464(5)
Sc1B C15B 2.526(5)
Sc1B C10B 2.602(6)
Sc2B C57B 2.204(6)
Sc2B C56B 2.205(6)
Sc2B C61B 2.217(6)
Sc2B C62B 2.223(6)
Sc2B C66B 2.246(6)
Sc2B C60B 2.321(6)
Sc2B C63B 2.361(6)
Sc2B C58B 2.387(6)
Sc2B C55B 2.461(6)
Sc2B C65B 2.478(6)
Sc2B C59B 2.525(6)
Sc2B C64B 2.596(5)
C1B C2B 1.428(11)
C1B C5B 1.440(9)
C1B C9B 1.468(9)
C2B C3B 1.417(9)
C2B C11B 1.430(9)
C3B C14B 1.442(10)
C3B C4B 1.501(11)
C4B C16B 1.446(9)
C4B C5B 1.456(9)
C5B C6B 1.422(10)
C6B C7B 1.441(9)
C6B C18B 1.466(9)
C7B C8B 1.401(10)
C7B C20B 1.459(10)
C8B C23B 1.418(9)
C8B C9B 1.433(10)
C9B C10B 1.465(10)
C10B C25B 1.400(8)
C10B C11B 1.431(9)
C11B C12B 1.430(9)
C12B C27B 1.393(9)
C12B C13B 1.540(10)
C13B C14B 1.406(10)
C13B C30B 1.410(8)
C14B C15B 1.437(10)
C15B C32B 1.429(9)
C15B C16B 1.460(10)
C16B C17B 1.431(10)
C17B C18B 1.454(9)
C17B C34B 1.457(9)
C18B C19B 1.402(9)
C19B C36B 1.444(8)
C19B C20B 1.484(9)
C20B C21B 1.414(9)
C21B C22B 1.378(9)
C21B C38B 1.402(10)
C22B C23B 1.437(9)
C22B C41B 1.478(9)
C23B C24B 1.436(8)
C24B C25B 1.426(8)
C24B C42B 1.448(8)
C25B C26B 1.445(8)
C26B C44B 1.406(9)
C26B C27B 1.518(10)
C27B C28B 1.431(8)
C28B C29B 1.402(9)
C28B C45B 1.405(9)
C29B C30B 1.433(9)
C29B C48B 1.436(9)
C30B C31B 1.448(9)
C31B C49B 1.416(9)
C31B C32B 1.470(10)
C32B C33B 1.426(9)
C33B C51B 1.425(9)
C33B C34B 1.440(9)
C34B C35B 1.392(10)
C35B C36B 1.424(9)
C35B C52B 1.445(8)
C36B C37B 1.446(10)
C37B C54B 1.396(9)
C37B C38B 1.431(10)
C38B C39B 1.494(11)
C39B C55B 1.436(10)
C39B C40B 1.442(11)
C40B C41B 1.401(10)
C40B C58B 1.462(10)
C41B C42B 1.397(10)
C42B C43B 1.442(9)
C43B C44B 1.418(9)
C43B C59B 1.448(10)
C44B C45B 1.457(8)
C45B C46B 1.458(9)
C46B C60B 1.444(9)
C46B C47B 1.488(9)
C47B C48B 1.424(11)
C47B C63B 1.467(10)
C48B C49B 1.430(10)
C49B C50B 1.390(9)
C50B C64B 1.418(8)
C50B C51B 1.480(10)
C51B C52B 1.456(10)
C52B C53B 1.386(10)
C53B C65B 1.427(10)
C53B C54B 1.451(9)
C54B C55B 1.411(11)
C55B C56B 1.488(11)
C56B C66B 1.394(11)
C56B C57B 1.462(12)
C57B C58B 1.452(10)
C57B C61B 1.518(11)
C58B C59B 1.445(11)
C59B C60B 1.480(10)
C60B C61B 1.385(10)
C61B C62B 1.454(10)
C62B C66B 1.432(10)
C62B C63B 1.431(11)
C63B C64B 1.477(9)
C64B C65B 1.401(9)
C65B C66B 1.465(10)
Sc1C C4C 2.213(7)
Sc1C C3C 2.213(6)
Sc1C C2C 2.218(6)
Sc1C C1C 2.223(6)
Sc1C C5C 2.225(7)
Sc1C C14C 2.348(7)
Sc1C C11C 2.353(6)
Sc1C C16C 2.422(6)
Sc1C C9C 2.423(6)
Sc1C C6C 2.456(7)
Sc1C C15C 2.550(6)
Sc1C C10C 2.564(6)
Sc2C C57C 2.208(6)
Sc2C C61C 2.212(6)
Sc2C C62C 2.212(6)
Sc2C C66C 2.223(6)
Sc2C C56C 2.227(6)
Sc2C C60C 2.348(6)
Sc2C C63C 2.355(5)
Sc2C C58C 2.432(6)
Sc2C C65C 2.439(5)
Sc2C C55C 2.470(6)
Sc2C C64C 2.570(5)
Sc2C C59C 2.575(6)
C1C C2C 1.444(11)
C1C C9C 1.444(9)
C1C C5C 1.469(10)
C2C C11C 1.428(11)
C2C C3C 1.468(10)
C3C C4C 1.433(14)
C3C C14C 1.447(11)
C4C C16C 1.455(9)
C4C C5C 1.455(12)
C5C C6C 1.411(12)
C6C C18C 1.447(10)
C6C C7C 1.461(12)
C7C C20C 1.432(10)
C7C C8C 1.452(9)
C8C C23C 1.420(9)
C8C C9C 1.428(9)
C9C C10C 1.448(10)
C10C C25C 1.435(9)
C10C C11C 1.448(9)
C11C C12C 1.451(10)
C12C C27C 1.413(12)
C12C C13C 1.488(10)
C13C C14C 1.418(13)
C13C C30C 1.422(10)
C14C C15C 1.470(11)
C15C C16C 1.437(13)
C15C C32C 1.447(9)
C16C C17C 1.415(12)
C17C C18C 1.429(12)
C17C C34C 1.441(9)
C18C C19C 1.444(12)
C19C C36C 1.432(9)
C19C C20C 1.435(11)
C20C C21C 1.416(12)
C21C C22C 1.418(11)
C21C C38C 1.446(9)
C22C C23C 1.428(9)
C22C C41C 1.444(10)
C23C C24C 1.440(10)
C24C C42C 1.422(10)
C24C C25C 1.425(10)
C25C C26C 1.426(9)
C26C C44C 1.422(11)
C26C C27C 1.442(11)
C27C C28C 1.449(10)
C28C C29C 1.405(11)
C28C C45C 1.427(13)
C29C C48C 1.417(10)
C29C C30C 1.426(13)
C30C C31C 1.436(11)
C31C C32C 1.437(12)
C31C C49C 1.439(10)
C32C C33C 1.415(11)
C33C C51C 1.435(9)
C33C C34C 1.458(12)
C34C C35C 1.444(11)
C35C C36C 1.410(12)
C35C C52C 1.441(9)
C36C C37C 1.413(12)
C37C C38C 1.415(11)
C37C C54C 1.449(9)
C38C C39C 1.412(11)
C39C C40C 1.434(11)
C39C C55C 1.469(9)
C40C C41C 1.431(10)
C40C C58C 1.432(11)
C41C C42C 1.417(11)
C42C C43C 1.441(10)
C43C C44C 1.405(12)
C43C C59C 1.433(11)
C44C C45C 1.461(10)
C45C C46C 1.414(11)
C46C C60C 1.456(12)
C46C C47C 1.489(10)
C47C C48C 1.413(11)
C47C C63C 1.450(9)
C48C C49C 1.453(11)
C49C C50C 1.415(9)
C50C C51C 1.409(10)
C50C C64C 1.437(8)
C51C C52C 1.422(10)
C52C C53C 1.413(9)
C53C C65C 1.443(8)
C53C C54C 1.445(9)
C54C C55C 1.431(10)
C55C C56C 1.426(10)
C56C C66C 1.448(9)
C56C C57C 1.455(11)
C57C C58C 1.451(10)
C57C C61C 1.462(11)
C58C C59C 1.449(12)
C59C C60C 1.451(10)
C60C C61C 1.424(11)
C61C C62C 1.450(9)
C62C C63C 1.443(9)
C62C C66C 1.446(10)
C63C C64C 1.453(8)
C64C C65C 1.441(8)
C65C C66C 1.449(8)
Sc1D C3D 2.210(6)
Sc1D C2D 2.217(6)
Sc1D C1D 2.220(6)
Sc1D C4D 2.223(6)
Sc1D C5D 2.224(6)
Sc1D C14D 2.346(6)
Sc1D C11D 2.357(6)
Sc1D C16D 2.427(5)
Sc1D C9D 2.429(6)
Sc1D C6D 2.471(6)
Sc1D C15D 2.557(5)
Sc1D C10D 2.565(6)
Sc2D C56D 2.209(6)
Sc2D C57D 2.212(6)
Sc2D C62D 2.213(6)
Sc2D C66D 2.223(6)
Sc2D C61D 2.234(6)
Sc2D C63D 2.358(6)
Sc2D C60D 2.361(6)
Sc2D C65D 2.427(6)
Sc2D C58D 2.435(5)
Sc2D C55D 2.458(6)
Sc2D C59D 2.572(5)
Sc2D C64D 2.574(6)
C1D C2D 1.444(12)
C1D C5D 1.450(11)
C1D C9D 1.457(9)
C2D C11D 1.431(11)
C2D C3D 1.446(9)
C3D C14D 1.411(10)
C3D C4D 1.447(11)
C4D C5D 1.461(9)
C4D C16D 1.464(8)
C5D C6D 1.428(11)
C6D C18D 1.454(10)
C6D C7D 1.468(9)
C7D C20D 1.435(10)
C7D C8D 1.440(10)
C8D C23D 1.437(9)
C8D C9D 1.447(11)
C9D C10D 1.423(11)
C10D C25D 1.444(10)
C10D C11D 1.463(9)
C11D C12D 1.457(11)
C12D C27D 1.422(11)
C12D C13D 1.492(9)
C13D C30D 1.393(10)
C13D C14D 1.470(10)
C14D C15D 1.460(8)
C15D C32D 1.429(8)
C15D C16D 1.440(8)
C16D C17D 1.422(8)
C17D C34D 1.432(8)
C17D C18D 1.434(8)
C18D C19D 1.421(9)
C19D C36D 1.412(10)
C19D C20D 1.442(9)
C20D C21D 1.430(8)
C21D C22D 1.414(8)
C21D C38D 1.415(9)
C22D C23D 1.430(9)
C22D C41D 1.447(8)
C23D C24D 1.438(9)
C24D C25D 1.420(9)
C24D C42D 1.443(8)
C25D C26D 1.408(10)
C26D C44D 1.440(10)
C26D C27D 1.450(9)
C27D C28D 1.399(11)
C28D C29D 1.415(9)
C28D C45D 1.419(10)
C29D C48D 1.423(11)
C29D C30D 1.442(9)
C30D C31D 1.460(9)
C31D C49D 1.414(9)
C31D C32D 1.428(8)
C32D C33D 1.423(8)
C33D C51D 1.434(8)
C33D C34D 1.442(8)
C34D C35D 1.434(8)
C35D C52D 1.430(9)
C35D C36D 1.434(9)
C36D C37D 1.453(9)
C37D C54D 1.416(11)
C37D C38D 1.448(9)
C38D C39D 1.441(9)
C39D C40D 1.441(8)
C39D C55D 1.447(10)
C40D C41D 1.417(8)
C40D C58D 1.439(8)
C41D C42D 1.441(8)
C42D C43D 1.420(8)
C43D C44D 1.406(8)
C43D C59D 1.430(9)
C44D C45D 1.464(9)
C45D C46D 1.407(11)
C46D C60D 1.451(9)
C46D C47D 1.484(9)
C47D C63D 1.437(11)
C47D C48D 1.437(10)
C48D C49D 1.451(9)
C49D C50D 1.399(10)
C50D C51D 1.426(9)
C50D C64D 1.436(9)
C51D C52D 1.420(10)
C52D C53D 1.424(9)
C53D C65D 1.422(10)
C53D C54D 1.446(11)
C54D C55D 1.456(10)
C55D C56D 1.433(11)
C56D C57D 1.438(9)
C56D C66D 1.452(11)
C57D C58D 1.459(9)
C57D C61D 1.486(10)
C58D C59D 1.445(8)
C59D C60D 1.473(8)
C60D C61D 1.417(11)
C61D C62D 1.450(9)
C62D C63D 1.426(10)
C62D C66D 1.480(12)
C63D C64D 1.462(10)
C64D C65D 1.453(11)
C65D C66D 1.461(9)
S1 C67 1.538(6)
S2 C67 1.556(6)
C68 C73 1.381(9)
C68 C69 1.398(9)
C68 C74 1.517(8)
C69 C70 1.372(11)
C69 H69 0.9500
C70 C71 1.421(10)
C70 C75 1.533(11)
C71 C72 1.389(11)
C71 H71 0.9500
C72 C73 1.386(10)
C72 H72 0.9500
C73 H73 0.9500
C74 H74A 0.9800
C74 H74B 0.9800
C74 H74C 0.9800
C75 H75A 0.9800
C75 H75B 0.9800
C75 H75C 0.9800
C76 C81 1.393(16)
C76 C77 1.412(15)
C76 C82 1.510(14)
C77 C78 1.379(17)
C77 H77 0.9500
C78 C79 1.348(17)
C78 C83 1.511(12)
C79 C80 1.41(2)
C79 H79 0.9500
C80 C81 1.424(19)
C80 H80 0.9500
C81 H81 0.9500
C82 H82A 0.9800
C82 H82B 0.9800
C82 H82C 0.9800
C83 H83A 0.9800
C83 H83B 0.9800
C83 H83C 0.9800
C84 C85 1.65(2)
C84 H84A 0.9800
C84 H84B 0.9800
C84 H84C 0.9800
C85 C86 1.513(11)
C85 H85A 0.9900
C85 H85B 0.9900
C86 C87 1.537(11)
C86 H86A 0.9900
C86 H86B 0.9900
C87 C88 1.509(13)
C87 H87A 0.9900
C87 H87B 0.9900
C88 C89 1.549(13)
C88 H88A 0.9900
C88 H88B 0.9900
C89 H89A 0.9800
C89 H89B 0.9800
C89 H89C 0.9800
Sc1A Sc2A 4.9013(14)
Sc1B Sc2B 4.9082(14)
Sc1C Sc2C 4.9017(16)
Sc1D Sc2D 4.8994(15)

loop_
_geom_torsion_atom_site_label_1
_geom_torsion_atom_site_label_2
_geom_torsion_atom_site_label_3
_geom_torsion_atom_site_label_4
_geom_torsion
C5A C1A C2A C11A 127.6(6)
C9A C1A C2A C11A -5.6(7)
Sc1A C1A C2A C11A 67.2(5)
C5A C1A C2A C3A -2.5(7)
C9A C1A C2A C3A -135.7(5)
Sc1A C1A C2A C3A -62.9(4)
C5A C1A C2A Sc1A 60.4(4)
C9A C1A C2A Sc1A -72.9(4)
C1A C2A C3A C4A 1.4(7)
C11A C2A C3A C4A -122.8(7)
Sc1A C2A C3A C4A -62.4(5)
C1A C2A C3A C14A 125.5(7)
C11A C2A C3A C14A 1.4(10)
Sc1A C2A C3A C14A 61.7(6)
C1A C2A C3A Sc1A 63.8(4)
C11A C2A C3A Sc1A -60.3(6)
C14A C3A C4A C5A -129.5(7)
C2A C3A C4A C5A 0.2(8)
Sc1A C3A C4A C5A -61.4(5)
C14A C3A C4A C16A 4.0(8)
C2A C3A C4A C16A 133.7(6)
Sc1A C3A C4A C16A 72.2(5)
C14A C3A C4A Sc1A -68.2(5)
C2A C3A C4A Sc1A 61.5(4)
C3A C4A C5A C6A 129.6(7)
C16A C4A C5A C6A 1.2(10)
Sc1A C4A C5A C6A 69.1(6)
C3A C4A C5A C1A -1.6(7)
C16A C4A C5A C1A -130.0(7)
Sc1A C4A C5A C1A -62.1(4)
C3A C4A C5A Sc1A 60.5(5)
C16A C4A C5A Sc1A -67.9(6)
C2A C1A C5A C4A 2.6(7)
C9A C1A C5A C4A 129.4(7)
Sc1A C1A C5A C4A 62.6(4)
C2A C1A C5A C6A -130.6(7)
C9A C1A C5A C6A -3.8(10)
Sc1A C1A C5A C6A -70.6(6)
C2A C1A C5A Sc1A -59.9(5)
C9A C1A C5A Sc1A 66.8(6)
C4A C5A C6A C7A -132.7(8)
C1A C5A C6A C7A -7.0(11)
Sc1A C5A C6A C7A -70.2(7)
C4A C5A C6A C18A 10.2(10)
C1A C5A C6A C18A 135.9(7)
Sc1A C5A C6A C18A 72.7(6)
C4A C5A C6A Sc1A -62.6(6)
C1A C5A C6A Sc1A 63.1(6)
C5A C6A C7A C20A 154.4(7)
C18A C6A C7A C20A 7.2(7)
Sc1A C6A C7A C20A 97.6(5)
C5A C6A C7A C8A 11.4(10)
C18A C6A C7A C8A -135.8(6)
Sc1A C6A C7A C8A -45.4(6)
C20A C7A C8A C23A 3.5(10)
C6A C7A C8A C23A 142.6(6)
C20A C7A C8A C9A -143.3(7)
C6A C7A C8A C9A -4.2(9)
C20A C7A C8A Sc1A -99.4(6)
C6A C7A C8A Sc1A 39.7(5)
C23A C8A C9A C1A -152.8(6)
C7A C8A C9A C1A -6.4(9)
Sc1A C8A C9A C1A -59.1(5)
C23A C8A C9A C10A -15.9(9)
C7A C8A C9A C10A 130.4(6)
Sc1A C8A C9A C10A 77.7(5)
C23A C8A C9A Sc1A -93.6(6)
C7A C8A C9A Sc1A 52.7(6)
C2A C1A C9A C8A 140.9(6)
C5A C1A C9A C8A 10.8(10)
Sc1A C1A C9A C8A 73.7(6)
C2A C1A C9A C10A 1.2(7)
C5A C1A C9A C10A -129.0(7)
Sc1A C1A C9A C10A -66.0(4)
C2A C1A C9A Sc1A 67.2(4)
C5A C1A C9A Sc1A -62.9(6)
C8A C9A C10A C25A 9.3(9)
C1A C9A C10A C25A 152.5(6)
Sc1A C9A C10A C25A 95.9(6)
C8A C9A C10A C11A -139.8(6)
C1A C9A C10A C11A 3.4(6)
Sc1A C9A C10A C11A -53.1(4)
C8A C9A C10A Sc1A -86.6(5)
C1A C9A C10A Sc1A 56.6(4)
C1A C2A C11A C12A -132.8(6)
C3A C2A C11A C12A -12.6(9)
Sc1A C2A C11A C12A -69.3(5)
C1A C2A C11A C10A 8.2(8)
C3A C2A C11A C10A 128.4(7)
Sc1A C2A C11A C10A 71.7(4)
C1A C2A C11A Sc1A -63.5(5)
C3A C2A C11A Sc1A 56.8(5)
C25A C10A C11A C2A -157.3(5)
C9A C10A C11A C2A -6.9(6)
Sc1A C10A C11A C2A -61.7(4)
C25A C10A C11A C12A -15.7(8)
C9A C10A C11A C12A 134.7(6)
Sc1A C10A C11A C12A 79.9(5)
C25A C10A C11A Sc1A -95.6(5)
C9A C10A C11A Sc1A 54.8(4)
C2A C11A C12A C27A 158.3(5)
C10A C11A C12A C27A 20.6(8)
Sc1A C11A C12A C27A 98.7(5)
C2A C11A C12A C13A 12.3(8)
C10A C11A C12A C13A -125.4(6)
Sc1A C11A C12A C13A -47.2(5)
C2A C11A C12A Sc1A 59.6(4)
C10A C11A C12A Sc1A -78.2(5)
C27A C12A C13A C14A -148.1(6)
C11A C12A C13A C14A -1.0(9)
Sc1A C12A C13A C14A -43.8(5)
C27A C12A C13A C30A 0.4(7)
C11A C12A C13A C30A 147.5(5)
Sc1A C12A C13A C30A 104.7(5)
C27A C12A C13A Sc1A -104.3(4)
C11A C12A C13A Sc1A 42.8(5)
C30A C13A C14A C3A -158.1(6)
C12A C13A C14A C3A -10.4(10)
Sc1A C13A C14A C3A -59.1(6)
C30A C13A C14A C15A -22.1(9)
C12A C13A C14A C15A 125.6(8)
Sc1A C13A C14A C15A 76.9(6)
C30A C13A C14A Sc1A -99.0(5)
C12A C13A C14A Sc1A 48.7(6)
C4A C3A C14A C13A 133.7(7)
C2A C3A C14A C13A 10.3(10)
Sc1A C3A C14A C13A 68.7(6)
C4A C3A C14A C15A -8.2(8)
C2A C3A C14A C15A -131.6(7)
Sc1A C3A C14A C15A -73.1(5)
C4A C3A C14A Sc1A 64.9(5)
C2A C3A C14A Sc1A -58.4(5)
C13A C14A C15A C16A -132.3(8)
C3A C14A C15A C16A 9.9(8)
Sc1A C14A C15A C16A -52.9(5)
C13A C14A C15A C32A 16.0(10)
C3A C14A C15A C32A 158.2(6)
Sc1A C14A C15A C32A 95.4(6)
C13A C14A C15A Sc1A -79.4(6)
C3A C14A C15A Sc1A 62.7(4)
C14A C15A C16A C17A 133.0(7)
C32A C15A C16A C17A -15.5(10)
Sc1A C15A C16A C17A 82.8(6)
C14A C15A C16A C4A -7.4(7)
C32A C15A C16A C4A -155.9(6)
Sc1A C15A C16A C4A -57.7(4)
C14A C15A C16A Sc1A 50.2(5)
C32A C15A C16A Sc1A -98.2(5)
C3A C4A C16A C15A 2.1(8)
C5A C4A C16A C15A 131.7(7)
Sc1A C4A C16A C15A 68.0(5)
C3A C4A C16A C17A -139.1(7)
C5A C4A C16A C17A -9.5(10)
Sc1A C4A C16A C17A -73.2(6)
C3A C4A C16A Sc1A -65.9(5)
C5A C4A C16A Sc1A 63.7(6)
C15A C16A C17A C18A -128.3(8)
C4A C16A C17A C18A 6.2(9)
Sc1A C16A C17A C18A -52.3(6)
C15A C16A C17A C34A 21.9(9)
C4A C16A C17A C34A 156.4(6)
Sc1A C16A C17A C34A 97.9(5)
C15A C16A C17A Sc1A -76.0(6)
C4A C16A C17A Sc1A 58.5(5)
C16A C17A C18A C6A 5.1(9)
C34A C17A C18A C6A -144.3(6)
Sc1A C17A C18A C6A -39.0(5)
C16A C17A C18A C19A 141.4(6)
C34A C17A C18A C19A -8.0(9)
Sc1A C17A C18A C19A 97.3(5)
C5A C6A C18A C17A -13.6(9)
C7A C6A C18A C17A 135.4(6)
Sc1A C6A C18A C17A 44.6(6)
C5A C6A C18A C19A -155.9(6)
C7A C6A C18A C19A -7.0(6)
Sc1A C6A C18A C19A -97.8(4)
C17A C18A C19A C20A -136.8(6)
C6A C18A C19A C20A 4.5(6)
C17A C18A C19A C36A 12.1(8)
C6A C18A C19A C36A 153.4(5)
C6A C7A C20A C19A -4.5(7)
C8A C7A C20A C19A 138.1(7)
C6A C7A C20A C21A -151.1(6)
C8A C7A C20A C21A -8.6(10)
C36A C19A C20A C7A -145.4(6)
C18A C19A C20A C7A -0.1(7)
C36A C19A C20A C21A 4.1(9)
C18A C19A C20A C21A 149.3(5)
C7A C20A C21A C38A 153.5(6)
C19A C20A C21A C38A 8.4(8)
C7A C20A C21A C22A 3.0(9)
C19A C20A C21A C22A -142.0(6)
C38A C21A C22A C41A -6.0(8)
C20A C21A C22A C41A 144.5(6)
C38A C21A C22A C23A -143.4(6)
C20A C21A C22A C23A 7.1(8)
C9A C8A C23A C24A 7.6(9)
C7A C8A C23A C24A -138.6(6)
Sc1A C8A C23A C24A -54.9(6)
C9A C8A C23A C22A 153.0(6)
C7A C8A C23A C22A 6.7(9)
Sc1A C8A C23A C22A 90.5(6)
C41A C22A C23A C8A -153.6(6)
C21A C22A C23A C8A -12.4(9)
C41A C22A C23A C24A -2.9(6)
C21A C22A C23A C24A 138.3(6)
C8A C23A C24A C42A 151.3(6)
C22A C23A C24A C42A 0.9(6)
C8A C23A C24A C25A 9.5(9)
C22A C23A C24A C25A -140.9(6)
C11A C10A C25A C26A -1.6(8)
C9A C10A C25A C26A -145.7(6)
Sc1A C10A C25A C26A -71.8(5)
C11A C10A C25A C24A 150.7(6)
C9A C10A C25A C24A 6.6(9)
Sc1A C10A C25A C24A 80.5(6)
C42A C24A C25A C26A -2.9(9)
C23A C24A C25A C26A 135.7(6)
C42A C24A C25A C10A -154.1(6)
C23A C24A C25A C10A -15.6(8)
C10A C25A C26A C44A 152.8(5)
C24A C25A C26A C44A 2.8(8)
C10A C25A C26A C27A 13.3(8)
C24A C25A C26A C27A -136.8(6)
C11A C12A C27A C28A -152.9(6)
C13A C12A C27A C28A -5.4(8)
Sc1A C12A C27A C28A -84.8(6)
C11A C12A C27A C26A -9.3(7)
C13A C12A C27A C26A 138.3(5)
Sc1A C12A C27A C26A 58.8(6)
C25A C26A C27A C28A 142.4(5)
C44A C26A C27A C28A -1.7(6)
C25A C26A C27A C12A -7.9(7)
C44A C26A C27A C12A -152.0(5)
C12A C27A C28A C29A 5.8(9)
C26A C27A C28A C29A -142.1(6)
C12A C27A C28A C45A 150.3(6)
C26A C27A C28A C45A 2.4(6)
C27A C28A C29A C30A -0.6(9)
C45A C28A C29A C30A -141.9(6)
C27A C28A C29A C48A 142.9(6)
C45A C28A C29A C48A 1.6(8)
C28A C29A C30A C31A 140.4(6)
C48A C29A C30A C31A -4.9(7)
C28A C29A C30A C13A -4.2(9)
C48A C29A C30A C13A -149.4(6)
C14A C13A C30A C29A 153.0(6)
C12A C13A C30A C29A 4.2(8)
Sc1A C13A C30A C29A 84.8(6)
C14A C13A C30A C31A 10.7(8)
C12A C13A C30A C31A -138.2(6)
Sc1A C13A C30A C31A -57.5(6)
C29A C30A C31A C32A -138.8(7)
C13A C30A C31A C32A 8.1(9)
C29A C30A C31A C49A 4.0(7)
C13A C30A C31A C49A 150.9(6)
C49A C31A C32A C33A -6.7(10)
C30A C31A C32A C33A 132.1(8)
C49A C31A C32A C15A -152.7(6)
C30A C31A C32A C15A -14.0(9)
C16A C15A C32A C33A -3.0(8)
C14A C15A C32A C33A -148.7(6)
Sc1A C15A C32A C33A -78.7(6)
C16A C15A C32A C31A 147.8(6)
C14A C15A C32A C31A 2.1(8)
Sc1A C15A C32A C31A 72.1(6)
C31A C32A C33A C34A -131.2(9)
C15A C32A C33A C34A 15.4(9)
C31A C32A C33A C51A 7.6(10)
C15A C32A C33A C51A 154.3(5)
C32A C33A C34A C35A 136.7(7)
C51A C33A C34A C35A -4.9(7)
C32A C33A C34A C17A -9.1(10)
C51A C33A C34A C17A -150.8(6)
C18A C17A C34A C33A 140.5(6)
C16A C17A C34A C33A -10.2(9)
Sc1A C17A C34A C33A 54.1(7)
C18A C17A C34A C35A -2.6(8)
C16A C17A C34A C35A -153.3(6)
Sc1A C17A C34A C35A -89.0(6)
C33A C34A C35A C36A -136.5(6)
C17A C34A C35A C36A 9.6(9)
C33A C34A C35A C52A 7.4(7)
C17A C34A C35A C52A 153.5(5)
C34A C35A C36A C37A 143.6(6)
C52A C35A C36A C37A 4.7(8)
C34A C35A C36A C19A -5.3(8)
C52A C35A C36A C19A -144.3(5)
C20A C19A C36A C35A 137.0(7)
C18A C19A C36A C35A -5.2(8)
C20A C19A C36A C37A -13.5(8)
C18A C19A C36A C37A -155.7(5)
C35A C36A C37A C54A 4.4(8)
C19A C36A C37A C54A 154.8(5)
C35A C36A C37A C38A -139.6(6)
C19A C36A C37A C38A 10.8(8)
C22A C21A C38A C39A -3.0(9)
C20A C21A C38A C39A -152.4(6)
C22A C21A C38A C37A 138.7(6)
C20A C21A C38A C37A -10.6(8)
C36A C37A C38A C21A 0.5(8)
C54A C37A C38A C21A -147.1(6)
C36A C37A C38A C39A 149.6(5)
C54A C37A C38A C39A 2.0(6)
C21A C38A C39A C55A 149.9(6)
C37A C38A C39A C55A 3.3(6)
C21A C38A C39A C40A 8.3(8)
C37A C38A C39A C40A -138.3(5)
C21A C38A C39A Sc2A 86.7(6)
C37A C38A C39A Sc2A -60.0(5)
C55A C39A C40A C58A 8.0(9)
C38A C39A C40A C58A 146.1(6)
Sc2A C39A C40A C58A 45.9(5)
C55A C39A C40A C41A -142.9(6)
C38A C39A C40A C41A -4.8(8)
Sc2A C39A C40A C41A -105.0(5)
C55A C39A C40A Sc2A -37.9(5)
C38A C39A C40A Sc2A 100.2(5)
C21A C22A C41A C40A 9.6(9)
C23A C22A C41A C40A 151.2(6)
C21A C22A C41A C42A -137.8(6)
C23A C22A C41A C42A 3.8(7)
C58A C40A C41A C22A -152.1(7)
C39A C40A C41A C22A -3.7(9)
Sc2A C40A C41A C22A -84.8(7)
C58A C40A C41A C42A -6.3(9)
C39A C40A C41A C42A 142.1(6)
Sc2A C40A C41A C42A 61.0(6)
C25A C24A C42A C43A -0.7(8)
C23A C24A C42A C43A -143.2(6)
C25A C24A C42A C41A 143.8(6)
C23A C24A C42A C41A 1.3(6)
C22A C41A C42A C24A -3.2(7)
C40A C41A C42A C24A -154.6(5)
C22A C41A C42A C43A 139.5(6)
C40A C41A C42A C43A -12.0(8)
C24A C42A C43A C44A 4.6(9)
C41A C42A C43A C44A -133.5(6)
C24A C42A C43A C59A 154.8(6)
C41A C42A C43A C59A 16.7(8)
C59A C43A C44A C45A -14.0(8)
C42A C43A C44A C45A 134.7(6)
C59A C43A C44A C26A -153.3(5)
C42A C43A C44A C26A -4.7(8)
C25A C26A C44A C45A -143.3(6)
C27A C26A C44A C45A 0.4(6)
C25A C26A C44A C43A 0.9(8)
C27A C26A C44A C43A 144.6(5)
C43A C44A C45A C46A 8.1(9)
C26A C44A C45A C46A 149.9(5)
C43A C44A C45A C28A -140.8(6)
C26A C44A C45A C28A 1.1(6)
C29A C28A C45A C46A -6.6(9)
C27A C28A C45A C46A -150.9(6)
C29A C28A C45A C44A 142.0(6)
C27A C28A C45A C44A -2.2(6)
C44A C45A C46A C60A 10.6(8)
C28A C45A C46A C60A 154.5(6)
C44A C45A C46A C47A -137.6(6)
C28A C45A C46A C47A 6.3(9)
C44A C45A C46A Sc2A -55.9(7)
C28A C45A C46A Sc2A 88.0(7)
C45A C46A C47A C63A 148.5(7)
C60A C46A C47A C63A 0.1(9)
Sc2A C46A C47A C63A 43.7(5)
C45A C46A C47A C48A -1.3(9)
C60A C46A C47A C48A -149.6(6)
Sc2A C46A C47A C48A -106.1(5)
C45A C46A C47A Sc2A 104.8(5)
C60A C46A C47A Sc2A -43.6(5)
C63A C47A C48A C29A -155.0(6)
C46A C47A C48A C29A -3.7(9)
Sc2A C47A C48A C29A -86.2(7)
C63A C47A C48A C49A -14.5(9)
C46A C47A C48A C49A 136.8(6)
Sc2A C47A C48A C49A 54.3(7)
C28A C29A C48A C47A 3.6(9)
C30A C29A C48A C47A 150.5(6)
C28A C29A C48A C49A -143.4(6)
C30A C29A C48A C49A 3.5(7)
C32A C31A C49A C50A 0.5(9)
C30A C31A C49A C50A -145.8(6)
C32A C31A C49A C48A 144.6(6)
C30A C31A C49A C48A -1.7(7)
C47A C48A C49A C31A -149.1(6)
C29A C48A C49A C31A -0.9(7)
C47A C48A C49A C50A -5.0(9)
C29A C48A C49A C50A 143.2(6)
C31A C49A C50A C51A 4.0(9)
C48A C49A C50A C51A -137.0(7)
C31A C49A C50A C64A 155.7(6)
C48A C49A C50A C64A 14.7(8)
C64A C50A C51A C52A -14.2(9)
C49A C50A C51A C52A 135.0(7)
C64A C50A C51A C33A -152.0(6)
C49A C50A C51A C33A -2.9(9)
C34A C33A C51A C50A 144.0(6)
C32A C33A C51A C50A -2.6(9)
C34A C33A C51A C52A 0.4(6)
C32A C33A C51A C52A -146.3(6)
C50A C51A C52A C53A 10.5(9)
C33A C51A C52A C53A 152.8(5)
C50A C51A C52A C35A -138.1(6)
C33A C51A C52A C35A 4.2(6)
C36A C35A C52A C51A 138.0(6)
C34A C35A C52A C51A -7.1(6)
C36A C35A C52A C53A -9.1(8)
C34A C35A C52A C53A -154.1(5)
C51A C52A C53A C65A 5.3(8)
C35A C52A C53A C65A 149.4(6)
C51A C52A C53A C54A -140.6(6)
C35A C52A C53A C54A 3.6(8)
C51A C52A C53A Sc2A -60.2(7)
C35A C52A C53A Sc2A 84.0(6)
C52A C53A C54A C55A 144.4(5)
C65A C53A C54A C55A -2.1(8)
Sc2A C53A C54A C55A 40.2(4)
C52A C53A C54A C37A 5.5(7)
C65A C53A C54A C37A -141.0(6)
Sc2A C53A C54A C37A -98.7(5)
C52A C53A C54A Sc2A 104.3(4)
C65A C53A C54A Sc2A -42.3(4)
C36A C37A C54A C55A -154.4(5)
C38A C37A C54A C55A -6.3(6)
C36A C37A C54A C53A -9.9(8)
C38A C37A C54A C53A 138.2(5)
C36A C37A C54A Sc2A -92.2(6)
C38A C37A C54A Sc2A 55.9(5)
C38A C39A C55A C56A -155.1(6)
C40A C39A C55A C56A -16.1(9)
Sc2A C39A C55A C56A -59.0(5)
C38A C39A C55A C54A -7.4(7)
C40A C39A C55A C54A 131.6(6)
Sc2A C39A C55A C54A 88.7(4)
C38A C39A C55A Sc2A -96.1(5)
C40A C39A C55A Sc2A 42.9(6)
C53A C54A C55A C39A -135.9(6)
C37A C54A C55A C39A 8.3(7)
Sc2A C54A C55A C39A -89.5(4)
C53A C54A C55A C56A 12.0(8)
C37A C54A C55A C56A 156.2(6)
Sc2A C54A C55A C56A 58.5(5)
C53A C54A C55A Sc2A -46.5(5)
C37A C54A C55A Sc2A 97.7(4)
C39A C55A C56A C57A 10.4(10)
C54A C55A C56A C57A -133.2(7)
Sc2A C55A C56A C57A -61.9(6)
C39A C55A C56A C66A 135.8(7)
C54A C55A C56A C66A -7.8(9)
Sc2A C55A C56A C66A 63.5(5)
C39A C55A C56A Sc2A 72.3(6)
C54A C55A C56A Sc2A -71.3(5)
C55A C56A C57A C61A 128.9(7)
C66A C56A C57A C61A -2.1(7)
Sc2A C56A C57A C61A 61.6(5)
C55A C56A C57A C58A 2.7(11)
C66A C56A C57A C58A -128.4(8)
Sc2A C56A C57A C58A -64.6(7)
C55A C56A C57A Sc2A 67.3(6)
C66A C56A C57A Sc2A -63.7(4)
C41A C40A C58A C59A 16.6(10)
C39A C40A C58A C59A -131.3(7)
Sc2A C40A C58A C59A -78.9(6)
C41A C40A C58A C57A 152.9(7)
C39A C40A C58A C57A 5.0(10)
Sc2A C40A C58A C57A 57.4(6)
C41A C40A C58A Sc2A 95.5(6)
C39A C40A C58A Sc2A -52.4(5)
C61A C57A C58A C40A -138.7(8)
C56A C57A C58A C40A -10.5(12)
Sc2A C57A C58A C40A -70.5(7)
C61A C57A C58A C59A -0.3(8)
C56A C57A C58A C59A 128.0(8)
Sc2A C57A C58A C59A 68.0(5)
C61A C57A C58A Sc2A -68.3(5)
C56A C57A C58A Sc2A 60.0(6)
C40A C58A C59A C43A -11.0(11)
C57A C58A C59A C43A -152.9(7)
Sc2A C58A C59A C43A -95.7(7)
C40A C58A C59A C60A 137.0(7)
C57A C58A C59A C60A -4.8(7)
Sc2A C58A C59A C60A 52.4(5)
C40A C58A C59A Sc2A 84.6(6)
C57A C58A C59A Sc2A -57.3(5)
C44A C43A C59A C58A 147.0(7)
C42A C43A C59A C58A -5.0(10)
C44A C43A C59A C60A 1.8(8)
C42A C43A C59A C60A -150.2(6)
C44A C43A C59A Sc2A 72.4(6)
C42A C43A C59A Sc2A -79.6(6)
C45A C46A C60A C61A -158.2(6)
C47A C46A C60A C61A -9.7(10)
Sc2A C46A C60A C61A -59.1(6)
C45A C46A C60A C59A -22.0(9)
C47A C46A C60A C59A 126.5(7)
Sc2A C46A C60A C59A 77.0(5)
C45A C46A C60A Sc2A -99.0(5)
C47A C46A C60A Sc2A 49.4(5)
C58A C59A C60A C46A -135.8(6)
C43A C59A C60A C46A 16.0(9)
Sc2A C59A C60A C46A -82.2(6)
C58A C59A C60A C61A 8.0(7)
C43A C59A C60A C61A 159.8(6)
Sc2A C59A C60A C61A 61.7(4)
C58A C59A C60A Sc2A -53.7(5)
C43A C59A C60A Sc2A 98.2(5)
C56A C57A C61A C62A 2.3(7)
C58A C57A C61A C62A 135.1(6)
Sc2A C57A C61A C62A 62.3(5)
C56A C57A C61A C60A -127.1(7)
C58A C57A C61A C60A 5.7(9)
Sc2A C57A C61A C60A -67.0(6)
C56A C57A C61A Sc2A -60.0(5)
C58A C57A C61A Sc2A 72.8(5)
C46A C60A C61A C57A 132.4(8)
C59A C60A C61A C57A -8.5(8)
Sc2A C60A C61A C57A 62.6(5)
C46A C60A C61A C62A 9.5(11)
C59A C60A C61A C62A -131.5(8)
Sc2A C60A C61A C62A -60.3(6)
C46A C60A C61A Sc2A 69.8(7)
C59A C60A C61A Sc2A -71.2(5)
C57A C61A C62A C66A -1.5(7)
C60A C61A C62A C66A 124.1(8)
Sc2A C61A C62A C66A 60.4(4)
C57A C61A C62A C63A -125.7(7)
C60A C61A C62A C63A -0.1(10)
Sc2A C61A C62A C63A -63.8(6)
C57A C61A C62A Sc2A -61.8(5)
C60A C61A C62A Sc2A 63.7(6)
C48A C47A C63A C64A 22.6(11)
C46A C47A C63A C64A -127.4(9)
Sc2A C47A C63A C64A -78.9(6)
C48A C47A C63A C62A 158.6(6)
C46A C47A C63A C62A 8.6(9)
Sc2A C47A C63A C62A 57.1(5)
C48A C47A C63A Sc2A 101.5(6)
C46A C47A C63A Sc2A -48.5(6)
C61A C62A C63A C47A -8.8(10)
C66A C62A C63A C47A -135.7(6)
Sc2A C62A C63A C47A -69.8(6)
C61A C62A C63A C64A 132.4(7)
C66A C62A C63A C64A 5.5(8)
Sc2A C62A C63A C64A 71.3(5)
C61A C62A C63A Sc2A 61.0(6)
C66A C62A C63A Sc2A -65.9(5)
C51A C50A C64A C63A 145.0(7)
C49A C50A C64A C63A -7.1(9)
C51A C50A C64A C65A 1.7(8)
C49A C50A C64A C65A -150.4(6)
C51A C50A C64A Sc2A 73.1(6)
C49A C50A C64A Sc2A -79.0(5)
C47A C63A C64A C50A -12.4(12)
C62A C63A C64A C50A -153.2(7)
Sc2A C63A C64A C50A -94.4(7)
C47A C63A C64A C65A 134.2(8)
C62A C63A C64A C65A -6.7(7)
Sc2A C63A C64A C65A 52.2(5)
C47A C63A C64A Sc2A 82.1(7)
C62A C63A C64A Sc2A -58.8(5)
C50A C64A C65A C66A 155.3(6)
C63A C64A C65A C66A 5.7(7)
Sc2A C64A C65A C66A 57.6(4)
C50A C64A C65A C53A 13.4(9)
C63A C64A C65A C53A -136.2(6)
Sc2A C64A C65A C53A -84.3(5)
C50A C64A C65A Sc2A 97.7(5)
C63A C64A C65A Sc2A -51.9(4)
C52A C53A C65A C66A -155.9(6)
C54A C53A C65A C66A -11.0(8)
Sc2A C53A C65A C66A -59.4(4)
C52A C53A C65A C64A -16.9(9)
C54A C53A C65A C64A 128.1(6)
Sc2A C53A C65A C64A 79.6(5)
C52A C53A C65A Sc2A -96.5(5)
C54A C53A C65A Sc2A 48.4(5)
C61A C62A C66A C65A -133.3(6)
C63A C62A C66A C65A -2.1(8)
Sc2A C62A C66A C65A -72.4(5)
C61A C62A C66A C56A 0.2(7)
C63A C62A C66A C56A 131.4(6)
Sc2A C62A C66A C56A 61.1(4)
C61A C62A C66A Sc2A -60.9(5)
C63A C62A C66A Sc2A 70.3(4)
C64A C65A C66A C62A -2.1(7)
C53A C65A C66A C62A 139.5(6)
Sc2A C65A C66A C62A 66.2(5)
C64A C65A C66A C56A -126.2(7)
C53A C65A C66A C56A 15.4(9)
Sc2A C65A C66A C56A -57.9(6)
C64A C65A C66A Sc2A -68.3(5)
C53A C65A C66A Sc2A 73.3(5)
C55A C56A C66A C62A -130.9(6)
C57A C56A C66A C62A 1.1(6)
Sc2A C56A C66A C62A -62.1(4)
C55A C56A C66A C65A -5.8(10)
C57A C56A C66A C65A 126.2(6)
Sc2A C56A C66A C65A 63.0(6)
C55A C56A C66A Sc2A -68.8(5)
C57A C56A C66A Sc2A 63.2(4)
C5B C1B C2B C3B -0.9(6)
C9B C1B C2B C3B -133.7(5)
Sc1B C1B C2B C3B -61.0(4)
C5B C1B C2B C11B 129.8(5)
C9B C1B C2B C11B -3.0(6)
Sc1B C1B C2B C11B 69.7(4)
C5B C1B C2B Sc1B 60.1(4)
C9B C1B C2B Sc1B -72.7(4)
C1B C2B C3B C14B 123.0(7)
C11B C2B C3B C14B -2.4(10)
Sc1B C2B C3B C14B 61.0(6)
C1B C2B C3B C4B -0.1(6)
C11B C2B C3B C4B -125.4(6)
Sc1B C2B C3B C4B -62.0(4)
C1B C2B C3B Sc1B 62.0(4)
C11B C2B C3B Sc1B -63.4(5)
C2B C3B C4B C16B 133.1(5)
C14B C3B C4B C16B 1.6(7)
Sc1B C3B C4B C16B 70.1(4)
C2B C3B C4B C5B 1.0(6)
C14B C3B C4B C5B -130.6(5)
Sc1B C3B C4B C5B -62.1(4)
C2B C3B C4B Sc1B 63.0(4)
C14B C3B C4B Sc1B -68.5(4)
C2B C1B C5B C6B -131.5(5)
C9B C1B C5B C6B -5.8(8)
Sc1B C1B C5B C6B -71.2(4)
C2B C1B C5B C4B 1.5(6)
C9B C1B C5B C4B 127.3(6)
Sc1B C1B C5B C4B 61.9(4)
C2B C1B C5B Sc1B -60.3(4)
C9B C1B C5B Sc1B 65.4(5)
C16B C4B C5B C6B 6.7(9)
C3B C4B C5B C6B 130.7(6)
Sc1B C4B C5B C6B 69.6(5)
C16B C4B C5B C1B -125.5(7)
C3B C4B C5B C1B -1.5(6)
Sc1B C4B C5B C1B -62.7(4)
C16B C4B C5B Sc1B -62.8(6)
C3B C4B C5B Sc1B 61.2(4)
C1B C5B C6B C7B -5.7(8)
C4B C5B C6B C7B -134.5(6)
Sc1B C5B C6B C7B -71.2(5)
C1B C5B C6B C18B 136.1(6)
C4B C5B C6B C18B 7.4(8)
Sc1B C5B C6B C18B 70.7(5)
C1B C5B C6B Sc1B 65.4(4)
C4B C5B C6B Sc1B -63.3(5)
C5B C6B C7B C8B 10.9(8)
C18B C6B C7B C8B -135.3(6)
Sc1B C6B C7B C8B -46.8(5)
C5B C6B C7B C20B 154.8(5)
C18B C6B C7B C20B 8.6(7)
Sc1B C6B C7B C20B 97.0(4)
C5B C6B C7B Sc1B 57.8(5)
C18B C6B C7B Sc1B -88.4(4)
C6B C7B C8B C23B 144.0(5)
C20B C7B C8B C23B 4.5(8)
Sc1B C7B C8B C23B 103.7(5)
C6B C7B C8B C9B -3.6(8)
C20B C7B C8B C9B -143.1(6)
Sc1B C7B C8B C9B -43.9(4)
C6B C7B C8B Sc1B 40.3(5)
C20B C7B C8B Sc1B -99.2(5)
C7B C8B C9B C1B -7.8(8)
C23B C8B C9B C1B -155.8(5)
Sc1B C8B C9B C1B -59.0(4)
C7B C8B C9B C10B 128.1(6)
C23B C8B C9B C10B -19.9(7)
Sc1B C8B C9B C10B 76.8(5)
C7B C8B C9B Sc1B 51.2(5)
C23B C8B C9B Sc1B -96.7(4)
C2B C1B C9B C8B 139.3(5)
C5B C1B C9B C8B 12.9(9)
Sc1B C1B C9B C8B 73.2(5)
C2B C1B C9B C10B -1.8(6)
C5B C1B C9B C10B -128.2(6)
Sc1B C1B C9B C10B -67.9(4)
C2B C1B C9B Sc1B 66.1(4)
C5B C1B C9B Sc1B -60.3(5)
C8B C9B C10B C25B 15.3(8)
C1B C9B C10B C25B 156.9(5)
Sc1B C9B C10B C25B 99.0(5)
C8B C9B C10B C11B -135.7(5)
C1B C9B C10B C11B 5.9(6)
Sc1B C9B C10B C11B -52.0(4)
C8B C9B C10B Sc1B -83.7(5)
C1B C9B C10B Sc1B 57.9(3)
C25B C10B C11B C12B -13.9(9)
C9B C10B C11B C12B 134.9(6)
Sc1B C10B C11B C12B 81.0(5)
C25B C10B C11B C2B -156.6(5)
C9B C10B C11B C2B -7.8(6)
Sc1B C10B C11B C2B -61.7(4)
C25B C10B C11B Sc1B -95.0(5)
C9B C10B C11B Sc1B 53.9(4)
C3B C2B C11B C10B 131.9(6)
C1B C2B C11B C10B 6.7(6)
Sc1B C2B C11B C10B 72.5(4)
C3B C2B C11B C12B -7.9(9)
C1B C2B C11B C12B -133.1(6)
Sc1B C2B C11B C12B -67.4(6)
C3B C2B C11B Sc1B 59.5(5)
C1B C2B C11B Sc1B -65.7(4)
C10B C11B C12B C27B 22.0(8)
C2B C11B C12B C27B 158.8(6)
Sc1B C11B C12B C27B 100.9(5)
C10B C11B C12B C13B -127.7(6)
C2B C11B C12B C13B 9.1(8)
Sc1B C11B C12B C13B -48.8(5)
C10B C11B C12B Sc1B -78.9(5)
C2B C11B C12B Sc1B 57.8(5)
C27B C12B C13B C14B -151.0(6)
C11B C12B C13B C14B -0.2(8)
Sc1B C12B C13B C14B -44.5(4)
C27B C12B C13B C30B -0.5(8)
C11B C12B C13B C30B 150.4(5)
Sc1B C12B C13B C30B 106.0(5)
C27B C12B C13B Sc1B -106.5(5)
C11B C12B C13B Sc1B 44.4(5)
C30B C13B C14B C15B -21.6(8)
C12B C13B C14B C15B 128.0(6)
Sc1B C13B C14B C15B 77.6(5)
C30B C13B C14B C3B -159.4(6)
C12B C13B C14B C3B -9.7(8)
Sc1B C13B C14B C3B -60.1(5)
C30B C13B C14B Sc1B -99.3(5)
C12B C13B C14B Sc1B 50.4(5)
C2B C3B C14B C13B 11.4(9)
C4B C3B C14B C13B 135.2(6)
Sc1B C3B C14B C13B 70.5(5)
C2B C3B C14B C15B -129.6(7)
C4B C3B C14B C15B -5.8(6)
Sc1B C3B C14B C15B -70.5(4)
C2B C3B C14B Sc1B -59.1(6)
C4B C3B C14B Sc1B 64.7(4)
C13B C14B C15B C32B 13.9(8)
C3B C14B C15B C32B 156.6(5)
Sc1B C14B C15B C32B 95.3(5)
C13B C14B C15B C16B -134.8(6)
C3B C14B C15B C16B 7.9(6)
Sc1B C14B C15B C16B -53.4(4)
C13B C14B C15B Sc1B -81.4(5)
C3B C14B C15B Sc1B 61.3(4)
C5B C4B C16B C17B -15.2(9)
C3B C4B C16B C17B -138.0(6)
Sc1B C4B C16B C17B -74.2(5)
C5B C4B C16B C15B 126.0(7)
C3B C4B C16B C15B 3.1(6)
Sc1B C4B C16B C15B 67.0(4)
C5B C4B C16B Sc1B 59.0(5)
C3B C4B C16B Sc1B -63.9(4)
C32B C15B C16B C17B -15.5(8)
C14B C15B C16B C17B 134.5(6)
Sc1B C15B C16B C17B 82.6(5)
C32B C15B C16B C4B -156.8(5)
C14B C15B C16B C4B -6.8(6)
Sc1B C15B C16B C4B -58.6(4)
C32B C15B C16B Sc1B -98.1(5)
C14B C15B C16B Sc1B 51.9(4)
C4B C16B C17B C18B 8.7(8)
C15B C16B C17B C18B -127.4(6)
Sc1B C16B C17B C18B -51.9(5)
C4B C16B C17B C34B 156.1(5)
C15B C16B C17B C34B 19.9(8)
Sc1B C16B C17B C34B 95.4(5)
C4B C16B C17B Sc1B 60.6(5)
C15B C16B C17B Sc1B -75.5(5)
C16B C17B C18B C19B 144.9(6)
C34B C17B C18B C19B -2.6(8)
Sc1B C17B C18B C19B 100.8(5)
C16B C17B C18B C6B 5.2(8)
C34B C17B C18B C6B -142.3(6)
Sc1B C17B C18B C6B -38.9(5)
C16B C17B C18B Sc1B 44.1(5)
C34B C17B C18B Sc1B -103.4(5)
C5B C6B C18B C19B -155.9(5)
C7B C6B C18B C19B -8.6(7)
Sc1B C6B C18B C19B -98.4(4)
C5B C6B C18B C17B -13.6(8)
C7B C6B C18B C17B 133.7(6)
Sc1B C6B C18B C17B 43.9(5)
C5B C6B C18B Sc1B -57.5(5)
C7B C6B C18B Sc1B 89.8(4)
C17B C18B C19B C36B 5.9(9)
C6B C18B C19B C36B 149.7(6)
Sc1B C18B C19B C36B 85.9(6)
C17B C18B C19B C20B -138.9(5)
C6B C18B C19B C20B 4.9(6)
Sc1B C18B C19B C20B -58.9(5)
C8B C7B C20B C21B -9.1(8)
C6B C7B C20B C21B -153.3(5)
Sc1B C7B C20B C21B -91.2(5)
C8B C7B C20B C19B 138.5(6)
C6B C7B C20B C19B -5.7(6)
Sc1B C7B C20B C19B 56.3(5)
C18B C19B C20B C21B 147.8(6)
C36B C19B C20B C21B -0.4(8)
C18B C19B C20B C7B 0.5(6)
C36B C19B C20B C7B -147.7(5)
C7B C20B C21B C22B 3.8(8)
C19B C20B C21B C22B -139.1(6)
C7B C20B C21B C38B 154.1(6)
C19B C20B C21B C38B 11.2(8)
C38B C21B C22B C23B -143.6(6)
C20B C21B C22B C23B 5.6(8)
C38B C21B C22B C41B -4.2(8)
C20B C21B C22B C41B 145.1(5)
C7B C8B C23B C24B -139.2(6)
C9B C8B C23B C24B 8.6(7)
Sc1B C8B C23B C24B -56.0(6)
C7B C8B C23B C22B 4.6(8)
C9B C8B C23B C22B 152.3(5)
Sc1B C8B C23B C22B 87.7(5)
C21B C22B C23B C8B -10.1(8)
C41B C22B C23B C8B -154.4(5)
C21B C22B C23B C24B 137.7(6)
C41B C22B C23B C24B -6.5(6)
C8B C23B C24B C25B 7.6(7)
C22B C23B C24B C25B -139.5(5)
C8B C23B C24B C42B 151.5(5)
C22B C23B C24B C42B 4.4(6)
C11B C10B C25B C24B 147.3(6)
C9B C10B C25B C24B 1.4(7)
Sc1B C10B C25B C24B 75.8(6)
C11B C10B C25B C26B -3.5(8)
C9B C10B C25B C26B -149.4(5)
Sc1B C10B C25B C26B -75.0(6)
C23B C24B C25B C10B -12.7(7)
C42B C24B C25B C10B -150.6(5)
C23B C24B C25B C26B 138.4(5)
C42B C24B C25B C26B 0.5(7)
C10B C25B C26B C44B 151.9(5)
C24B C25B C26B C44B -0.1(8)
C10B C25B C26B C27B 12.7(7)
C24B C25B C26B C27B -139.3(5)
C11B C12B C27B C28B -153.1(6)
C13B C12B C27B C28B -3.1(9)
Sc1B C12B C27B C28B -83.4(7)
C11B C12B C27B C26B -13.2(8)
C13B C12B C27B C26B 136.8(5)
Sc1B C12B C27B C26B 56.6(6)
C44B C26B C27B C12B -149.5(5)
C25B C26B C27B C12B -4.7(8)
C44B C26B C27B C28B -2.0(6)
C25B C26B C27B C28B 142.8(5)
C12B C27B C28B C29B 3.0(9)
C26B C27B C28B C29B -141.9(5)
C12B C27B C28B C45B 149.4(6)
C26B C27B C28B C45B 4.5(6)
C45B C28B C29B C30B -142.4(6)
C27B C28B C29B C30B 0.8(8)
C45B C28B C29B C48B -0.6(8)
C27B C28B C29B C48B 142.6(5)
C14B C13B C30B C29B 154.4(6)
C12B C13B C30B C29B 4.3(8)
Sc1B C13B C30B C29B 86.5(6)
C14B C13B C30B C31B 12.7(8)
C12B C13B C30B C31B -137.4(6)
Sc1B C13B C30B C31B -55.1(6)
C28B C29B C30B C13B -4.5(8)
C48B C29B C30B C13B -148.9(6)
C28B C29B C30B C31B 142.8(5)
C48B C29B C30B C31B -1.5(6)
C13B C30B C31B C49B 148.6(5)
C29B C30B C31B C49B 0.4(6)
C13B C30B C31B C32B 4.8(8)
C29B C30B C31B C32B -143.4(5)
C14B C15B C32B C33B -147.3(6)
C16B C15B C32B C33B -1.7(7)
Sc1B C15B C32B C33B -75.9(6)
C14B C15B C32B C31B 3.3(8)
C16B C15B C32B C31B 149.0(5)
Sc1B C15B C32B C31B 74.7(6)
C49B C31B C32B C33B -1.1(8)
C30B C31B C32B C33B 138.4(5)
C49B C31B C32B C15B -151.9(5)
C30B C31B C32B C15B -12.4(7)
C15B C32B C33B C51B 151.8(5)
C31B C32B C33B C51B 1.4(7)
C15B C32B C33B C34B 14.0(8)
C31B C32B C33B C34B -136.3(6)
C51B C33B C34B C35B -2.7(6)
C32B C33B C34B C35B 140.1(5)
C51B C33B C34B C17B -152.2(5)
C32B C33B C34B C17B -9.4(8)
C16B C17B C34B C35B -152.8(5)
C18B C17B C34B C35B -5.4(8)
Sc1B C17B C34B C35B -88.8(6)
C16B C17B C34B C33B -7.7(8)
C18B C17B C34B C33B 139.7(6)
Sc1B C17B C34B C33B 56.4(6)
C33B C34B C35B C36B -137.6(5)
C17B C34B C35B C36B 10.6(8)
C33B C34B C35B C52B 4.5(6)
C17B C34B C35B C52B 152.7(5)
C34B C35B C36B C19B -7.1(8)
C52B C35B C36B C19B -146.2(5)
C34B C35B C36B C37B 143.9(6)
C52B C35B C36B C37B 4.9(8)
C18B C19B C36B C35B -1.1(8)
C20B C19B C36B C35B 140.5(5)
C18B C19B C36B C37B -151.4(6)
C20B C19B C36B C37B -9.8(8)
C35B C36B C37B C54B 5.7(8)
C19B C36B C37B C54B 155.4(6)
C35B C36B C37B C38B -140.9(6)
C19B C36B C37B C38B 8.8(8)
C22B C21B C38B C37B 136.6(7)
C20B C21B C38B C37B -12.7(9)
C22B C21B C38B C39B -4.5(8)
C20B C21B C38B C39B -153.9(5)
C54B C37B C38B C21B -146.7(6)
C36B C37B C38B C21B 2.9(9)
C54B C37B C38B C39B -0.2(6)
C36B C37B C38B C39B 149.5(5)
C21B C38B C39B C55B 152.0(5)
C37B C38B C39B C55B 4.0(6)
C21B C38B C39B C40B 8.0(8)
C37B C38B C39B C40B -140.0(6)
C21B C38B C39B Sc2B 88.7(6)
C37B C38B C39B Sc2B -59.3(5)
C55B C39B C40B C41B -139.5(6)
C38B C39B C40B C41B -2.5(8)
Sc2B C39B C40B C41B -102.9(5)
C55B C39B C40B C58B 7.4(9)
C38B C39B C40B C58B 144.4(6)
Sc2B C39B C40B C58B 44.1(4)
C55B C39B C40B Sc2B -36.6(5)
C38B C39B C40B Sc2B 100.3(5)
C39B C40B C41B C42B 138.2(6)
C58B C40B C41B C42B -8.0(8)
Sc2B C40B C41B C42B 54.8(7)
C39B C40B C41B C22B -5.9(8)
C58B C40B C41B C22B -152.1(5)
Sc2B C40B C41B C22B -89.3(6)
C21B C22B C41B C42B -139.1(6)
C23B C22B C41B C42B 6.3(6)
C21B C22B C41B C40B 9.7(8)
C23B C22B C41B C40B 155.1(5)
C40B C41B C42B C43B -8.6(9)
C22B C41B C42B C43B 139.4(5)
C40B C41B C42B C24B -151.8(5)
C22B C41B C42B C24B -3.7(6)
C25B C24B C42B C41B 141.8(5)
C23B C24B C42B C41B -0.3(6)
C25B C24B C42B C43B -2.9(8)
C23B C24B C42B C43B -145.0(5)
C41B C42B C43B C44B -135.4(6)
C24B C42B C43B C44B 4.9(8)
C41B C42B C43B C59B 13.8(8)
C24B C42B C43B C59B 154.1(5)
C25B C26B C44B C43B 2.1(8)
C27B C26B C44B C43B 144.6(5)
C25B C26B C44B C45B -143.5(5)
C27B C26B C44B C45B -1.0(6)
C42B C43B C44B C26B -4.5(8)
C59B C43B C44B C26B -153.3(5)
C42B C43B C44B C45B 136.6(6)
C59B C43B C44B C45B -12.2(8)
C29B C28B C45B C44B 140.2(5)
C27B C28B C45B C44B -5.2(6)
C29B C28B C45B C46B -4.3(8)
C27B C28B C45B C46B -149.7(5)
C26B C44B C45B C28B 3.7(6)
C43B C44B C45B C28B -141.0(6)
C26B C44B C45B C46B 148.7(5)
C43B C44B C45B C46B 3.9(8)
C28B C45B C46B C60B 154.1(5)
C44B C45B C46B C60B 14.2(8)
C28B C45B C46B C47B 4.8(8)
C44B C45B C46B C47B -135.2(6)
C28B C45B C46B Sc2B 87.3(6)
C44B C45B C46B Sc2B -52.6(6)
C60B C46B C47B C48B -149.9(5)
C45B C46B C47B C48B -0.4(7)
Sc2B C46B C47B C48B -105.5(5)
C60B C46B C47B C63B -0.7(7)
C45B C46B C47B C63B 148.8(5)
Sc2B C46B C47B C63B 43.7(4)
C60B C46B C47B Sc2B -44.4(4)
C45B C46B C47B Sc2B 105.1(5)
C63B C47B C48B C49B -11.4(8)
C46B C47B C48B C49B 138.2(5)
Sc2B C47B C48B C49B 57.0(6)
C63B C47B C48B C29B -154.2(5)
C46B C47B C48B C29B -4.6(8)
Sc2B C47B C48B C29B -85.7(6)
C28B C29B C48B C47B 5.3(8)
C30B C29B C48B C47B 149.8(5)
C28B C29B C48B C49B -142.4(5)
C30B C29B C48B C49B 2.1(6)
C30B C31B C49B C50B -143.4(5)
C32B C31B C49B C50B -1.3(8)
C30B C31B C49B C48B 0.9(6)
C32B C31B C49B C48B 143.0(5)
C47B C48B C49B C50B -5.4(8)
C29B C48B C49B C50B 143.4(5)
C47B C48B C49B C31B -150.6(5)
C29B C48B C49B C31B -1.8(6)
C31B C49B C50B C64B 151.8(5)
C48B C49B C50B C64B 11.0(7)
C31B C49B C50B C51B 3.2(8)
C48B C49B C50B C51B -137.6(5)
C32B C33B C51B C52B -143.2(5)
C34B C33B C51B C52B -0.1(6)
C32B C33B C51B C50B 0.4(8)
C34B C33B C51B C50B 143.5(5)
C49B C50B C51B C33B -2.8(8)
C64B C50B C51B C33B -153.9(5)
C49B C50B C51B C52B 137.5(5)
C64B C50B C51B C52B -13.7(7)
C34B C35B C52B C53B -154.1(6)
C36B C35B C52B C53B -10.9(8)
C34B C35B C52B C51B -4.4(6)
C36B C35B C52B C51B 138.8(5)
C33B C51B C52B C53B 152.8(5)
C50B C51B C52B C53B 8.6(8)
C33B C51B C52B C35B 2.7(6)
C50B C51B C52B C35B -141.5(5)
C35B C52B C53B C65B 151.8(6)
C51B C52B C53B C65B 7.3(8)
C35B C52B C53B C54B 5.7(9)
C51B C52B C53B C54B -138.8(6)
C38B C37B C54B C55B -3.8(7)
C36B C37B C54B C55B -151.9(6)
C38B C37B C54B C53B 136.9(6)
C36B C37B C54B C53B -11.2(9)
C52B C53B C54B C37B 5.3(9)
C65B C53B C54B C37B -140.7(6)
C52B C53B C54B C55B 140.7(6)
C65B C53B C54B C55B -5.4(8)
C37B C54B C55B C39B 6.5(7)
C53B C54B C55B C39B -134.2(6)
C37B C54B C55B C56B 155.4(6)
C53B C54B C55B C56B 14.7(8)
C37B C54B C55B Sc2B 96.4(4)
C53B C54B C55B Sc2B -44.3(5)
C40B C39B C55B C54B 134.3(6)
C38B C39B C55B C54B -6.6(7)
Sc2B C39B C55B C54B 93.0(4)
C40B C39B C55B C56B -15.4(9)
C38B C39B C55B C56B -156.3(6)
Sc2B C39B C55B C56B -56.7(5)
C40B C39B C55B Sc2B 41.3(6)
C38B C39B C55B Sc2B -99.6(4)
C54B C55B C56B C66B -8.9(9)
C39B C55B C56B C66B 137.2(6)
Sc2B C55B C56B C66B 66.5(5)
C54B C55B C56B C57B -139.1(6)
C39B C55B C56B C57B 7.1(9)
Sc2B C55B C56B C57B -63.7(5)
C54B C55B C56B Sc2B -75.4(5)
C39B C55B C56B Sc2B 70.8(5)
C66B C56B C57B C58B -125.2(7)
C55B C56B C57B C58B 7.9(10)
Sc2B C56B C57B C58B -61.9(6)
C66B C56B C57B C61B -2.3(7)
C55B C56B C57B C61B 130.8(6)
Sc2B C56B C57B C61B 61.0(4)
C66B C56B C57B Sc2B -63.3(4)
C55B C56B C57B Sc2B 69.8(5)
C56B C57B C58B C59B 125.0(7)
C61B C57B C58B C59B 1.4(7)
Sc2B C57B C58B C59B 66.9(4)
C56B C57B C58B C40B -16.1(10)
C61B C57B C58B C40B -139.7(6)
Sc2B C57B C58B C40B -74.2(5)
C56B C57B C58B Sc2B 58.1(6)
C61B C57B C58B Sc2B -65.5(4)
C41B C40B C58B C59B 18.3(8)
C39B C40B C58B C59B -129.4(6)
Sc2B C40B C58B C59B -76.9(5)
C41B C40B C58B C57B 155.8(6)
C39B C40B C58B C57B 8.1(8)
Sc2B C40B C58B C57B 60.6(5)
C41B C40B C58B Sc2B 95.2(5)
C39B C40B C58B Sc2B -52.5(5)
C57B C58B C59B C43B -155.6(6)
C40B C58B C59B C43B -13.1(9)
Sc2B C58B C59B C43B -97.3(5)
C57B C58B C59B C60B -6.3(6)
C40B C58B C59B C60B 136.2(6)
Sc2B C58B C59B C60B 52.0(4)
C57B C58B C59B Sc2B -58.3(4)
C40B C58B C59B Sc2B 84.2(5)
C44B C43B C59B C58B 147.7(6)
C42B C43B C59B C58B -2.7(8)
C44B C43B C59B C60B 2.7(8)
C42B C43B C59B C60B -147.8(5)
C44B C43B C59B Sc2B 73.5(6)
C42B C43B C59B Sc2B -77.0(5)
C45B C46B C60B C61B -161.1(6)
C47B C46B C60B C61B -11.1(8)
Sc2B C46B C60B C61B -61.5(5)
C45B C46B C60B C59B -22.9(8)
C47B C46B C60B C59B 127.1(6)
Sc2B C46B C60B C59B 76.7(5)
C45B C46B C60B Sc2B -99.6(5)
C47B C46B C60B Sc2B 50.4(5)
C58B C59B C60B C61B 9.1(6)
C43B C59B C60B C61B 158.4(6)
Sc2B C59B C60B C61B 62.8(4)
C58B C59B C60B C46B -134.2(6)
C43B C59B C60B C46B 15.1(9)
Sc2B C59B C60B C46B -80.5(5)
C58B C59B C60B Sc2B -53.7(4)
C43B C59B C60B Sc2B 95.6(5)
C46B C60B C61B C62B 14.2(10)
C59B C60B C61B C62B -127.3(7)
Sc2B C60B C61B C62B -56.7(6)
C46B C60B C61B C57B 133.4(6)
C59B C60B C61B C57B -8.1(7)
Sc2B C60B C61B C57B 62.5(4)
C46B C60B C61B Sc2B 70.9(5)
C59B C60B C61B Sc2B -70.6(4)
C58B C57B C61B C60B 4.3(7)
C56B C57B C61B C60B -128.1(6)
Sc2B C57B C61B C60B -66.9(4)
C58B C57B C61B C62B 135.2(5)
C56B C57B C61B C62B 2.8(6)
Sc2B C57B C61B C62B 64.0(4)
C58B C57B C61B Sc2B 71.2(4)
C56B C57B C61B Sc2B -61.2(4)
C60B C61B C62B C66B 119.5(7)
C57B C61B C62B C66B -2.5(6)
Sc2B C61B C62B C66B 60.3(4)
C60B C61B C62B C63B -4.5(10)
C57B C61B C62B C63B -126.5(6)
Sc2B C61B C62B C63B -63.7(5)
C60B C61B C62B Sc2B 59.2(6)
C57B C61B C62B Sc2B -62.9(3)
C66B C62B C63B C47B -134.3(6)
C61B C62B C63B C47B -7.4(9)
Sc2B C62B C63B C47B -67.6(5)
C66B C62B C63B C64B 5.0(6)
C61B C62B C63B C64B 131.9(6)
Sc2B C62B C63B C64B 71.7(4)
C66B C62B C63B Sc2B -66.7(4)
C61B C62B C63B Sc2B 60.2(5)
C48B C47B C63B C62B 158.5(5)
C46B C47B C63B C62B 9.9(8)
Sc2B C47B C63B C62B 58.5(5)
C48B C47B C63B C64B 22.2(8)
C46B C47B C63B C64B -126.4(6)
Sc2B C47B C63B C64B -77.8(5)
C48B C47B C63B Sc2B 100.0(5)
C46B C47B C63B Sc2B -48.6(5)
C49B C50B C64B C65B -146.4(6)
C51B C50B C64B C65B 3.9(8)
C49B C50B C64B C63B 0.6(8)
C51B C50B C64B C63B 150.9(5)
C49B C50B C64B Sc2B -69.2(6)
C51B C50B C64B Sc2B 81.0(5)
C62B C63B C64B C65B -6.0(6)
C47B C63B C64B C65B 135.4(6)
Sc2B C63B C64B C65B 55.8(4)
C62B C63B C64B C50B -158.6(5)
C47B C63B C64B C50B -17.2(8)
Sc2B C63B C64B C50B -96.8(5)
C62B C63B C64B Sc2B -61.8(4)
C47B C63B C64B Sc2B 79.7(5)
C50B C64B C65B C53B 11.9(9)
C63B C64B C65B C53B -138.3(6)
Sc2B C64B C65B C53B -85.6(5)
C50B C64B C65B C66B 154.6(5)
C63B C64B C65B C66B 4.4(6)
Sc2B C64B C65B C66B 57.1(4)
C50B C64B C65B Sc2B 97.5(5)
C63B C64B C65B Sc2B -52.6(4)
C52B C53B C65B C64B -17.2(8)
C54B C53B C65B C64B 128.8(6)
C52B C53B C65B C66B -154.9(6)
C54B C53B C65B C66B -9.0(8)
C52B C53B C65B Sc2B -95.2(5)
C54B C53B C65B Sc2B 50.8(5)
C57B C56B C66B C62B 0.7(7)
C55B C56B C66B C62B -131.8(6)
Sc2B C56B C66B C62B -60.9(4)
C57B C56B C66B C65B 126.8(6)
C55B C56B C66B C65B -5.7(9)
Sc2B C56B C66B C65B 65.2(6)
C57B C56B C66B Sc2B 61.6(4)
C55B C56B C66B Sc2B -70.9(5)
C63B C62B C66B C56B 130.8(5)
C61B C62B C66B C56B 1.3(7)
Sc2B C62B C66B C56B 60.7(4)
C63B C62B C66B C65B -2.3(7)
C61B C62B C66B C65B -131.9(6)
Sc2B C62B C66B C65B -72.5(4)
C63B C62B C66B Sc2B 70.1(4)
C61B C62B C66B Sc2B -59.4(4)
C64B C65B C66B C56B -126.8(7)
C53B C65B C66B C56B 14.9(9)
Sc2B C65B C66B C56B -59.9(5)
C64B C65B C66B C62B -1.4(7)
C53B C65B C66B C62B 140.3(6)
Sc2B C65B C66B C62B 65.5(4)
C64B C65B C66B Sc2B -66.9(4)
C53B C65B C66B Sc2B 74.8(5)
C9C C1C C2C C11C -3.4(7)
C5C C1C C2C C11C 128.8(6)
Sc1C C1C C2C C11C 68.5(4)
C9C C1C C2C C3C -134.0(5)
C5C C1C C2C C3C -1.8(7)
Sc1C C1C C2C C3C -62.1(4)
C9C C1C C2C Sc1C -71.9(4)
C5C C1C C2C Sc1C 60.3(4)
C11C C2C C3C C4C -122.8(7)
C1C C2C C3C C4C 1.1(7)
Sc1C C2C C3C C4C -61.5(4)
C11C C2C C3C C14C 1.7(10)
C1C C2C C3C C14C 125.6(7)
Sc1C C2C C3C C14C 63.1(6)
C11C C2C C3C Sc1C -61.3(6)
C1C C2C C3C Sc1C 62.6(4)
C14C C3C C4C C16C 4.0(8)
C2C C3C C4C C16C 133.0(6)
Sc1C C3C C4C C16C 71.7(5)
C14C C3C C4C C5C -128.9(6)
C2C C3C C4C C5C 0.0(7)
Sc1C C3C C4C C5C -61.3(5)
C14C C3C C4C Sc1C -67.7(5)
C2C C3C C4C Sc1C 61.3(4)
C3C C4C C5C C6C 130.8(7)
C16C C4C C5C C6C 4.1(11)
Sc1C C4C C5C C6C 69.6(6)
C3C C4C C5C C1C -1.1(7)
C16C C4C C5C C1C -127.8(8)
Sc1C C4C C5C C1C -62.3(4)
C3C C4C C5C Sc1C 61.2(5)
C16C C4C C5C Sc1C -65.5(7)
C2C C1C C5C C6C -129.6(7)
C9C C1C C5C C6C -4.1(10)
Sc1C C1C C5C C6C -69.3(6)
C2C C1C C5C C4C 1.8(7)
C9C C1C C5C C4C 127.3(7)
Sc1C C1C C5C C4C 62.1(4)
C2C C1C C5C Sc1C -60.3(4)
C9C C1C C5C Sc1C 65.2(6)
C4C C5C C6C C18C 8.1(10)
C1C C5C C6C C18C 134.5(7)
Sc1C C5C C6C C18C 71.4(6)
C4C C5C C6C C7C -134.4(7)
C1C C5C C6C C7C -8.0(10)
Sc1C C5C C6C C7C -71.1(6)
C4C C5C C6C Sc1C -63.2(6)
C1C C5C C6C Sc1C 63.1(5)
C5C C6C C7C C20C 156.5(6)
C18C C6C C7C C20C 8.8(7)
Sc1C C6C C7C C20C 98.4(4)
C5C C6C C7C C8C 12.7(9)
C18C C6C C7C C8C -134.9(6)
Sc1C C6C C7C C8C -45.3(6)
C5C C6C C7C Sc1C 58.0(6)
C18C C6C C7C Sc1C -89.6(5)
C20C C7C C8C C23C 5.0(9)
C6C C7C C8C C23C 144.3(6)
Sc1C C7C C8C C23C 104.7(5)
C20C C7C C8C C9C -143.9(6)
C6C C7C C8C C9C -4.6(8)
Sc1C C7C C8C C9C -44.3(4)
C20C C7C C8C Sc1C -99.7(6)
C6C C7C C8C Sc1C 39.7(5)
C23C C8C C9C C1C -155.7(6)
C7C C8C C9C C1C -7.6(8)
Sc1C C8C C9C C1C -59.6(5)
C23C C8C C9C C10C -19.0(8)
C7C C8C C9C C10C 129.1(6)
Sc1C C8C C9C C10C 77.2(5)
C23C C8C C9C Sc1C -96.1(5)
C7C C8C C9C Sc1C 52.0(5)
C2C C1C C9C C8C 138.8(6)
C5C C1C C9C C8C 12.3(9)
Sc1C C1C C9C C8C 72.9(5)
C2C C1C C9C C10C -1.7(7)
C5C C1C C9C C10C -128.2(7)
Sc1C C1C C9C C10C -67.6(4)
C2C C1C C9C Sc1C 65.9(4)
C5C C1C C9C Sc1C -60.6(5)
C8C C9C C10C C25C 13.7(8)
C1C C9C C10C C25C 156.2(5)
Sc1C C9C C10C C25C 97.9(5)
C8C C9C C10C C11C -136.5(5)
C1C C9C C10C C11C 6.1(6)
Sc1C C9C C10C C11C -52.3(4)
C8C C9C C10C Sc1C -84.2(5)
C1C C9C C10C Sc1C 58.3(4)
C1C C2C C11C C10C 7.1(7)
C3C C2C C11C C10C 129.9(7)
Sc1C C2C C11C C10C 71.8(4)
C1C C2C C11C C12C -133.2(6)
C3C C2C C11C C12C -10.5(10)
Sc1C C2C C11C C12C -68.5(5)
C1C C2C C11C Sc1C -64.7(4)
C3C C2C C11C Sc1C 58.1(6)
C25C C10C C11C C2C -158.4(5)
C9C C10C C11C C2C -8.2(6)
Sc1C C10C C11C C2C -62.1(4)
C25C C10C C11C C12C -16.2(9)
C9C C10C C11C C12C 134.0(6)
Sc1C C10C C11C C12C 80.1(5)
C25C C10C C11C Sc1C -96.3(5)
C9C C10C C11C Sc1C 53.9(4)
C2C C11C C12C C27C 159.9(6)
C10C C11C C12C C27C 23.4(8)
Sc1C C11C C12C C27C 100.8(5)
C2C C11C C12C C13C 10.0(8)
C10C C11C C12C C13C -126.4(7)
Sc1C C11C C12C C13C -49.0(5)
C2C C11C C12C Sc1C 59.0(5)
C10C C11C C12C Sc1C -77.4(5)
C27C C12C C13C C14C -150.2(6)
C11C C12C C13C C14C -1.0(8)
Sc1C C12C C13C C14C -44.9(5)
C27C C12C C13C C30C 0.8(9)
C11C C12C C13C C30C 150.0(6)
Sc1C C12C C13C C30C 106.1(6)
C27C C12C C13C Sc1C -105.3(5)
C11C C12C C13C Sc1C 43.9(5)
C30C C13C C14C C3C -158.9(6)
C12C C13C C14C C3C -7.8(10)
Sc1C C13C C14C C3C -58.1(6)
C30C C13C C14C C15C -24.1(9)
C12C C13C C14C C15C 126.9(7)
Sc1C C13C C14C C15C 76.6(6)
C30C C13C C14C Sc1C -100.7(5)
C12C C13C C14C Sc1C 50.3(5)
C4C C3C C14C C13C 131.5(7)
C2C C3C C14C C13C 7.5(11)
Sc1C C3C C14C C13C 67.4(6)
C4C C3C C14C C15C -8.1(7)
C2C C3C C14C C15C -132.1(7)
Sc1C C3C C14C C15C -72.1(4)
C4C C3C C14C Sc1C 64.1(5)
C2C C3C C14C Sc1C -59.9(6)
C13C C14C C15C C16C -132.9(6)
C3C C14C C15C C16C 9.3(7)
Sc1C C14C C15C C16C -53.0(5)
C13C C14C C15C C32C 16.6(9)
C3C C14C C15C C32C 158.8(6)
Sc1C C14C C15C C32C 96.4(6)
C13C C14C C15C Sc1C -79.9(5)
C3C C14C C15C Sc1C 62.3(4)
C32C C15C C16C C17C -13.7(9)
C14C C15C C16C C17C 135.5(6)
Sc1C C15C C16C C17C 84.3(5)
C32C C15C C16C C4C -156.2(6)
C14C C15C C16C C4C -7.0(7)
Sc1C C15C C16C C4C -58.2(4)
C32C C15C C16C Sc1C -98.0(5)
C14C C15C C16C Sc1C 51.2(4)
C3C C4C C16C C17C -140.0(7)
C5C C4C C16C C17C -12.9(11)
Sc1C C4C C16C C17C -74.1(6)
C3C C4C C16C C15C 1.8(7)
C5C C4C C16C C15C 129.0(8)
Sc1C C4C C16C C15C 67.8(5)
C3C C4C C16C Sc1C -65.9(5)
C5C C4C C16C Sc1C 61.2(6)
C15C C16C C17C C18C -127.9(6)
C4C C16C C17C C18C 8.9(9)
Sc1C C16C C17C C18C -51.0(6)
C15C C16C C17C C34C 19.3(8)
C4C C16C C17C C34C 156.1(6)
Sc1C C16C C17C C34C 96.2(5)
C15C C16C C17C Sc1C -76.9(5)
C4C C16C C17C Sc1C 59.9(5)
C16C C17C C18C C19C 143.0(6)
C34C C17C C18C C19C -4.1(9)
Sc1C C17C C18C C19C 99.7(5)
C16C C17C C18C C6C 3.3(8)
C34C C17C C18C C6C -143.8(6)
Sc1C C17C C18C C6C -40.0(5)
C16C C17C C18C Sc1C 43.3(5)
C34C C17C C18C Sc1C -103.8(5)
C5C C6C C18C C17C -12.3(9)
C7C C6C C18C C17C 135.1(6)
Sc1C C6C C18C C17C 45.9(6)
C5C C6C C18C C19C -156.2(6)
C7C C6C C18C C19C -8.9(8)
Sc1C C6C C18C C19C -98.1(5)
C5C C6C C18C Sc1C -58.2(6)
C7C C6C C18C Sc1C 89.2(5)
C17C C18C C19C C36C 7.7(9)
C6C C18C C19C C36C 151.6(6)
Sc1C C18C C19C C36C 89.0(6)
C17C C18C C19C C20C -138.2(6)
C6C C18C C19C C20C 5.7(7)
Sc1C C18C C19C C20C -56.9(5)
C8C C7C C20C C21C -8.8(10)
C6C C7C C20C C21C -152.4(6)
Sc1C C7C C20C C21C -89.6(6)
C8C C7C C20C C19C 138.2(6)
C6C C7C C20C C19C -5.4(7)
Sc1C C7C C20C C19C 57.4(5)
C36C C19C C20C C21C 0.8(9)
C18C C19C C20C C21C 147.4(6)
C36C C19C C20C C7C -146.7(6)
C18C C19C C20C C7C -0.1(7)
C7C C20C C21C C22C 3.6(9)
C19C C20C C21C C22C -139.6(6)
C7C C20C C21C C38C 152.5(6)
C19C C20C C21C C38C 9.4(8)
C20C C21C C22C C23C 5.1(8)
C38C C21C C22C C23C -144.0(6)
C20C C21C C22C C41C 144.9(6)
C38C C21C C22C C41C -4.2(8)
C9C C8C C23C C22C 151.8(5)
C7C C8C C23C C22C 3.5(8)
Sc1C C8C C23C C22C 87.0(6)
C9C C8C C23C C24C 9.0(8)
C7C C8C C23C C24C -139.2(6)
Sc1C C8C C23C C24C -55.7(6)
C21C C22C C23C C8C -8.8(8)
C41C C22C C23C C8C -153.4(5)
C21C C22C C23C C24C 138.1(6)
C41C C22C C23C C24C -6.4(6)
C8C C23C C24C C42C 151.4(5)
C22C C23C C24C C42C 3.9(6)
C8C C23C C24C C25C 7.3(8)
C22C C23C C24C C25C -140.2(5)
C42C C24C C25C C26C -2.5(8)
C23C C24C C25C C26C 137.0(6)
C42C C24C C25C C10C -152.0(5)
C23C C24C C25C C10C -12.6(8)
C9C C10C C25C C24C 2.1(8)
C11C C10C C25C C24C 148.1(5)
Sc1C C10C C25C C24C 76.8(5)
C9C C10C C25C C26C -148.1(5)
C11C C10C C25C C26C -2.0(8)
Sc1C C10C C25C C26C -73.4(5)
C24C C25C C26C C44C 3.0(8)
C10C C25C C26C C44C 152.6(6)
C24C C25C C26C C27C -137.2(6)
C10C C25C C26C C27C 12.4(8)
C11C C12C C27C C26C -13.7(8)
C13C C12C C27C C26C 135.9(6)
Sc1C C12C C27C C26C 54.1(7)
C11C C12C C27C C28C -155.4(6)
C13C C12C C27C C28C -5.8(9)
Sc1C C12C C27C C28C -87.6(6)
C44C C26C C27C C12C -148.4(6)
C25C C26C C27C C12C -4.5(9)
C44C C26C C27C C28C -1.7(7)
C25C C26C C27C C28C 142.1(6)
C12C C27C C28C C29C 5.0(9)
C26C C27C C28C C29C -142.0(6)
C12C C27C C28C C45C 150.2(6)
C26C C27C C28C C45C 3.2(7)
C45C C28C C29C C48C 0.6(9)
C27C C28C C29C C48C 141.8(7)
C45C C28C C29C C30C -140.2(7)
C27C C28C C29C C30C 1.0(9)
C14C C13C C30C C29C 156.5(6)
C12C C13C C30C C29C 5.2(10)
Sc1C C13C C30C C29C 88.0(8)
C14C C13C C30C C31C 13.7(9)
C12C C13C C30C C31C -137.6(7)
Sc1C C13C C30C C31C -54.8(8)
C28C C29C C30C C13C -6.2(9)
C48C C29C C30C C13C -149.8(6)
C28C C29C C30C C31C 141.9(6)
C48C C29C C30C C31C -1.8(7)
C13C C30C C31C C32C 5.6(9)
C29C C30C C31C C32C -142.5(6)
C13C C30C C31C C49C 148.1(6)
C29C C30C C31C C49C 0.0(7)
C30C C31C C32C C33C 137.5(6)
C49C C31C C32C C33C -1.3(9)
C30C C31C C32C C15C -13.4(8)
C49C C31C C32C C15C -152.1(6)
C16C C15C C32C C33C -2.4(8)
C14C C15C C32C C33C -148.4(6)
Sc1C C15C C32C C33C -77.4(6)
C16C C15C C32C C31C 148.6(6)
C14C C15C C32C C31C 2.6(9)
Sc1C C15C C32C C31C 73.6(7)
C31C C32C C33C C51C 1.1(9)
C15C C32C C33C C51C 151.9(6)
C31C C32C C33C C34C -139.0(6)
C15C C32C C33C C34C 11.8(8)
C16C C17C C34C C35C -151.1(6)
C18C C17C C34C C35C -3.8(9)
Sc1C C17C C34C C35C -87.3(7)
C16C C17C C34C C33C -9.8(8)
C18C C17C C34C C33C 137.5(7)
Sc1C C17C C34C C33C 54.0(7)
C32C C33C C34C C17C -5.9(8)
C51C C33C C34C C17C -151.0(5)
C32C C33C C34C C35C 140.1(5)
C51C C33C C34C C35C -5.0(6)
C17C C34C C35C C36C 8.7(9)
C33C C34C C35C C36C -137.5(6)
C17C C34C C35C C52C 153.1(6)
C33C C34C C35C C52C 7.0(6)
C52C C35C C36C C37C 4.9(8)
C34C C35C C36C C37C 144.8(6)
C52C C35C C36C C19C -144.9(6)
C34C C35C C36C C19C -5.0(8)
C20C C19C C36C C35C 138.8(6)
C18C C19C C36C C35C -3.0(8)
C20C C19C C36C C37C -11.1(9)
C18C C19C C36C C37C -152.8(6)
C35C C36C C37C C38C -138.7(6)
C19C C36C C37C C38C 11.0(8)
C35C C36C C37C C54C 5.4(8)
C19C C36C C37C C54C 155.1(6)
C36C C37C C38C C39C 148.3(6)
C54C C37C C38C C39C -0.4(7)
C36C C37C C38C C21C -0.7(9)
C54C C37C C38C C21C -149.4(5)
C20C C21C C38C C39C -155.0(6)
C22C C21C C38C C39C -6.0(8)
C20C C21C C38C C37C -9.5(8)
C22C C21C C38C C37C 139.5(6)
C37C C38C C39C C40C -137.1(6)
C21C C38C C39C C40C 11.6(9)
C37C C38C C39C C55C 5.3(7)
C21C C38C C39C C55C 154.0(5)
C37C C38C C39C Sc2C -57.2(5)
C21C C38C C39C Sc2C 91.5(6)
C38C C39C C40C C41C -6.5(8)
C55C C39C C40C C41C -144.0(6)
Sc2C C39C C40C C41C -104.5(5)
C38C C39C C40C C58C 142.4(6)
C55C C39C C40C C58C 4.9(9)
Sc2C C39C C40C C58C 44.4(5)
C38C C39C C40C Sc2C 98.0(5)
C55C C39C C40C Sc2C -39.4(5)
C58C C40C C41C C42C -10.4(8)
C39C C40C C41C C42C 138.9(6)
Sc2C C40C C41C C42C 54.4(7)
C58C C40C C41C C22C -152.9(6)
C39C C40C C41C C22C -3.6(8)
Sc2C C40C C41C C22C -88.1(6)
C21C C22C C41C C42C -138.0(6)
C23C C22C C41C C42C 6.6(6)
C21C C22C C41C C40C 9.1(9)
C23C C22C C41C C40C 153.7(6)
C40C C41C C42C C24C -150.9(6)
C22C C41C C42C C24C -4.2(6)
C40C C41C C42C C43C -6.7(9)
C22C C41C C42C C43C 140.0(6)
C25C C24C C42C C41C 144.0(5)
C23C C24C C42C C41C 0.2(6)
C25C C24C C42C C43C -0.3(9)
C23C C24C C42C C43C -144.2(5)
C41C C42C C43C C44C -137.7(6)
C24C C42C C43C C44C 2.5(8)
C41C C42C C43C C59C 13.5(8)
C24C C42C C43C C59C 153.7(6)
C59C C43C C44C C26C -152.8(6)
C42C C43C C44C C26C -1.9(8)
C59C C43C C44C C45C -13.5(8)
C42C C43C C44C C45C 137.4(6)
C25C C26C C44C C43C -0.9(9)
C27C C26C C44C C43C 143.1(6)
C25C C26C C44C C45C -144.2(6)
C27C C26C C44C C45C -0.3(7)
C29C C28C C45C C46C -6.2(9)
C27C C28C C45C C46C -151.1(6)
C29C C28C C45C C44C 141.4(6)
C27C C28C C45C C44C -3.4(7)
C43C C44C C45C C46C 4.8(9)
C26C C44C C45C C46C 149.4(6)
C43C C44C C45C C28C -142.3(6)
C26C C44C C45C C28C 2.3(7)
C28C C45C C46C C60C 156.1(6)
C44C C45C C46C C60C 13.4(8)
C28C C45C C46C C47C 6.0(9)
C44C C45C C46C C47C -136.7(7)
C28C C45C C46C Sc2C 88.7(7)
C44C C45C C46C Sc2C -54.0(7)
C45C C46C C47C C48C -0.3(8)
C60C C46C C47C C48C -149.7(6)
Sc2C C46C C47C C48C -105.6(5)
C45C C46C C47C C63C 149.1(6)
C60C C46C C47C C63C -0.2(8)
Sc2C C46C C47C C63C 43.9(5)
C45C C46C C47C Sc2C 105.2(5)
C60C C46C C47C Sc2C -44.1(5)
C63C C47C C48C C29C -154.9(6)
C46C C47C C48C C29C -5.3(9)
Sc2C C47C C48C C29C -87.1(7)
C63C C47C C48C C49C -13.0(8)
C46C C47C C48C C49C 136.5(6)
Sc2C C47C C48C C49C 54.8(7)
C28C C29C C48C C47C 5.3(10)
C30C C29C C48C C47C 149.2(6)
C28C C29C C48C C49C -141.1(6)
C30C C29C C48C C49C 2.8(7)
C30C C31C C49C C50C -142.8(6)
C32C C31C C49C C50C -0.5(9)
C30C C31C C49C C48C 1.7(7)
C32C C31C C49C C48C 143.9(6)
C47C C48C C49C C50C -5.5(9)
C29C C48C C49C C50C 141.7(6)
C47C C48C C49C C31C -149.9(6)
C29C C48C C49C C31C -2.7(7)
C31C C49C C50C C51C 2.6(8)
C48C C49C C50C C51C -137.0(6)
C31C C49C C50C C64C 153.1(6)
C48C C49C C50C C64C 13.6(8)
C49C C50C C51C C52C 136.6(6)
C64C C50C C51C C52C -13.8(7)
C49C C50C C51C C33C -2.7(8)
C64C C50C C51C C33C -153.2(5)
C32C C33C C51C C50C 0.9(9)
C34C C33C C51C C50C 145.0(5)
C32C C33C C51C C52C -143.1(6)
C34C C33C C51C C52C 1.0(6)
C50C C51C C52C C53C 8.6(8)
C33C C51C C52C C53C 152.0(5)
C50C C51C C52C C35C -140.0(5)
C33C C51C C52C C35C 3.4(6)
C36C C35C C52C C53C -10.3(8)
C34C C35C C52C C53C -155.0(5)
C36C C35C C52C C51C 138.2(6)
C34C C35C C52C C51C -6.5(6)
C51C C52C C53C C65C 8.2(8)
C35C C52C C53C C65C 152.9(5)
C51C C52C C53C C54C -139.6(6)
C35C C52C C53C C54C 5.0(8)
C51C C52C C53C Sc2C -56.1(6)
C35C C52C C53C Sc2C 88.5(5)
C52C C53C C54C C55C 142.1(6)
C65C C53C C54C C55C -6.2(8)
Sc2C C53C C54C C55C 38.8(5)
C52C C53C C54C C37C 4.9(8)
C65C C53C C54C C37C -143.4(6)
Sc2C C53C C54C C37C -98.4(5)
C52C C53C C54C Sc2C 103.3(5)
C65C C53C C54C Sc2C -45.0(4)
C36C C37C C54C C55C -153.1(6)
C38C C37C C54C C55C -4.8(6)
C36C C37C C54C C53C -10.4(9)
C38C C37C C54C C53C 137.9(6)
C36C C37C C54C Sc2C -90.4(6)
C38C C37C C54C Sc2C 57.8(5)
C53C C54C C55C C56C 13.6(9)
C37C C54C C55C C56C 154.8(6)
Sc2C C54C C55C C56C 57.8(5)
C53C C54C C55C C39C -133.2(6)
C37C C54C C55C C39C 8.0(6)
Sc2C C54C C55C C39C -89.0(4)
C53C C54C C55C Sc2C -44.2(6)
C37C C54C C55C Sc2C 97.0(4)
C38C C39C C55C C56C -155.3(6)
C40C C39C C55C C56C -12.6(9)
Sc2C C39C C55C C56C -57.4(5)
C38C C39C C55C C54C -8.3(6)
C40C C39C C55C C54C 134.4(6)
Sc2C C39C C55C C54C 89.6(4)
C38C C39C C55C Sc2C -97.8(4)
C40C C39C C55C Sc2C 44.9(6)
C54C C55C C56C C66C -7.6(9)
C39C C55C C56C C66C 134.8(6)
Sc2C C55C C56C C66C 64.0(5)
C54C C55C C56C C57C -134.6(6)
C39C C55C C56C C57C 7.8(9)
Sc2C C55C C56C C57C -63.0(5)
C54C C55C C56C Sc2C -71.5(6)
C39C C55C C56C Sc2C 70.8(5)
C55C C56C C57C C58C 4.1(9)
C66C C56C C57C C58C -127.6(7)
Sc2C C56C C57C C58C -65.7(6)
C55C C56C C57C C61C 130.8(6)
C66C C56C C57C C61C -0.8(7)
Sc2C C56C C57C C61C 61.1(4)
C55C C56C C57C Sc2C 69.7(5)
C66C C56C C57C Sc2C -61.9(4)
C41C C40C C58C C59C 20.2(8)
C39C C40C C58C C59C -128.9(7)
Sc2C C40C C58C C59C -76.8(5)
C41C C40C C58C C57C 155.8(6)
C39C C40C C58C C57C 6.7(9)
Sc2C C40C C58C C57C 58.8(5)
C41C C40C C58C Sc2C 97.0(5)
C39C C40C C58C Sc2C -52.1(6)
C56C C57C C58C C40C -11.5(10)
C61C C57C C58C C40C -138.9(6)
Sc2C C57C C58C C40C -72.8(6)
C56C C57C C58C C59C 128.9(7)
C61C C57C C58C C59C 1.6(7)
Sc2C C57C C58C C59C 67.7(4)
C56C C57C C58C Sc2C 61.2(5)
C61C C57C C58C Sc2C -66.1(4)
C44C C43C C59C C58C 147.8(6)
C42C C43C C59C C58C -3.5(8)
C44C C43C C59C C60C 4.0(8)
C42C C43C C59C C60C -147.2(6)
C44C C43C C59C Sc2C 73.9(6)
C42C C43C C59C Sc2C -77.3(6)
C40C C58C C59C C43C -13.6(9)
C57C C58C C59C C43C -154.5(5)
Sc2C C58C C59C C43C -96.9(5)
C40C C58C C59C C60C 134.3(6)
C57C C58C C59C C60C -6.7(7)
Sc2C C58C C59C C60C 51.0(4)
C40C C58C C59C Sc2C 83.3(5)
C57C C58C C59C Sc2C -57.7(4)
C43C C59C C60C C61C 156.9(6)
C58C C59C C60C C61C 9.3(7)
Sc2C C59C C60C C61C 62.2(4)
C43C C59C C60C C46C 14.4(9)
C58C C59C C60C C46C -133.2(6)
Sc2C C59C C60C C46C -80.3(5)
C43C C59C C60C Sc2C 94.7(5)
C58C C59C C60C Sc2C -52.9(5)
C45C C46C C60C C61C -159.5(6)
C47C C46C C60C C61C -9.4(9)
Sc2C C46C C60C C61C -59.1(5)
C45C C46C C60C C59C -22.3(8)
C47C C46C C60C C59C 127.7(7)
Sc2C C46C C60C C59C 78.0(5)
C45C C46C C60C Sc2C -100.4(5)
C47C C46C C60C Sc2C 49.7(5)
C59C C60C C61C C62C -130.9(6)
C46C C60C C61C C62C 10.2(9)
Sc2C C60C C61C C62C -58.5(5)
C59C C60C C61C C57C -8.2(7)
C46C C60C C61C C57C 132.9(6)
Sc2C C60C C61C C57C 64.2(4)
C59C C60C C61C Sc2C -72.4(4)
C46C C60C C61C Sc2C 68.7(6)
C58C C57C C61C C60C 4.1(7)
C56C C57C C61C C60C -130.1(6)
Sc2C C57C C61C C60C -68.6(4)
C58C C57C C61C C62C 134.7(6)
C56C C57C C61C C62C 0.6(7)
Sc2C C57C C61C C62C 62.1(4)
C58C C57C C61C Sc2C 72.7(4)
C56C C57C C61C Sc2C -61.5(4)
C60C C61C C62C C63C -1.2(9)
C57C C61C C62C C63C -124.6(6)
Sc2C C61C C62C C63C -62.8(5)
C60C C61C C62C C66C 123.4(7)
C57C C61C C62C C66C 0.0(7)
Sc2C C61C C62C C66C 61.8(4)
C60C C61C C62C Sc2C 61.6(6)
C57C C61C C62C Sc2C -61.9(4)
C66C C62C C63C C47C -133.1(6)
C61C C62C C63C C47C -8.7(8)
Sc2C C62C C63C C47C -68.2(5)
C66C C62C C63C C64C 7.2(6)
C61C C62C C63C C64C 131.6(6)
Sc2C C62C C63C C64C 72.1(4)
C66C C62C C63C Sc2C -64.9(4)
C61C C62C C63C Sc2C 59.5(5)
C48C C47C C63C C62C 158.7(5)
C46C C47C C63C C62C 9.2(8)
Sc2C C47C C63C C62C 58.4(5)
C48C C47C C63C C64C 22.6(8)
C46C C47C C63C C64C -126.9(6)
Sc2C C47C C63C C64C -77.7(4)
C48C C47C C63C Sc2C 100.3(5)
C46C C47C C63C Sc2C -49.2(5)
C51C C50C C64C C65C 2.6(7)
C49C C50C C64C C65C -148.7(5)
C51C C50C C64C C63C 148.0(5)
C49C C50C C64C C63C -3.3(8)
C51C C50C C64C Sc2C 77.3(5)
C49C C50C C64C Sc2C -74.0(5)
C62C C63C C64C C50C -157.1(5)
C47C C63C C64C C50C -14.8(8)
Sc2C C63C C64C C50C -95.3(5)
C62C C63C C64C C65C -7.9(6)
C47C C63C C64C C65C 134.4(5)
Sc2C C63C C64C C65C 53.9(4)
C62C C63C C64C Sc2C -61.8(4)
C47C C63C C64C Sc2C 80.5(5)
C50C C64C C65C C53C 13.8(8)
C63C C64C C65C C53C -135.6(5)
Sc2C C64C C65C C53C -83.6(5)
C50C C64C C65C C66C 155.0(5)
C63C C64C C65C C66C 5.6(6)
Sc2C C64C C65C C66C 57.6(4)
C50C C64C C65C Sc2C 97.4(5)
C63C C64C C65C Sc2C -52.0(4)
C52C C53C C65C C64C -18.9(7)
C54C C53C C65C C64C 129.6(5)
Sc2C C53C C65C C64C 76.7(4)
C52C C53C C65C C66C -154.8(5)
C54C C53C C65C C66C -6.3(8)
Sc2C C53C C65C C66C -59.2(4)
C52C C53C C65C Sc2C -95.6(5)
C54C C53C C65C Sc2C 52.8(5)
C63C C62C C66C C65C -3.8(7)
C61C C62C C66C C65C -134.0(5)
Sc2C C62C C66C C65C -72.5(4)
C63C C62C C66C C56C 129.7(5)
C61C C62C C66C C56C -0.5(7)
Sc2C C62C C66C C56C 61.0(4)
C63C C62C C66C Sc2C 68.7(4)
C61C C62C C66C Sc2C -61.5(4)
C64C C65C C66C C62C -1.1(6)
C53C C65C C66C C62C 138.8(5)
Sc2C C65C C66C C62C 65.8(4)
C64C C65C C66C C56C -127.6(6)
C53C C65C C66C C56C 12.3(9)
Sc2C C65C C66C C56C -60.7(5)
C64C C65C C66C Sc2C -66.9(4)
C53C C65C C66C Sc2C 73.0(5)
C55C C56C C66C C62C -131.0(6)
C57C C56C C66C C62C 0.8(7)
Sc2C C56C C66C C62C -60.6(4)
C55C C56C C66C C65C -5.1(9)
C57C C56C C66C C65C 126.7(6)
Sc2C C56C C66C C65C 65.2(5)
C55C C56C C66C Sc2C -70.3(5)
C57C C56C C66C Sc2C 61.4(4)
C5D C1D C2D C11D 129.6(5)
C9D C1D C2D C11D -3.4(7)
Sc1D C1D C2D C11D 68.7(4)
C5D C1D C2D C3D -0.4(7)
C9D C1D C2D C3D -133.5(6)
Sc1D C1D C2D C3D -61.4(4)
C5D C1D C2D Sc1D 60.9(4)
C9D C1D C2D Sc1D -72.1(4)
C11D C2D C3D C14D -0.8(10)
C1D C2D C3D C14D 123.5(7)
Sc1D C2D C3D C14D 61.8(6)
C11D C2D C3D C4D -125.3(7)
C1D C2D C3D C4D -1.1(7)
Sc1D C2D C3D C4D -62.8(4)
C11D C2D C3D Sc1D -62.6(6)
C1D C2D C3D Sc1D 61.7(4)
C14D C3D C4D C5D -129.6(5)
C2D C3D C4D C5D 2.3(7)
Sc1D C3D C4D C5D -60.4(4)
C14D C3D C4D C16D 1.9(7)
C2D C3D C4D C16D 133.7(5)
Sc1D C3D C4D C16D 71.1(4)
C14D C3D C4D Sc1D -69.2(4)
C2D C3D C4D Sc1D 62.6(4)
C2D C1D C5D C6D -130.5(6)
C9D C1D C5D C6D -4.7(9)
Sc1D C1D C5D C6D -69.7(5)
C2D C1D C5D C4D 1.8(7)
C9D C1D C5D C4D 127.5(7)
Sc1D C1D C5D C4D 62.6(4)
C2D C1D C5D Sc1D -60.8(4)
C9D C1D C5D Sc1D 65.0(6)
C3D C4D C5D C6D 130.3(6)
C16D C4D C5D C6D 4.9(9)
Sc1D C4D C5D C6D 70.2(5)
C3D C4D C5D C1D -2.5(6)
C16D C4D C5D C1D -127.9(6)
Sc1D C4D C5D C1D -62.6(4)
C3D C4D C5D Sc1D 60.1(4)
C16D C4D C5D Sc1D -65.4(5)
C1D C5D C6D C18D 134.2(6)
C4D C5D C6D C18D 7.0(9)
Sc1D C5D C6D C18D 70.8(5)
C1D C5D C6D C7D -7.7(8)
C4D C5D C6D C7D -134.9(6)
Sc1D C5D C6D C7D -71.1(5)
C1D C5D C6D Sc1D 63.4(5)
C4D C5D C6D Sc1D -63.8(5)
C5D C6D C7D C20D 154.7(5)
C18D C6D C7D C20D 7.1(6)
Sc1D C6D C7D C20D 97.2(4)
C5D C6D C7D C8D 12.2(8)
C18D C6D C7D C8D -135.4(6)
Sc1D C6D C7D C8D -45.3(5)
C5D C6D C7D Sc1D 57.5(5)
C18D C6D C7D Sc1D -90.1(4)
C20D C7D C8D C23D 4.8(8)
C6D C7D C8D C23D 143.0(5)
Sc1D C7D C8D C23D 103.4(5)
C20D C7D C8D C9D -141.9(6)
C6D C7D C8D C9D -3.6(8)
Sc1D C7D C8D C9D -43.3(5)
C20D C7D C8D Sc1D -98.6(5)
C6D C7D C8D Sc1D 39.7(5)
C23D C8D C9D C10D -18.6(8)
C7D C8D C9D C10D 128.3(6)
Sc1D C8D C9D C10D 77.3(5)
C23D C8D C9D C1D -155.7(6)
C7D C8D C9D C1D -8.7(8)
Sc1D C8D C9D C1D -59.8(5)
C23D C8D C9D Sc1D -95.9(5)
C7D C8D C9D Sc1D 51.0(5)
C2D C1D C9D C10D -1.6(7)
C5D C1D C9D C10D -128.2(7)
Sc1D C1D C9D C10D -67.6(4)
C2D C1D C9D C8D 139.9(6)
C5D C1D C9D C8D 13.2(9)
Sc1D C1D C9D C8D 73.8(5)
C2D C1D C9D Sc1D 66.0(4)
C5D C1D C9D Sc1D -60.6(5)
C8D C9D C10D C25D 13.0(8)
C1D C9D C10D C25D 155.0(5)
Sc1D C9D C10D C25D 97.0(5)
C8D C9D C10D C11D -136.1(6)
C1D C9D C10D C11D 5.9(7)
Sc1D C9D C10D C11D -52.1(4)
C8D C9D C10D Sc1D -84.0(5)
C1D C9D C10D Sc1D 58.0(4)
C1D C2D C11D C12D -133.1(6)
C3D C2D C11D C12D -9.3(9)
Sc1D C2D C11D C12D -68.5(5)
C1D C2D C11D C10D 7.0(7)
C3D C2D C11D C10D 130.8(6)
Sc1D C2D C11D C10D 71.6(4)
C1D C2D C11D Sc1D -64.7(4)
C3D C2D C11D Sc1D 59.2(5)
C9D C10D C11D C2D -8.0(6)
C25D C10D C11D C2D -157.7(5)
Sc1D C10D C11D C2D -61.9(4)
C9D C10D C11D C12D 133.8(6)
C25D C10D C11D C12D -15.8(9)
Sc1D C10D C11D C12D 79.9(5)
C9D C10D C11D Sc1D 53.9(4)
C25D C10D C11D Sc1D -95.8(5)
C2D C11D C12D C27D 158.7(6)
C10D C11D C12D C27D 22.9(8)
Sc1D C11D C12D C27D 99.9(5)
C2D C11D C12D C13D 9.7(8)
C10D C11D C12D C13D -126.2(6)
Sc1D C11D C12D C13D -49.2(5)
C2D C11D C12D Sc1D 58.8(5)
C10D C11D C12D Sc1D -77.0(5)
C27D C12D C13D C30D 0.1(8)
C11D C12D C13D C30D 149.0(6)
Sc1D C12D C13D C30D 105.2(5)
C27D C12D C13D C14D -149.2(6)
C11D C12D C13D C14D -0.3(7)
Sc1D C12D C13D C14D -44.1(4)
C27D C12D C13D Sc1D -105.2(5)
C11D C12D C13D Sc1D 43.8(4)
C4D C3D C14D C15D -5.9(7)
C2D C3D C14D C15D -130.0(7)
Sc1D C3D C14D C15D -71.2(4)
C4D C3D C14D C13D 134.4(6)
C2D C3D C14D C13D 10.3(9)
Sc1D C3D C14D C13D 69.1(5)
C4D C3D C14D Sc1D 65.3(4)
C2D C3D C14D Sc1D -58.8(6)
C30D C13D C14D C3D -159.6(6)
C12D C13D C14D C3D -9.5(8)
Sc1D C13D C14D C3D -59.4(5)
C30D C13D C14D C15D -22.7(8)
C12D C13D C14D C15D 127.3(6)
Sc1D C13D C14D C15D 77.5(4)
C30D C13D C14D Sc1D -100.2(5)
C12D C13D C14D Sc1D 49.9(5)
C3D C14D C15D C32D 157.9(5)
C13D C14D C15D C32D 15.5(8)
Sc1D C14D C15D C32D 96.1(5)
C3D C14D C15D C16D 7.7(6)
C13D C14D C15D C16D -134.6(5)
Sc1D C14D C15D C16D -54.0(4)
C3D C14D C15D Sc1D 61.8(4)
C13D C14D C15D Sc1D -80.5(5)
C32D C15D C16D C17D -14.2(7)
C14D C15D C16D C17D 136.0(5)
Sc1D C15D C16D C17D 84.0(5)
C32D C15D C16D C4D -156.7(5)
C14D C15D C16D C4D -6.4(6)
Sc1D C15D C16D C4D -58.5(4)
C32D C15D C16D Sc1D -98.2(4)
C14D C15D C16D Sc1D 52.1(4)
C3D C4D C16D C17D -138.5(5)
C5D C4D C16D C17D -12.6(9)
Sc1D C4D C16D C17D -73.5(5)
C3D C4D C16D C15D 2.8(6)
C5D C4D C16D C15D 128.8(6)
Sc1D C4D C16D C15D 67.9(4)
C3D C4D C16D Sc1D -65.1(4)
C5D C4D C16D Sc1D 60.9(5)
C15D C16D C17D C34D 19.5(7)
C4D C16D C17D C34D 156.0(5)
Sc1D C16D C17D C34D 96.3(4)
C15D C16D C17D C18D -128.4(5)
C4D C16D C17D C18D 8.1(8)
Sc1D C16D C17D C18D -51.6(5)
C15D C16D C17D Sc1D -76.8(4)
C4D C16D C17D Sc1D 59.7(5)
C16D C17D C18D C19D 141.8(6)
C34D C17D C18D C19D -6.1(7)
Sc1D C17D C18D C19D 98.2(5)
C16D C17D C18D C6D 3.6(7)
C34D C17D C18D C6D -144.3(5)
Sc1D C17D C18D C6D -40.0(4)
C16D C17D C18D Sc1D 43.6(4)
C34D C17D C18D Sc1D -104.3(4)
C5D C6D C18D C19D -154.1(6)
C7D C6D C18D C19D -7.5(6)
Sc1D C6D C18D C19D -96.8(4)
C5D C6D C18D C17D -11.5(8)
C7D C6D C18D C17D 135.1(5)
Sc1D C6D C18D C17D 45.8(5)
C5D C6D C18D Sc1D -57.3(5)
C7D C6D C18D Sc1D 89.3(4)
C17D C18D C19D C36D 10.8(8)
C6D C18D C19D C36D 152.6(5)
Sc1D C18D C19D C36D 90.4(5)
C17D C18D C19D C20D -136.7(5)
C6D C18D C19D C20D 5.1(6)
Sc1D C18D C19D C20D -57.1(5)
C8D C7D C20D C21D -9.4(8)
C6D C7D C20D C21D -152.3(5)
Sc1D C7D C20D C21D -89.7(5)
C8D C7D C20D C19D 138.8(5)
C6D C7D C20D C19D -4.1(6)
Sc1D C7D C20D C19D 58.5(5)
C36D C19D C20D C21D -0.3(8)
C18D C19D C20D C21D 147.9(5)
C36D C19D C20D C7D -148.8(5)
C18D C19D C20D C7D -0.5(6)
C7D C20D C21D C22D 4.1(8)
C19D C20D C21D C22D -140.0(6)
C7D C20D C21D C38D 155.1(5)
C19D C20D C21D C38D 11.1(7)
C38D C21D C22D C23D -144.9(5)
C20D C21D C22D C23D 5.7(7)
C38D C21D C22D C41D -5.2(7)
C20D C21D C22D C41D 145.3(5)
C21D C22D C23D C8D -10.3(8)
C41D C22D C23D C8D -154.0(5)
C21D C22D C23D C24D 137.0(5)
C41D C22D C23D C24D -6.7(6)
C7D C8D C23D C22D 4.9(8)
C9D C8D C23D C22D 152.0(5)
Sc1D C8D C23D C22D 88.3(6)
C7D C8D C23D C24D -138.0(6)
C9D C8D C23D C24D 9.1(8)
Sc1D C8D C23D C24D -54.6(6)
C22D C23D C24D C25D -140.5(5)
C8D C23D C24D C25D 7.0(8)
C22D C23D C24D C42D 4.2(6)
C8D C23D C24D C42D 151.7(5)
C23D C24D C25D C26D 137.8(6)
C42D C24D C25D C26D -2.7(8)
C23D C24D C25D C10D -13.0(7)
C42D C24D C25D C10D -153.5(5)
C9D C10D C25D C26D -148.1(6)
C11D C10D C25D C26D -2.6(8)
Sc1D C10D C25D C26D -73.4(6)
C9D C10D C25D C24D 3.1(8)
C11D C10D C25D C24D 148.6(5)
Sc1D C10D C25D C24D 77.8(5)
C24D C25D C26D C44D 2.0(8)
C10D C25D C26D C44D 152.4(5)
C24D C25D C26D C27D -136.8(6)
C10D C25D C26D C27D 13.6(8)
C11D C12D C27D C28D -155.5(5)
C13D C12D C27D C28D -6.1(8)
Sc1D C12D C27D C28D -88.0(6)
C11D C12D C27D C26D -12.6(8)
C13D C12D C27D C26D 136.9(6)
Sc1D C12D C27D C26D 54.9(7)
C25D C26D C27D C28D 141.8(6)
C44D C26D C27D C28D -1.5(6)
C25D C26D C27D C12D -6.0(8)
C44D C26D C27D C12D -149.3(6)
C12D C27D C28D C29D 5.7(8)
C26D C27D C28D C29D -141.8(5)
C12D C27D C28D C45D 150.4(6)
C26D C27D C28D C45D 2.9(6)
C27D C28D C29D C48D 140.9(6)
C45D C28D C29D C48D -1.4(8)
C27D C28D C29D C30D 0.8(8)
C45D C28D C29D C30D -141.5(6)
C14D C13D C30D C29D 155.7(5)
C12D C13D C30D C29D 6.3(8)
Sc1D C13D C30D C29D 88.8(6)
C14D C13D C30D C31D 13.6(8)
C12D C13D C30D C31D -135.8(6)
Sc1D C13D C30D C31D -53.3(6)
C28D C29D C30D C13D -6.9(8)
C48D C29D C30D C13D -151.1(5)
C28D C29D C30D C31D 140.8(5)
C48D C29D C30D C31D -3.4(6)
C13D C30D C31D C49D 148.3(5)
C29D C30D C31D C49D 1.5(6)
C13D C30D C31D C32D 4.0(8)
C29D C30D C31D C32D -142.8(5)
C49D C31D C32D C33D -1.7(7)
C30D C31D C32D C33D 138.3(5)
C49D C31D C32D C15D -151.9(5)
C30D C31D C32D C15D -11.9(7)
C16D C15D C32D C33D -2.2(7)
C14D C15D C32D C33D -148.4(5)
Sc1D C15D C32D C33D -77.3(5)
C16D C15D C32D C31D 148.3(5)
C14D C15D C32D C31D 2.0(7)
Sc1D C15D C32D C31D 73.2(5)
C31D C32D C33D C51D 2.5(7)
C15D C32D C33D C51D 152.8(5)
C31D C32D C33D C34D -137.9(5)
C15D C32D C33D C34D 12.4(7)
C16D C17D C34D C35D -151.9(5)
C18D C17D C34D C35D -3.3(7)
Sc1D C17D C34D C35D -87.9(5)
C16D C17D C34D C33D -9.4(7)
C18D C17D C34D C33D 139.2(5)
Sc1D C17D C34D C33D 54.6(5)
C32D C33D C34D C17D -6.7(7)
C51D C33D C34D C17D -151.6(5)
C32D C33D C34D C35D 140.9(5)
C51D C33D C34D C35D -3.9(6)
C17D C34D C35D C52D 153.3(5)
C33D C34D C35D C52D 5.9(5)
C17D C34D C35D C36D 8.4(7)
C33D C34D C35D C36D -139.1(5)
C18D C19D C36D C35D -5.6(7)
C20D C19D C36D C35D 138.2(5)
C18D C19D C36D C37D -153.9(5)
C20D C19D C36D C37D -10.1(7)
C52D C35D C36D C19D -144.4(5)
C34D C35D C36D C19D -3.8(7)
C52D C35D C36D C37D 4.8(7)
C34D C35D C36D C37D 145.3(5)
C19D C36D C37D C54D 153.2(6)
C35D C36D C37D C54D 4.2(7)
C19D C36D C37D C38D 9.5(7)
C35D C36D C37D C38D -139.5(5)
C22D C21D C38D C39D -3.6(8)
C20D C21D C38D C39D -154.5(5)
C22D C21D C38D C37D 139.2(5)
C20D C21D C38D C37D -11.7(7)
C54D C37D C38D C21D -146.4(5)
C36D C37D C38D C21D 1.6(8)
C54D C37D C38D C39D 1.0(6)
C36D C37D C38D C39D 149.0(5)
C21D C38D C39D C40D 9.1(8)
C37D C38D C39D C40D -138.6(5)
C21D C38D C39D C55D 151.9(5)
C37D C38D C39D C55D 4.2(6)
C21D C38D C39D Sc2D 89.7(6)
C37D C38D C39D Sc2D -58.0(4)
C38D C39D C40D C41D -5.3(8)
C55D C39D C40D C41D -143.2(5)
Sc2D C39D C40D C41D -104.3(4)
C38D C39D C40D C58D 143.1(5)
C55D C39D C40D C58D 5.2(8)
Sc2D C39D C40D C58D 44.1(4)
C38D C39D C40D Sc2D 99.0(5)
C55D C39D C40D Sc2D -38.9(5)
C58D C40D C41D C42D -10.3(7)
C39D C40D C41D C42D 138.1(5)
Sc2D C40D C41D C42D 54.2(6)
C58D C40D C41D C22D -151.9(5)
C39D C40D C41D C22D -3.5(7)
Sc2D C40D C41D C22D -87.4(5)
C21D C22D C41D C40D 8.9(7)
C23D C22D C41D C40D 152.8(5)
C21D C22D C41D C42D -137.4(5)
C23D C22D C41D C42D 6.5(6)
C40D C41D C42D C43D -6.9(8)
C22D C41D C42D C43D 139.5(5)
C40D C41D C42D C24D -150.3(5)
C22D C41D C42D C24D -3.9(6)
C25D C24D C42D C43D 1.3(8)
C23D C24D C42D C43D -143.6(5)
C25D C24D C42D C41D 144.7(5)
C23D C24D C42D C41D -0.2(6)
C41D C42D C43D C44D -138.1(5)
C24D C42D C43D C44D 0.8(7)
C41D C42D C43D C59D 13.8(7)
C24D C42D C43D C59D 152.8(5)
C42D C43D C44D C26D -1.5(8)
C59D C43D C44D C26D -153.3(5)
C42D C43D C44D C45D 138.1(5)
C59D C43D C44D C45D -13.7(7)
C25D C26D C44D C43D 0.1(8)
C27D C26D C44D C43D 143.6(5)
C25D C26D C44D C45D -143.9(5)
C27D C26D C44D C45D -0.4(6)
C27D C28D C45D C46D -150.1(5)
C29D C28D C45D C46D -4.7(8)
C27D C28D C45D C44D -3.2(6)
C29D C28D C45D C44D 142.2(5)
C43D C44D C45D C46D 5.4(8)
C26D C44D C45D C46D 149.8(5)
C43D C44D C45D C28D -142.3(5)
C26D C44D C45D C28D 2.1(6)
C28D C45D C46D C60D 155.3(5)
C44D C45D C46D C60D 13.3(8)
C28D C45D C46D C47D 5.6(8)
C44D C45D C46D C47D -136.5(5)
C28D C45D C46D Sc2D 87.6(6)
C44D C45D C46D Sc2D -54.4(6)
C45D C46D C47D C63D 149.1(6)
C60D C46D C47D C63D -0.8(8)
Sc2D C46D C47D C63D 43.9(5)
C45D C46D C47D C48D -0.4(8)
C60D C46D C47D C48D -150.3(6)
Sc2D C46D C47D C48D -105.6(5)
C45D C46D C47D Sc2D 105.2(5)
C60D C46D C47D Sc2D -44.6(4)
C28D C29D C48D C47D 6.5(8)
C30D C29D C48D C47D 150.2(5)
C28D C29D C48D C49D -139.7(5)
C30D C29D C48D C49D 4.0(6)
C63D C47D C48D C29D -155.7(5)
C46D C47D C48D C29D -5.4(8)
Sc2D C47D C48D C29D -87.9(6)
C63D C47D C48D C49D -13.8(8)
C46D C47D C48D C49D 136.4(6)
Sc2D C47D C48D C49D 53.9(7)
C32D C31D C49D C50D -0.8(8)
C30D C31D C49D C50D -144.2(5)
C32D C31D C49D C48D 144.3(5)
C30D C31D C49D C48D 0.9(6)
C29D C48D C49D C50D 141.6(5)
C47D C48D C49D C50D -4.8(8)
C29D C48D C49D C31D -3.0(6)
C47D C48D C49D C31D -149.4(5)
C31D C49D C50D C51D 2.6(8)
C48D C49D C50D C51D -137.7(6)
C31D C49D C50D C64D 153.5(5)
C48D C49D C50D C64D 13.2(8)
C49D C50D C51D C52D 136.2(6)
C64D C50D C51D C52D -14.8(8)
C49D C50D C51D C33D -1.8(8)
C64D C50D C51D C33D -152.8(5)
C32D C33D C51D C52D -143.8(5)
C34D C33D C51D C52D 0.4(6)
C32D C33D C51D C50D -0.8(8)
C34D C33D C51D C50D 143.5(5)
C50D C51D C52D C53D 8.7(8)
C33D C51D C52D C53D 150.6(5)
C50D C51D C52D C35D -138.7(5)
C33D C51D C52D C35D 3.2(6)
C34D C35D C52D C51D -5.7(6)
C36D C35D C52D C51D 138.4(5)
C34D C35D C52D C53D -152.7(5)
C36D C35D C52D C53D -8.6(8)
C51D C52D C53D C65D 8.9(8)
C35D C52D C53D C65D 151.7(5)
C51D C52D C53D C54D -139.7(6)
C35D C52D C53D C54D 3.1(8)
C51D C52D C53D Sc2D -55.7(6)
C35D C52D C53D Sc2D 87.1(6)
C38D C37D C54D C53D 136.9(6)
C36D C37D C54D C53D -9.6(9)
C38D C37D C54D C55D -5.8(6)
C36D C37D C54D C55D -152.3(5)
C38D C37D C54D Sc2D 56.4(5)
C36D C37D C54D Sc2D -90.1(5)
C65D C53D C54D C37D -143.1(6)
C52D C53D C54D C37D 5.8(8)
Sc2D C53D C54D C37D -99.0(5)
C65D C53D C54D C55D -5.5(8)
C52D C53D C54D C55D 143.3(6)
Sc2D C53D C54D C55D 38.5(5)
C65D C53D C54D Sc2D -44.0(5)
C52D C53D C54D Sc2D 104.8(5)
C38D C39D C55D C56D -155.3(6)
C40D C39D C55D C56D -12.9(9)
Sc2D C39D C55D C56D -57.6(5)
C38D C39D C55D C54D -7.8(6)
C40D C39D C55D C54D 134.5(6)
Sc2D C39D C55D C54D 89.9(5)
C38D C39D C55D Sc2D -97.7(4)
C40D C39D C55D Sc2D 44.7(5)
C37D C54D C55D C56D 156.1(5)
C53D C54D C55D C56D 13.6(8)
Sc2D C54D C55D C56D 57.7(5)
C37D C54D C55D C39D 8.4(7)
C53D C54D C55D C39D -134.1(6)
Sc2D C54D C55D C39D -90.0(4)
C37D C54D C55D Sc2D 98.4(5)
C53D C54D C55D Sc2D -44.1(6)
C39D C55D C56D C57D 7.5(9)
C54D C55D C56D C57D -135.9(6)
Sc2D C55D C56D C57D -64.1(5)
C39D C55D C56D C66D 135.8(6)
C54D C55D C56D C66D -7.5(9)
Sc2D C55D C56D C66D 64.3(5)
C39D C55D C56D Sc2D 71.6(5)
C54D C55D C56D Sc2D -71.8(5)
C55D C56D C57D C58D 5.1(9)
C66D C56D C57D C58D -128.0(6)
Sc2D C56D C57D C58D -65.2(6)
C55D C56D C57D C61D 131.1(6)
C66D C56D C57D C61D -2.0(7)
Sc2D C56D C57D C61D 60.8(4)
C55D C56D C57D Sc2D 70.3(5)
C66D C56D C57D Sc2D -62.8(4)
C41D C40D C58D C59D 19.8(7)
C39D C40D C58D C59D -128.8(5)
Sc2D C40D C58D C59D -77.0(4)
C41D C40D C58D C57D 155.7(5)
C39D C40D C58D C57D 7.2(7)
Sc2D C40D C58D C57D 59.0(4)
C41D C40D C58D Sc2D 96.7(4)
C39D C40D C58D Sc2D -51.8(5)
C56D C57D C58D C40D -12.7(9)
C61D C57D C58D C40D -140.0(5)
Sc2D C57D C58D C40D -73.2(5)
C56D C57D C58D C59D 127.6(6)
C61D C57D C58D C59D 0.3(6)
Sc2D C57D C58D C59D 67.2(4)
C56D C57D C58D Sc2D 60.5(5)
C61D C57D C58D Sc2D -66.8(4)
C44D C43D C59D C58D 148.3(5)
C42D C43D C59D C58D -4.0(7)
C44D C43D C59D C60D 3.5(7)
C42D C43D C59D C60D -148.7(5)
C44D C43D C59D Sc2D 74.0(5)
C42D C43D C59D Sc2D -78.2(5)
C40D C58D C59D C43D -13.0(7)
C57D C58D C59D C43D -154.2(5)
Sc2D C58D C59D C43D -96.9(5)
C40D C58D C59D C60D 135.6(5)
C57D C58D C59D C60D -5.6(6)
Sc2D C58D C59D C60D 51.7(4)
C40D C58D C59D Sc2D 83.9(4)
C57D C58D C59D Sc2D -57.4(3)
C45D C46D C60D C61D -159.6(5)
C47D C46D C60D C61D -9.5(8)
Sc2D C46D C60D C61D -59.6(5)
C45D C46D C60D C59D -22.8(7)
C47D C46D C60D C59D 127.3(6)
Sc2D C46D C60D C59D 77.2(4)
C45D C46D C60D Sc2D -100.0(5)
C47D C46D C60D Sc2D 50.1(5)
C43D C59D C60D C61D 157.7(5)
C58D C59D C60D C61D 9.0(6)
Sc2D C59D C60D C61D 62.5(4)
C43D C59D C60D C46D 14.9(8)
C58D C59D C60D C46D -133.8(6)
Sc2D C59D C60D C46D -80.3(5)
C43D C59D C60D Sc2D 95.2(5)
C58D C59D C60D Sc2D -53.5(4)
C46D C60D C61D C62D 10.4(9)
C59D C60D C61D C62D -130.1(6)
Sc2D C60D C61D C62D -58.4(5)
C46D C60D C61D C57D 131.8(6)
C59D C60D C61D C57D -8.7(6)
Sc2D C60D C61D C57D 63.0(4)
C46D C60D C61D Sc2D 68.9(5)
C59D C60D C61D Sc2D -71.6(4)
C56D C57D C61D C60D -128.4(5)
C58D C57D C61D C60D 5.3(6)
Sc2D C57D C61D C60D -67.7(4)
C56D C57D C61D C62D 0.4(7)
C58D C57D C61D C62D 134.0(5)
Sc2D C57D C61D C62D 61.0(4)
C56D C57D C61D Sc2D -60.6(4)
C58D C57D C61D Sc2D 73.0(4)
C60D C61D C62D C63D -1.0(10)
C57D C61D C62D C63D -123.6(7)
Sc2D C61D C62D C63D -62.9(6)
C60D C61D C62D C66D 124.0(7)
C57D C61D C62D C66D 1.3(7)
Sc2D C61D C62D C66D 62.0(4)
C60D C61D C62D Sc2D 62.0(5)
C57D C61D C62D Sc2D -60.7(4)
C61D C62D C63D C47D -9.2(9)
C66D C62D C63D C47D -133.9(6)
Sc2D C62D C63D C47D -69.2(5)
C61D C62D C63D C64D 131.5(7)
C66D C62D C63D C64D 6.8(7)
Sc2D C62D C63D C64D 71.4(4)
C61D C62D C63D Sc2D 60.1(5)
C66D C62D C63D Sc2D -64.7(4)
C48D C47D C63D C62D 159.7(6)
C46D C47D C63D C62D 9.9(9)
Sc2D C47D C63D C62D 59.2(5)
C48D C47D C63D C64D 22.9(8)
C46D C47D C63D C64D -126.9(6)
Sc2D C47D C63D C64D -77.6(5)
C48D C47D C63D Sc2D 100.5(4)
C46D C47D C63D Sc2D -49.3(5)
C49D C50D C64D C65D -148.2(6)
C51D C50D C64D C65D 4.0(8)
C49D C50D C64D C63D -3.4(8)
C51D C50D C64D C63D 148.7(6)
C49D C50D C64D Sc2D -74.2(6)
C51D C50D C64D Sc2D 78.0(6)
C62D C63D C64D C50D -157.0(5)
C47D C63D C64D C50D -15.0(8)
Sc2D C63D C64D C50D -95.5(5)
C62D C63D C64D C65D -8.5(7)
C47D C63D C64D C65D 133.6(6)
Sc2D C63D C64D C65D 53.1(4)
C62D C63D C64D Sc2D -61.5(4)
C47D C63D C64D Sc2D 80.5(5)
C52D C53D C65D C64D -19.2(8)
C54D C53D C65D C64D 129.3(6)
Sc2D C53D C65D C64D 77.5(5)
C52D C53D C65D C66D -156.6(6)
C54D C53D C65D C66D -8.0(9)
Sc2D C53D C65D C66D -59.8(5)
C52D C53D C65D Sc2D -96.7(5)
C54D C53D C65D Sc2D 51.8(5)
C50D C64D C65D C53D 13.0(8)
C63D C64D C65D C53D -136.0(6)
Sc2D C64D C65D C53D -84.5(5)
C50D C64D C65D C66D 155.7(5)
C63D C64D C65D C66D 6.8(6)
Sc2D C64D C65D C66D 58.2(4)
C50D C64D C65D Sc2D 97.5(5)
C63D C64D C65D Sc2D -51.5(4)
C55D C56D C66D C65D -5.9(10)
C57D C56D C66D C65D 127.0(7)
Sc2D C56D C66D C65D 64.3(6)
C55D C56D C66D C62D -130.1(6)
C57D C56D C66D C62D 2.8(7)
Sc2D C56D C66D C62D -59.9(4)
C55D C56D C66D Sc2D -70.2(5)
C57D C56D C66D Sc2D 62.6(4)
C53D C65D C66D C56D 14.1(10)
C64D C65D C66D C56D -127.5(7)
Sc2D C65D C66D C56D -59.7(6)
C53D C65D C66D C62D 139.0(6)
C64D C65D C66D C62D -2.6(6)
Sc2D C65D C66D C62D 65.2(4)
C53D C65D C66D Sc2D 73.8(6)
C64D C65D C66D Sc2D -67.8(4)
C63D C62D C66D C56D 129.0(6)
C61D C62D C66D C56D -2.6(7)
Sc2D C62D C66D C56D 60.0(4)
C63D C62D C66D C65D -2.6(7)
C61D C62D C66D C65D -134.2(6)
Sc2D C62D C66D C65D -71.6(4)
C63D C62D C66D Sc2D 69.0(4)
C61D C62D C66D Sc2D -62.6(4)
C73 C68 C69 C70 0.6(9)
C74 C68 C69 C70 -179.7(6)
C68 C69 C70 C71 -2.7(9)
C68 C69 C70 C75 177.6(6)
C69 C70 C71 C72 2.5(9)
C75 C70 C71 C72 -177.8(6)
C70 C71 C72 C73 -0.2(10)
C69 C68 C73 C72 1.9(9)
C74 C68 C73 C72 -177.9(6)
C71 C72 C73 C68 -2.0(10)
C81 C76 C77 C78 2.3(15)
C82 C76 C77 C78 178(2)
C76 C77 C78 C79 0.5(17)
C76 C77 C78 C83 -178.2(13)
C77 C78 C79 C80 -1.6(19)
C83 C78 C79 C80 177.2(13)
C78 C79 C80 C81 -0.1(19)
C77 C76 C81 C80 -3.9(16)
C82 C76 C81 C80 179.5(18)
C79 C80 C81 C76 2.9(18)
C84 C85 C86 C87 63.4(13)
C85 C86 C87 C88 172.0(7)
C86 C87 C88 C89 -178.8(8)
